data_4347525
loop_
_publ_author_name
'Marmier, Mathieu'
'Wise, Matthew D.'
'Holstein, Julian J.'
'Pattison, Philip'
'Schenk, Kurt'
'Solari, Euro'
'Scopelliti, Rosario'
'Severin, Kay'

_publ_section_title
;
 Carboxylic Acid Functionalized Clathrochelate Complexes: Large, Robust,
 and Easy-to-Access Metalloligands.
;
_journal_issue 8
_journal_name_full 'Inorganic chemistry'
_journal_page_first 4006
_journal_page_last 4015
_journal_paper_doi 10.1021/acs.inorgchem.6b00276
_journal_volume 55
_journal_year 2016
_chemical_formula_moiety 'C50 H49 B2 Co2 N6 O13, C8 H20 N, 0.5(C7 H8)'
_chemical_formula_sum 'C61.5 H73 B2 Co2 N7 O13'
_chemical_formula_weight 1257.74
_space_group_crystal_system triclinic
_space_group_IT_number 1
_space_group_name_Hall 'P 1'
_space_group_name_H-M_alt 'P 1'
_atom_sites_solution_hydrogens geom
_atom_sites_solution_primary direct
_atom_sites_solution_secondary difmap
_audit_creation_method SHELXL-2014/7
_audit_update_record
;
2015-12-07 # Formatted by publCIF

;
_cell_angle_alpha 79.278(12)
_cell_angle_beta 77.959(13)
_cell_angle_gamma 62.972(11)
_cell_formula_units_Z 4
_cell_length_a 16.359(2)
_cell_length_b 16.504(2)
_cell_length_c 32.228(6)
_cell_measurement_reflns_used 210
_cell_measurement_temperature 120(2)
_cell_measurement_theta_max 22
_cell_measurement_theta_min 3
_cell_volume 7539(2)
_computing_cell_refinement 'Dirax/lsq (Duisenberg & Schreurs, 1989-2000)'
_computing_data_collection 'Collect (Bruker AXS BV, 1997-2004)'
_computing_data_reduction 'EvalCCD (Duisenberg & Schreurs, 1990-2000)'
_computing_molecular_graphics 'Bruker SHELXTL'
_computing_publication_material 'Bruker SHELXTL'
_computing_structure_refinement 'SHELXL-2014/7 (Sheldrick, 2014)'
_computing_structure_solution 'SHELXT (Sheldrick, 2015)'
_diffrn_ambient_temperature 120(2)
_diffrn_measured_fraction_theta_full 0.954
_diffrn_measured_fraction_theta_max 0.954
_diffrn_measurement_device_type 'Bruker APEX II CCD'
_diffrn_measurement_method 'phi and omega scans'
_diffrn_radiation_monochromator graphite
_diffrn_radiation_source 'sealed tube'
_diffrn_radiation_type 'Mo K\a'
_diffrn_radiation_wavelength 0.71073
_diffrn_reflns_av_R_equivalents 0.0669
_diffrn_reflns_av_unetI/netI 0.1179
_diffrn_reflns_Laue_measured_fraction_full 0.954
_diffrn_reflns_Laue_measured_fraction_max 0.954
_diffrn_reflns_limit_h_max 19
_diffrn_reflns_limit_h_min -19
_diffrn_reflns_limit_k_max 19
_diffrn_reflns_limit_k_min -18
_diffrn_reflns_limit_l_max 37
_diffrn_reflns_limit_l_min -38
_diffrn_reflns_number 66550
_diffrn_reflns_point_group_measured_fraction_full 0.954
_diffrn_reflns_point_group_measured_fraction_max 0.954
_diffrn_reflns_theta_full 24.800
_diffrn_reflns_theta_max 24.800
_diffrn_reflns_theta_min 1.494
_exptl_absorpt_coefficient_mu 0.496
_exptl_absorpt_correction_T_max 0.7451
_exptl_absorpt_correction_T_min 0.4867
_exptl_absorpt_correction_type multi-scan
_exptl_absorpt_process_details 'SADABS 2008, Bruker AXS, 2008'
_exptl_crystal_colour orange
_exptl_crystal_density_diffrn 1.108
_exptl_crystal_description prism
_exptl_crystal_F_000 2636
_exptl_crystal_size_max 0.459
_exptl_crystal_size_mid 0.302
_exptl_crystal_size_min 0.296
_refine_diff_density_max 1.004
_refine_diff_density_min -0.817
_refine_diff_density_rms 0.116
_refine_ls_abs_structure_details
;
 Refined as an inversion twin.
;
_refine_ls_abs_structure_Flack 0.45(2)
_refine_ls_extinction_method none
_refine_ls_goodness_of_fit_ref 1.037
_refine_ls_hydrogen_treatment constr
_refine_ls_matrix_type full
_refine_ls_number_parameters 3020
_refine_ls_number_reflns 41354
_refine_ls_number_restraints 5589
_refine_ls_restrained_S_all 1.012
_refine_ls_R_factor_all 0.1252
_refine_ls_R_factor_gt 0.0953
_refine_ls_shift/su_max 0.020
_refine_ls_shift/su_mean 0.001
_refine_ls_structure_factor_coef Fsqd
_refine_ls_weighting_details 'w=1/[\s^2^(Fo^2^)+(0.1568P)^2^+9.0677P] where P=(Fo^2^+2Fc^2^)/3'
_refine_ls_weighting_scheme calc
_refine_ls_wR_factor_gt 0.2407
_refine_ls_wR_factor_ref 0.2661
_reflns_Friedel_coverage 1.000
_reflns_Friedel_fraction_full 0.954
_reflns_Friedel_fraction_max 0.954
_reflns_number_gt 30609
_reflns_number_total 41354
_reflns_threshold_expression 'I > 2\s(I)'
_cod_data_source_file ic6b00276_si_001.cif
_cod_data_source_block shelx
_cod_original_formula_sum 'C61.50 H73 B2 Co2 N7 O13'
_cod_database_code 4347525
_publcif_datablock.id {7bec26c7-29ad-4b63-af73-8dbe3e520835}

_shelx_shelxl_version_number 2014/7
_shelx_space_group_comment
;
The symmetry employed for this shelxl refinement is uniquely defined
by the following loop, which should always be used as a source of
symmetry information in preference to the above space-group names.
They are only intended as comments.
;
_shelx_estimated_absorpt_t_min 0.804
_shelx_estimated_absorpt_t_max 0.867
_publcif_info_exptl_table_max_cols 4
_publcif_info_exptl_table_use_headnotes n

loop_
_space_group_symop_operation_xyz
'x, y, z'

loop_
_atom_site_label
_atom_site_type_symbol
_atom_site_fract_x
_atom_site_fract_y
_atom_site_fract_z
_atom_site_U_iso_or_equiv
_atom_site_adp_type
_atom_site_occupancy
_atom_site_site_symmetry_order
_atom_site_calc_flag
_atom_site_refinement_flags_posn
_atom_site_refinement_flags_adp
Co1 Co 0.02931(10) 0.50347(11) -0.09314(5) 0.0281(4) Uani 1 1 d . U
Co2 Co -0.09538(11) 0.57571(12) -0.15939(6) 0.0326(4) Uani 1 1 d . U
Co3 Co -0.13497(10) 1.36336(11) 1.17658(5) 0.0267(4) Uani 1 1 d . U
Co4 Co -0.21069(11) 1.49385(12) 1.24170(6) 0.0321(4) Uani 1 1 d . U
Co5 Co 1.24762(12) -0.38733(13) 0.35290(6) 0.0395(5) Uani 1 1 d . U
Co6 Co 1.09779(11) -0.25268(12) 0.30409(6) 0.0347(4) Uani 1 1 d . U
Co7 Co 0.65132(12) 0.26364(12) 0.78414(6) 0.0379(5) Uani 1 1 d . U
Co8 Co 0.78688(13) 0.11625(15) 0.73177(7) 0.0518(6) Uani 1 1 d . U
O1 O 0.0854(6) 0.3988(6) -0.0080(3) 0.0356(19) Uani 1 1 d . U
O2 O 0.1239(6) 0.5296(6) -0.0279(3) 0.0354(19) Uani 1 1 d . U
O3 O 0.2193(6) 0.3910(6) -0.0640(3) 0.038(2) Uani 1 1 d . U
O4 O -0.2628(7) 0.5978(7) -0.1943(3) 0.049(2) Uani 1 1 d . U
O5 O -0.2299(7) 0.7323(7) -0.2131(3) 0.048(2) Uani 1 1 d . U
O6 O -0.1317(7) 0.5940(8) -0.2498(3) 0.056(3) Uani 1 1 d . U
O7 O -0.0883(5) 0.4927(6) -0.1010(3) 0.0309(18) Uani 1 1 d . U
O8 O -0.0576(6) 0.6348(6) -0.1187(3) 0.038(2) Uani 1 1 d . U
O9 O 0.0481(6) 0.4963(7) -0.1596(3) 0.043(2) Uani 1 1 d . U
O10 O 0.4210(6) 0.2042(6) 0.1261(3) 0.038(2) Uani 1 1 d . U
O11 O 0.4809(6) 0.3050(7) 0.1021(3) 0.044(2) Uani 1 1 d . U
O12 O -0.5361(14) 0.7687(16) -0.3569(6) 0.140(6) Uani 1 1 d . U
O13 O -0.4365(14) 0.8332(14) -0.3981(6) 0.129(6) Uani 1 1 d . U
O101 O -0.0219(6) 1.1727(6) 1.1490(3) 0.0342(18) Uani 1 1 d . U
O102 O -0.1594(5) 1.2658(6) 1.1127(3) 0.038(2) Uani 1 1 d . U
O103 O -0.0226(6) 1.2980(6) 1.0929(3) 0.0363(19) Uani 1 1 d . U
O104 O -0.2320(8) 1.5403(8) 1.3315(4) 0.064(3) Uani 1 1 d . U
O105 O -0.3720(7) 1.6330(7) 1.2955(3) 0.051(2) Uani 1 1 d . U
O106 O -0.2360(8) 1.6619(8) 1.2760(4) 0.061(3) Uani 1 1 d . U
O107 O -0.1290(6) 1.3517(6) 1.2419(3) 0.0341(19) Uani 1 1 d . U
O108 O -0.2690(6) 1.4502(6) 1.2029(3) 0.037(2) Uani 1 1 d . U
O109 O -0.1252(6) 1.4832(6) 1.1827(3) 0.0331(19) Uani 1 1 d . U
O110 O 0.0786(6) 0.9001(6) 0.9829(3) 0.042(2) Uani 1 1 d . U
O111 O 0.1834(7) 0.9518(6) 0.9595(3) 0.047(3) Uani 1 1 d . U
O112 O -0.4617(17) 1.8928(18) 1.4660(7) 0.172(7) Uani 1 1 d . U
O113 O -0.3729(18) 1.9520(16) 1.4302(7) 0.163(7) Uani 1 1 d . U
O201 O 1.3885(7) -0.5800(8) 0.3759(4) 0.065(3) Uani 1 1 d . U
O202 O 1.3235(7) -0.4849(8) 0.4362(4) 0.065(3) Uani 1 1 d . U
O203 O 1.4376(7) -0.4598(9) 0.3774(4) 0.071(3) Uani 1 1 d . U
O204 O 0.9712(7) -0.2043(7) 0.2389(4) 0.051(2) Uani 1 1 d . U
O205 O 0.9030(6) -0.1089(7) 0.2993(3) 0.051(2) Uani 1 1 d . U
O206 O 1.0167(6) -0.0857(7) 0.2415(3) 0.047(2) Uani 1 1 d . U
O207 O 1.1740(6) -0.3975(7) 0.3101(3) 0.044(2) Uani 1 1 d . U
O208 O 1.1115(6) -0.2923(7) 0.3702(3) 0.049(2) Uani 1 1 d . U
O209 O 1.2305(6) -0.2736(7) 0.3080(3) 0.042(2) Uani 1 1 d . U
O210 O 1.7221(17) -0.8755(17) 0.5100(10) 0.208(9) Uani 1 1 d D U
O211 O 1.7823(15) -0.7793(15) 0.4969(9) 0.174(8) Uani 1 1 d D U
O212 O 0.5443(6) 0.1340(7) 0.1777(3) 0.051(3) Uani 1 1 d D U
O213 O 0.6229(6) 0.2093(6) 0.1416(3) 0.042(2) Uani 1 1 d D U
O301 O 0.4807(6) 0.3459(6) 0.8487(3) 0.043(2) Uani 1 1 d . U
O302 O 0.5089(7) 0.4565(7) 0.7922(3) 0.049(2) Uani 1 1 d . U
O303 O 0.6027(6) 0.3900(6) 0.8512(3) 0.041(2) Uani 1 1 d . U
O304 O 0.8584(9) -0.0704(9) 0.7020(5) 0.091(3) Uani 1 1 d . U
O305 O 0.8883(9) 0.0428(10) 0.6472(5) 0.091(3) Uani 1 1 d . U
O306 O 0.9802(8) -0.0289(9) 0.7061(4) 0.080(3) Uani 1 1 d . U
O307 O 0.6720(6) 0.1332(7) 0.7783(4) 0.051(2) Uani 1 1 d . U
O308 O 0.6930(7) 0.2538(8) 0.7178(3) 0.058(3) Uani 1 1 d . U
O309 O 0.7976(6) 0.1872(7) 0.7764(3) 0.046(2) Uani 1 1 d . U
O310 O 0.1762(6) 0.7520(6) 0.9453(3) 0.040(2) Uani 1 1 d D U
O311 O 0.2621(8) 0.8209(7) 0.9104(4) 0.063(3) Uani 1 1 d D U
O312 O 1.1788(15) -0.3784(16) 0.5549(9) 0.183(8) Uani 1 1 d D U
O313 O 1.2751(14) -0.3167(15) 0.5494(7) 0.153(7) Uani 1 1 d D U
N1 N 0.0188(7) 0.4229(7) -0.0366(3) 0.031(2) Uani 1 1 d . U
N2 N 0.0570(6) 0.5784(7) -0.0568(3) 0.0258(19) Uani 1 1 d . U
N3 N 0.1731(7) 0.4182(8) -0.1003(3) 0.033(2) Uani 1 1 d . U
N4 N -0.2131(7) 0.5572(8) -0.1597(4) 0.036(2) Uani 1 1 d . U
N5 N -0.1763(7) 0.7116(8) -0.1794(4) 0.039(2) Uani 1 1 d . U
N6 N -0.0597(8) 0.5542(10) -0.2237(4) 0.053(3) Uani 1 1 d . U
N7 N -0.2965(12) 1.6799(13) 1.0472(7) 0.094(4) Uani 1 1 d . U
N101 N -0.0520(7) 1.2215(7) 1.1845(3) 0.032(2) Uani 1 1 d . U
N102 N -0.2093(6) 1.3334(7) 1.1412(3) 0.028(2) Uani 1 1 d . U
N103 N -0.0486(7) 1.3662(7) 1.1185(3) 0.029(2) Uani 1 1 d . U
N104 N -0.1927(9) 1.4640(9) 1.3068(4) 0.048(3) Uani 1 1 d . U
N105 N -0.3508(7) 1.5754(8) 1.2633(4) 0.039(2) Uani 1 1 d . U
N106 N -0.1928(7) 1.6137(8) 1.2397(4) 0.037(2) Uani 1 1 d . U
N107 N -0.3684(12) 1.2148(12) 1.3125(6) 0.089(4) Uani 1 1 d . U
N201 N 1.3171(8) -0.5268(8) 0.3507(4) 0.046(2) Uani 1 1 d . U
N202 N 1.2433(8) -0.4204(9) 0.4194(4) 0.051(3) Uani 1 1 d . U
N203 N 1.3757(8) -0.3893(9) 0.3535(4) 0.054(3) Uani 1 1 d . U
N204 N 1.0377(7) -0.2783(8) 0.2594(4) 0.041(2) Uani 1 1 d . U
N205 N 0.9595(7) -0.1675(8) 0.3290(4) 0.038(2) Uani 1 1 d . U
N206 N 1.0954(7) -0.1383(8) 0.2613(4) 0.040(2) Uani 1 1 d . U
N207 N 0.1766(13) 0.7390(17) -0.2234(8) 0.172(7) Uani 1 1 d D U
N301 N 0.5346(7) 0.2681(8) 0.8283(4) 0.040(2) Uani 1 1 d . U
N302 N 0.5645(7) 0.3992(8) 0.7619(4) 0.040(2) Uani 1 1 d . U
N303 N 0.6774(7) 0.3242(8) 0.8284(4) 0.038(2) Uani 1 1 d . U
N304 N 0.7873(10) -0.0080(10) 0.7284(5) 0.070(3) Uani 1 1 d . U
N305 N 0.8216(10) 0.1197(11) 0.6680(5) 0.070(3) Uani 1 1 d . U
N306 N 0.9261(9) 0.0483(9) 0.7311(5) 0.059(3) Uani 1 1 d . U
N307 N 0.9226(17) 0.362(2) -0.3196(9) 0.138(5) Uani 1 1 d . U
B1 B 0.1588(10) 0.4286(10) -0.0234(5) 0.030(2) Uani 1 1 d . U
B2 B -0.2300(11) 0.6521(12) -0.2275(5) 0.042(3) Uani 1 1 d . U
B3 B -0.0566(9) 1.2278(9) 1.1094(5) 0.025(2) Uani 1 1 d . U
B4 B -0.2891(12) 1.6296(13) 1.3093(6) 0.047(3) Uani 1 1 d . U
B5 B 1.4090(12) -0.5251(15) 0.4009(7) 0.059(3) Uani 1 1 d . U
B6 B 0.9423(10) -0.1132(11) 0.2524(6) 0.037(2) Uani 1 1 d . U
B7 B 0.5098(10) 0.4166(11) 0.8386(5) 0.035(2) Uani 1 1 d . U
B8 B 0.9295(16) -0.0427(18) 0.6803(9) 0.085(3) Uani 1 1 d . U
C1 C -0.0401(8) 0.3885(9) -0.0195(4) 0.031(2) Uani 1 1 d . U
H1 H -0.0301 0.3522 0.0071 0.037 Uiso 1 1 calc R U
C2 C -0.1198(8) 0.4014(9) -0.0381(4) 0.031(2) Uani 1 1 d . U
C3 C -0.1755(8) 0.3629(9) -0.0146(4) 0.029(2) Uani 1 1 d . U
H3 H -0.1589 0.3284 0.0119 0.034 Uiso 1 1 calc R U
C4 C -0.2556(9) 0.3718(9) -0.0278(4) 0.031(2) Uani 1 1 d . U
C5 C -0.2776(8) 0.4254(8) -0.0661(4) 0.028(2) Uani 1 1 d . U
H5 H -0.3330 0.4348 -0.0753 0.034 Uiso 1 1 calc R U
C6 C -0.2244(8) 0.4659(9) -0.0916(4) 0.031(2) Uani 1 1 d . U
C7 C -0.1390(8) 0.4544(9) -0.0774(4) 0.029(2) Uani 1 1 d . U
C8 C -0.2537(8) 0.5188(9) -0.1309(4) 0.033(2) Uani 1 1 d . U
H8 H -0.3119 0.5261 -0.1361 0.039 Uiso 1 1 calc R U
C9 C -0.3129(10) 0.3245(11) 0.0006(5) 0.045(3) Uani 1 1 d . U
C10 C -0.2587(12) 0.2379(12) 0.0254(6) 0.059(4) Uani 1 1 d . U
H10A H -0.3006 0.2127 0.0424 0.089 Uiso 1 1 calc R U
H10B H -0.2133 0.1940 0.0058 0.089 Uiso 1 1 calc R U
H10C H -0.2264 0.2495 0.0443 0.089 Uiso 1 1 calc R U
C11 C -0.3835(13) 0.3935(15) 0.0325(6) 0.077(5) Uani 1 1 d . U
H11A H -0.4201 0.4514 0.0166 0.115 Uiso 1 1 calc R U
H11B H -0.4250 0.3682 0.0499 0.115 Uiso 1 1 calc R U
H11C H -0.3499 0.4043 0.0511 0.115 Uiso 1 1 calc R U
C12 C -0.3693(15) 0.3092(15) -0.0282(6) 0.074(5) Uani 1 1 d . U
H12A H -0.4047 0.3673 -0.0444 0.112 Uiso 1 1 calc R U
H12B H -0.3267 0.2647 -0.0481 0.112 Uiso 1 1 calc R U
H12C H -0.4121 0.2861 -0.0103 0.112 Uiso 1 1 calc R U
C13 C 0.0282(8) 0.6670(8) -0.0572(4) 0.027(2) Uani 1 1 d . U
H13 H 0.0542 0.6864 -0.0395 0.032 Uiso 1 1 calc R U
C14 C -0.0400(8) 0.7376(9) -0.0823(4) 0.031(2) Uani 1 1 d . U
C15 C -0.0657(9) 0.8281(9) -0.0756(4) 0.033(2) Uani 1 1 d . U
H15 H -0.0372 0.8384 -0.0555 0.040 Uiso 1 1 calc R U
C16 C -0.1323(9) 0.9049(9) -0.0971(4) 0.037(2) Uani 1 1 d . U
C17 C -0.1707(9) 0.8849(9) -0.1263(4) 0.036(3) Uani 1 1 d . U
H17 H -0.2155 0.9342 -0.1416 0.043 Uiso 1 1 calc R U
C18 C -0.1462(8) 0.7951(9) -0.1343(4) 0.034(2) Uani 1 1 d . U
C19 C -0.0804(9) 0.7188(9) -0.1124(4) 0.033(2) Uani 1 1 d . U
C20 C -0.1882(9) 0.7866(10) -0.1676(5) 0.042(3) Uani 1 1 d . U
H20 H -0.2284 0.8418 -0.1820 0.050 Uiso 1 1 calc R U
C21 C -0.1610(11) 1.0010(10) -0.0851(5) 0.049(3) Uani 1 1 d . U
C22 C -0.0756(11) 1.0206(11) -0.0983(6) 0.057(4) Uani 1 1 d . U
H22A H -0.0545 1.0154 -0.1289 0.085 Uiso 1 1 calc R U
H22B H -0.0918 1.0826 -0.0924 0.085 Uiso 1 1 calc R U
H22C H -0.0260 0.9763 -0.0822 0.085 Uiso 1 1 calc R U
C23 C -0.1941(13) 1.0087(11) -0.0387(5) 0.059(4) Uani 1 1 d . U
H23A H -0.2486 0.9960 -0.0306 0.088 Uiso 1 1 calc R U
H23B H -0.1448 0.9643 -0.0224 0.088 Uiso 1 1 calc R U
H23C H -0.2106 1.0706 -0.0326 0.088 Uiso 1 1 calc R U
C24 C -0.2403(11) 1.0706(10) -0.1119(5) 0.051(4) Uani 1 1 d . U
H24A H -0.2178 1.0650 -0.1423 0.076 Uiso 1 1 calc R U
H24B H -0.2942 1.0569 -0.1039 0.076 Uiso 1 1 calc R U
H24C H -0.2580 1.1331 -0.1060 0.076 Uiso 1 1 calc R U
C25 C 0.2322(9) 0.3865(11) -0.1346(4) 0.042(3) Uani 1 1 d . U
H25 H 0.2952 0.3495 -0.1309 0.050 Uiso 1 1 calc R U
C26 C 0.2103(9) 0.4027(11) -0.1763(5) 0.048(3) Uani 1 1 d . U
C27 C 0.2807(10) 0.3610(13) -0.2088(5) 0.058(3) Uani 1 1 d . U
H27 H 0.3407 0.3254 -0.2008 0.070 Uiso 1 1 calc R U
C28 C 0.2744(11) 0.3648(15) -0.2507(6) 0.073(4) Uani 1 1 d . U
C29 C 0.1831(10) 0.4175(13) -0.2615(5) 0.064(4) Uani 1 1 d . U
H29 H 0.1724 0.4264 -0.2903 0.076 Uiso 1 1 calc R U
C30 C 0.1092(10) 0.4559(13) -0.2293(5) 0.060(3) Uani 1 1 d . U
C31 C 0.1194(9) 0.4523(11) -0.1867(4) 0.041(3) Uani 1 1 d . U
C32 C 0.0200(10) 0.5104(13) -0.2466(5) 0.057(4) Uani 1 1 d . U
H32 H 0.0211 0.5137 -0.2764 0.068 Uiso 1 1 calc R U
C33 C 0.3533(11) 0.3247(14) -0.2849(6) 0.099(5) Uani 1 1 d D U
C34 C 0.4474(13) 0.2723(17) -0.2699(8) 0.127(8) Uani 1 1 d D U
H34A H 0.4950 0.2483 -0.2943 0.191 Uiso 1 1 calc R U
H34B H 0.4610 0.3132 -0.2570 0.191 Uiso 1 1 calc R U
H34C H 0.4470 0.2214 -0.2487 0.191 Uiso 1 1 calc R U
C35 C 0.3632(17) 0.4026(18) -0.3174(9) 0.147(8) Uani 1 1 d D U
H35A H 0.4150 0.3764 -0.3400 0.220 Uiso 1 1 calc R U
H35B H 0.3058 0.4383 -0.3300 0.220 Uiso 1 1 calc R U
H35C H 0.3750 0.4426 -0.3028 0.220 Uiso 1 1 calc R U
C36 C 0.3395(14) 0.2657(17) -0.3102(8) 0.123(7) Uani 1 1 d D U
H36A H 0.3934 0.2414 -0.3321 0.184 Uiso 1 1 calc R U
H36B H 0.3323 0.2149 -0.2912 0.184 Uiso 1 1 calc R U
H36C H 0.2837 0.3021 -0.3240 0.184 Uiso 1 1 calc R U
C37 C 0.2293(8) 0.3877(9) 0.0123(4) 0.030(2) Uani 1 1 d . U
C38 C 0.2895(8) 0.4233(9) 0.0121(4) 0.034(3) Uani 1 1 d . U
H38 H 0.2883 0.4736 -0.0081 0.041 Uiso 1 1 calc R U
C39 C 0.3536(9) 0.3870(9) 0.0412(4) 0.036(3) Uani 1 1 d . U
H39 H 0.3976 0.4103 0.0398 0.043 Uiso 1 1 calc R U
C40 C 0.3517(8) 0.3185(9) 0.0712(4) 0.033(2) Uani 1 1 d . U
C41 C 0.2896(9) 0.2809(11) 0.0721(5) 0.042(3) Uani 1 1 d . U
H41 H 0.2897 0.2314 0.0926 0.050 Uiso 1 1 calc R U
C42 C 0.2285(8) 0.3172(9) 0.0427(4) 0.035(3) Uani 1 1 d . U
H42 H 0.1852 0.2932 0.0434 0.041 Uiso 1 1 calc R U
C43 C 0.4246(9) 0.2710(10) 0.1024(4) 0.038(3) Uani 1 1 d . U
C44 C -0.2940(10) 0.6889(11) -0.2649(5) 0.048(3) Uani 1 1 d . U
C45 C -0.3691(11) 0.6714(13) -0.2601(6) 0.064(4) Uani 1 1 d . U
H45 H -0.3832 0.6382 -0.2345 0.077 Uiso 1 1 calc R U
C46 C -0.4267(12) 0.7014(15) -0.2921(6) 0.077(4) Uani 1 1 d . U
H46 H -0.4771 0.6858 -0.2887 0.092 Uiso 1 1 calc R U
C47 C -0.4099(14) 0.7519(16) -0.3273(7) 0.086(4) Uani 1 1 d . U
C48 C -0.3295(13) 0.7767(15) -0.3329(6) 0.077(4) Uani 1 1 d . U
H48 H -0.3186 0.8152 -0.3570 0.093 Uiso 1 1 calc R U
C49 C -0.2739(11) 0.7418(12) -0.3021(5) 0.055(3) Uani 1 1 d . U
H49 H -0.2206 0.7529 -0.3054 0.066 Uiso 1 1 calc R U
C50 C -0.4650(18) 0.786(2) -0.3610(8) 0.107(5) Uani 1 1 d . U
C51 C -0.2273(18) 1.6299(18) 1.0113(9) 0.115(6) Uani 1 1 d D U
H51A H -0.2152 1.5647 1.0163 0.138 Uiso 1 1 calc R U
H51B H -0.1682 1.6333 1.0106 0.138 Uiso 1 1 calc R U
C52 C -0.2635(18) 1.6718(17) 0.9676(8) 0.114(7) Uani 1 1 d D U
H52A H -0.2171 1.6380 0.9448 0.171 Uiso 1 1 calc R U
H52B H -0.3215 1.6675 0.9681 0.171 Uiso 1 1 calc R U
H52C H -0.2745 1.7361 0.9624 0.171 Uiso 1 1 calc R U
C53 C -0.3895(15) 1.6847(17) 1.0456(9) 0.100(5) Uani 1 1 d . U
H53A H -0.4104 1.7205 1.0184 0.120 Uiso 1 1 calc R U
H53B H -0.4337 1.7196 1.0690 0.120 Uiso 1 1 calc R U
C54 C -0.3975(17) 1.5902(17) 1.0490(9) 0.107(7) Uani 1 1 d . U
H54A H -0.4616 1.6031 1.0475 0.161 Uiso 1 1 calc R U
H54B H -0.3562 1.5553 1.0254 0.161 Uiso 1 1 calc R U
H54C H -0.3797 1.5544 1.0762 0.161 Uiso 1 1 calc R U
C55 C -0.2592(17) 1.6225(19) 1.0894(9) 0.115(6) Uani 1 1 d . U
H55A H -0.2629 1.5634 1.0923 0.138 Uiso 1 1 calc R U
H55B H -0.1931 1.6090 1.0872 0.138 Uiso 1 1 calc R U
C56 C -0.3097(18) 1.668(2) 1.1277(9) 0.123(8) Uani 1 1 d . U
H56A H -0.2829 1.6286 1.1527 0.185 Uiso 1 1 calc R U
H56B H -0.3051 1.7259 1.1254 0.185 Uiso 1 1 calc R U
H56C H -0.3750 1.6802 1.1305 0.185 Uiso 1 1 calc R U
C57 C -0.3115(16) 1.7784(16) 1.0422(9) 0.098(5) Uani 1 1 d . U
H57A H -0.3483 1.8113 1.0186 0.118 Uiso 1 1 calc R U
H57B H -0.3496 1.8058 1.0686 0.118 Uiso 1 1 calc R U
C58 C -0.2306(18) 1.7953(18) 1.0341(9) 0.116(7) Uani 1 1 d . U
H58A H -0.2495 1.8613 1.0315 0.174 Uiso 1 1 calc R U
H58B H -0.1942 1.7653 1.0577 0.174 Uiso 1 1 calc R U
H58C H -0.1929 1.7709 1.0075 0.174 Uiso 1 1 calc R U
C59 C -0.3990(9) 0.9995(11) 0.0836(5) 0.100(5) Uani 1 1 d G U
C60 C -0.3736(11) 0.9300(10) 0.1169(5) 0.103(5) Uani 1 1 d G U
H60 H -0.4135 0.9018 0.1295 0.124 Uiso 1 1 calc R U
C61 C -0.2899(12) 0.9018(9) 0.1317(5) 0.104(5) Uani 1 1 d G U
H61 H -0.2725 0.8544 0.1545 0.125 Uiso 1 1 calc R U
C62 C -0.2315(9) 0.9431(10) 0.1133(5) 0.100(5) Uani 1 1 d G U
H62 H -0.1743 0.9238 0.1234 0.120 Uiso 1 1 calc R U
C63 C -0.2569(10) 1.0125(10) 0.0800(5) 0.094(5) Uani 1 1 d G U
H63 H -0.2170 1.0407 0.0674 0.113 Uiso 1 1 calc R U
C64 C -0.3406(11) 1.0407(9) 0.0652(4) 0.099(5) Uani 1 1 d G U
H64 H -0.3580 1.0882 0.0424 0.118 Uiso 1 1 calc R U
C65 C -0.4941(17) 1.0345(17) 0.0653(8) 0.107(6) Uani 1 1 d . U
H65A H -0.4988 1.0834 0.0421 0.160 Uiso 1 1 calc R U
H65B H -0.4957 0.9837 0.0545 0.160 Uiso 1 1 calc R U
H65C H -0.5461 1.0579 0.0881 0.160 Uiso 1 1 calc R U
C66 C 0.3898(12) 0.7733(10) 1.0021(6) 0.104(5) Uani 1 1 d G U
C67 C 0.3476(10) 0.7155(12) 1.0191(5) 0.112(5) Uani 1 1 d G U
H67 H 0.2971 0.7332 1.0416 0.135 Uiso 1 1 calc R U
C68 C 0.3794(11) 0.6319(11) 1.0034(5) 0.104(5) Uani 1 1 d G U
H68 H 0.3506 0.5924 1.0150 0.125 Uiso 1 1 calc R U
C69 C 0.4533(11) 0.6061(9) 0.9705(6) 0.104(5) Uani 1 1 d G U
H69 H 0.4750 0.5489 0.9597 0.125 Uiso 1 1 calc R U
C70 C 0.4955(10) 0.6639(12) 0.9534(5) 0.111(5) Uani 1 1 d G U
H70 H 0.5460 0.6462 0.9309 0.133 Uiso 1 1 calc R U
C71 C 0.4637(12) 0.7475(11) 0.9692(6) 0.110(5) Uani 1 1 d G U
H71 H 0.4925 0.7869 0.9575 0.132 Uiso 1 1 calc R U
C72 C 0.3547(19) 0.8641(18) 1.0228(9) 0.114(7) Uani 1 1 d . U
H72A H 0.3899 0.8983 1.0079 0.171 Uiso 1 1 calc R U
H72B H 0.2887 0.9013 1.0207 0.171 Uiso 1 1 calc R U
H72C H 0.3635 0.8495 1.0530 0.171 Uiso 1 1 calc R U
C101 C -0.0228(9) 1.1669(9) 1.2178(4) 0.030(2) Uani 1 1 d . U
H101 H 0.0136 1.1040 1.2139 0.036 Uiso 1 1 calc R U
C102 C -0.0395(9) 1.1914(9) 1.2601(4) 0.036(2) Uani 1 1 d . U
C103 C -0.0046(11) 1.1256(11) 1.2912(5) 0.050(3) Uani 1 1 d . U
H103 H 0.0275 1.0650 1.2833 0.060 Uiso 1 1 calc R U
C104 C -0.0094(13) 1.1347(12) 1.3348(5) 0.062(3) Uani 1 1 d . U
C105 C -0.0641(13) 1.2291(11) 1.3434(5) 0.061(4) Uani 1 1 d . U
H105 H -0.0751 1.2421 1.3721 0.074 Uiso 1 1 calc R U
C106 C -0.1001(11) 1.2991(11) 1.3143(5) 0.051(3) Uani 1 1 d . U
C107 C -0.0907(9) 1.2867(9) 1.2712(4) 0.035(2) Uani 1 1 d . U
C108 C -0.1522(11) 1.3913(10) 1.3289(5) 0.049(3) Uani 1 1 d . U
H108 H -0.1551 1.3953 1.3583 0.059 Uiso 1 1 calc R U
C109 C 0.0353(15) 1.0621(13) 1.3682(6) 0.095(5) Uani 1 1 d D U
C110 C 0.1266(19) 1.056(2) 1.3712(10) 0.156(8) Uani 1 1 d D U
H11D H 0.1547 1.0072 1.3936 0.234 Uiso 1 1 calc R U
H11E H 0.1668 1.0415 1.3439 0.234 Uiso 1 1 calc R U
H11F H 0.1192 1.1142 1.3783 0.234 Uiso 1 1 calc R U
C111 C 0.0513(19) 0.9683(14) 1.3631(8) 0.119(7) Uani 1 1 d D U
H11G H -0.0076 0.9684 1.3609 0.179 Uiso 1 1 calc R U
H11H H 0.0950 0.9480 1.3371 0.179 Uiso 1 1 calc R U
H11I H 0.0772 0.9266 1.3878 0.179 Uiso 1 1 calc R U
C112 C -0.0159(19) 1.0772(16) 1.4128(7) 0.146(9) Uani 1 1 d D U
H11J H -0.0784 1.0823 1.4139 0.219 Uiso 1 1 calc R U
H11K H 0.0175 1.0254 1.4328 0.219 Uiso 1 1 calc R U
H11L H -0.0203 1.1336 1.4208 0.219 Uiso 1 1 calc R U
C113 C -0.2969(8) 1.3585(8) 1.1423(4) 0.028(2) Uani 1 1 d . U
H113 H -0.3155 1.3286 1.1262 0.034 Uiso 1 1 calc R U
C114 C -0.3706(8) 1.4325(8) 1.1680(4) 0.028(2) Uani 1 1 d . U
C115 C -0.4607(8) 1.4565(9) 1.1604(4) 0.029(2) Uani 1 1 d . U
H115 H -0.4689 1.4246 1.1411 0.035 Uiso 1 1 calc R U
C116 C -0.5403(8) 1.5274(9) 1.1807(4) 0.031(2) Uani 1 1 d . U
C117 C -0.5209(8) 1.5666(9) 1.2100(4) 0.030(2) Uani 1 1 d . U
H117 H -0.5712 1.6134 1.2249 0.036 Uiso 1 1 calc R U
C118 C -0.4295(8) 1.5403(8) 1.2187(4) 0.029(2) Uani 1 1 d . U
C119 C -0.3532(8) 1.4741(8) 1.1953(4) 0.029(2) Uani 1 1 d . U
C120 C -0.4225(9) 1.5885(9) 1.2498(5) 0.036(3) Uani 1 1 d . U
H120 H -0.4788 1.6355 1.2613 0.044 Uiso 1 1 calc R U
C121 C -0.6385(9) 1.5555(10) 1.1704(5) 0.044(3) Uani 1 1 d . U
C122 C -0.6602(10) 1.4726(11) 1.1821(5) 0.050(4) Uani 1 1 d . U
H12D H -0.6596 1.4535 1.2127 0.075 Uiso 1 1 calc R U
H12E H -0.7216 1.4889 1.1750 0.075 Uiso 1 1 calc R U
H12F H -0.6134 1.4223 1.1660 0.075 Uiso 1 1 calc R U
C123 C -0.6397(9) 1.5837(12) 1.1241(5) 0.052(4) Uani 1 1 d . U
H12G H -0.6258 1.6369 1.1163 0.079 Uiso 1 1 calc R U
H12H H -0.5929 1.5331 1.1082 0.079 Uiso 1 1 calc R U
H12I H -0.7011 1.5997 1.1171 0.079 Uiso 1 1 calc R U
C124 C -0.7120(9) 1.6353(10) 1.1969(5) 0.043(3) Uani 1 1 d . U
H12J H -0.7101 1.6152 1.2274 0.065 Uiso 1 1 calc R U
H12K H -0.6980 1.6884 1.1894 0.065 Uiso 1 1 calc R U
H12L H -0.7740 1.6520 1.1904 0.065 Uiso 1 1 calc R U
C125 C -0.0159(8) 1.4250(8) 1.1009(4) 0.029(2) Uani 1 1 d . U
H125 H 0.0194 1.4154 1.0734 0.035 Uiso 1 1 calc R U
C126 C -0.0288(8) 1.5054(9) 1.1200(4) 0.030(2) Uani 1 1 d . U
C127 C 0.0186(9) 1.5545(9) 1.0968(4) 0.032(2) Uani 1 1 d . U
H127 H 0.0591 1.5316 1.0717 0.038 Uiso 1 1 calc R U
C128 C 0.0105(10) 1.6340(10) 1.1082(5) 0.039(2) Uani 1 1 d . U
C129 C -0.0504(9) 1.6627(9) 1.1473(4) 0.034(2) Uani 1 1 d . U
H129 H -0.0606 1.7190 1.1559 0.041 Uiso 1 1 calc R U
C130 C -0.0945(8) 1.6142(9) 1.1729(4) 0.031(2) Uani 1 1 d . U
C131 C -0.0838(8) 1.5302(9) 1.1598(4) 0.026(2) Uani 1 1 d . U
C132 C -0.1475(8) 1.6482(9) 1.2118(4) 0.035(3) Uani 1 1 d . U
H132 H -0.1491 1.7033 1.2176 0.043 Uiso 1 1 calc R U
C133 C 0.0544(11) 1.6951(11) 1.0821(5) 0.050(3) Uani 1 1 d . U
C134 C 0.1446(13) 1.6364(12) 1.0550(6) 0.065(4) Uani 1 1 d . U
H13A H 0.1311 1.6051 1.0362 0.098 Uiso 1 1 calc R U
H13B H 0.1723 1.6756 1.0378 0.098 Uiso 1 1 calc R U
H13C H 0.1880 1.5909 1.0738 0.098 Uiso 1 1 calc R U
C135 C -0.0116(13) 1.7658(11) 1.0498(5) 0.062(4) Uani 1 1 d . U
H13D H -0.0256 1.7329 1.0320 0.094 Uiso 1 1 calc R U
H13E H -0.0693 1.8070 1.0657 0.094 Uiso 1 1 calc R U
H13F H 0.0191 1.8015 1.0317 0.094 Uiso 1 1 calc R U
C136 C 0.0788(13) 1.7421(13) 1.1107(6) 0.063(4) Uani 1 1 d . U
H13G H 0.1067 1.7808 1.0931 0.095 Uiso 1 1 calc R U
H13H H 0.0224 1.7801 1.1286 0.095 Uiso 1 1 calc R U
H13I H 0.1229 1.6959 1.1290 0.095 Uiso 1 1 calc R U
C137 C -0.0169(8) 1.1579(8) 1.0729(4) 0.029(2) Uani 1 1 d . U
C138 C 0.0628(10) 1.1493(10) 1.0440(5) 0.045(3) Uani 1 1 d . U
H138 H 0.0902 1.1890 1.0443 0.054 Uiso 1 1 calc R U
C139 C 0.1029(10) 1.0845(10) 1.0151(5) 0.045(3) Uani 1 1 d . U
H139 H 0.1571 1.0799 0.9959 0.054 Uiso 1 1 calc R U
C140 C 0.0635(9) 1.0269(9) 1.0143(4) 0.031(2) Uani 1 1 d . U
C141 C -0.0095(8) 1.0287(9) 1.0426(4) 0.033(3) Uani 1 1 d . U
H141 H -0.0337 0.9861 1.0427 0.039 Uiso 1 1 calc R U
C142 C -0.0506(8) 1.0939(8) 1.0721(4) 0.032(2) Uani 1 1 d . U
H142 H -0.1026 1.0947 1.0920 0.038 Uiso 1 1 calc R U
C143 C 0.1075(8) 0.9547(8) 0.9842(4) 0.029(2) Uani 1 1 d . U
C144 C -0.3278(8) 1.7018(8) 1.3451(4) 0.059(3) Uani 1 1 d G U
C145 C -0.3845(9) 1.6925(8) 1.3826(4) 0.081(4) Uani 1 1 d G U
H145 H -0.4045 1.6453 1.3871 0.097 Uiso 1 1 calc R U
C146 C -0.4118(9) 1.7521(10) 1.4134(3) 0.098(4) Uani 1 1 d G U
H146 H -0.4505 1.7457 1.4389 0.118 Uiso 1 1 calc R U
C147 C -0.3825(10) 1.8210(10) 1.4067(4) 0.106(4) Uani 1 1 d G U
C148 C -0.3259(10) 1.8303(8) 1.3693(5) 0.093(4) Uani 1 1 d G U
H148 H -0.3058 1.8774 1.3648 0.112 Uiso 1 1 calc R U
C149 C -0.2985(8) 1.7707(9) 1.3385(4) 0.076(4) Uani 1 1 d G U
H149 H -0.2598 1.7771 1.3129 0.091 Uiso 1 1 calc R U
C150 C -0.410(2) 1.902(2) 1.4335(10) 0.133(6) Uani 1 1 d . U
C151 C -0.2635(17) 1.1523(19) 1.3026(9) 0.122(6) Uani 1 1 d D U
H15A H -0.2285 1.1880 1.2885 0.147 Uiso 1 1 calc R U
H15B H -0.2516 1.1047 1.2845 0.147 Uiso 1 1 calc R U
C152 C -0.239(2) 1.1094(19) 1.3489(10) 0.138(8) Uani 1 1 d D U
H15C H -0.1724 1.0674 1.3471 0.207 Uiso 1 1 calc R U
H15D H -0.2524 1.1583 1.3661 0.207 Uiso 1 1 calc R U
H15E H -0.2753 1.0758 1.3622 0.207 Uiso 1 1 calc R U
C153 C -0.3827(15) 1.2955(15) 1.3369(8) 0.091(5) Uani 1 1 d . U
H15F H -0.4497 1.3310 1.3462 0.110 Uiso 1 1 calc R U
H15G H -0.3516 1.2699 1.3627 0.110 Uiso 1 1 calc R U
C154 C -0.3439(13) 1.3589(14) 1.3091(7) 0.085(6) Uani 1 1 d . U
H15H H -0.3541 1.4081 1.3253 0.127 Uiso 1 1 calc R U
H15I H -0.2773 1.3242 1.3003 0.127 Uiso 1 1 calc R U
H15J H -0.3754 1.3853 1.2838 0.127 Uiso 1 1 calc R U
C155 C -0.3930(18) 1.2468(19) 1.2635(8) 0.112(6) Uani 1 1 d . U
H15K H -0.3562 1.2799 1.2480 0.134 Uiso 1 1 calc R U
H15Z H -0.3726 1.1912 1.2492 0.134 Uiso 1 1 calc R U
C156 C -0.495(2) 1.308(2) 1.2591(9) 0.131(9) Uani 1 1 d . U
H15L H -0.5026 1.3229 1.2289 0.197 Uiso 1 1 calc R U
H15M H -0.5324 1.2752 1.2735 0.197 Uiso 1 1 calc R U
H15N H -0.5160 1.3641 1.2723 0.197 Uiso 1 1 calc R U
C157 C -0.4206(17) 1.1715(17) 1.3395(8) 0.101(5) Uani 1 1 d . U
H15O H -0.4866 1.2161 1.3441 0.121 Uiso 1 1 calc R U
H15P H -0.3982 1.1503 1.3676 0.121 Uiso 1 1 calc R U
C158 C -0.412(2) 1.0907(19) 1.3200(10) 0.126(8) Uani 1 1 d . U
H15Q H -0.4487 1.0618 1.3392 0.189 Uiso 1 1 calc R U
H15R H -0.4352 1.1118 1.2924 0.189 Uiso 1 1 calc R U
H15S H -0.3469 1.0462 1.3159 0.189 Uiso 1 1 calc R U
C201 C 1.3033(9) -0.5832(10) 0.3336(4) 0.041(3) Uani 1 1 d . U
H201 H 1.3390 -0.6468 0.3406 0.050 Uiso 1 1 calc R U
C202 C 1.2347(9) -0.5548(10) 0.3035(5) 0.042(3) Uani 1 1 d . U
C203 C 1.2371(10) -0.6283(11) 0.2860(5) 0.045(3) Uani 1 1 d . U
H203 H 1.2797 -0.6893 0.2938 0.054 Uiso 1 1 calc R U
C204 C 1.1742(10) -0.6107(11) 0.2560(5) 0.048(3) Uani 1 1 d . U
C205 C 1.1177(9) -0.5210(10) 0.2456(5) 0.040(3) Uani 1 1 d . U
H205 H 1.0782 -0.5070 0.2249 0.048 Uiso 1 1 calc R U
C206 C 1.1139(9) -0.4456(10) 0.2642(5) 0.040(2) Uani 1 1 d . U
C207 C 1.1750(9) -0.4636(10) 0.2931(5) 0.038(2) Uani 1 1 d . U
C208 C 1.0522(9) -0.3517(10) 0.2472(5) 0.040(3) Uani 1 1 d . U
H208 H 1.0206 -0.3472 0.2247 0.047 Uiso 1 1 calc R U
C209 C 1.1778(11) -0.6888(12) 0.2368(6) 0.058(3) Uani 1 1 d . U
C210 C 1.2668(12) -0.7251(14) 0.2092(7) 0.074(5) Uani 1 1 d . U
H21A H 1.3172 -0.7460 0.2262 0.112 Uiso 1 1 calc R U
H21B H 1.2724 -0.7767 0.1960 0.112 Uiso 1 1 calc R U
H21C H 1.2703 -0.6771 0.1869 0.112 Uiso 1 1 calc R U
C211 C 1.1671(11) -0.7643(12) 0.2749(7) 0.070(4) Uani 1 1 d . U
H21D H 1.1066 -0.7370 0.2925 0.105 Uiso 1 1 calc R U
H21E H 1.1718 -0.8166 0.2626 0.105 Uiso 1 1 calc R U
H21F H 1.2164 -0.7850 0.2926 0.105 Uiso 1 1 calc R U
C212 C 1.1035(12) -0.6581(12) 0.2092(7) 0.068(4) Uani 1 1 d . U
H21G H 1.0425 -0.6332 0.2267 0.103 Uiso 1 1 calc R U
H21H H 1.1086 -0.6107 0.1869 0.103 Uiso 1 1 calc R U
H21I H 1.1107 -0.7103 0.1960 0.103 Uiso 1 1 calc R U
C213 C 1.1735(11) -0.3930(12) 0.4490(5) 0.055(3) Uani 1 1 d . U
H213 H 1.1843 -0.4185 0.4774 0.065 Uiso 1 1 calc R U
C214 C 1.0772(11) -0.3250(12) 0.4428(5) 0.055(3) Uani 1 1 d . U
C215 C 1.0175(11) -0.3208(15) 0.4805(6) 0.073(4) Uani 1 1 d . U
H215 H 1.0406 -0.3606 0.5050 0.088 Uiso 1 1 calc R U
C216 C 0.9254(13) -0.2603(17) 0.4833(7) 0.095(5) Uani 1 1 d . U
C217 C 0.8971(12) -0.2112(14) 0.4431(6) 0.074(4) Uani 1 1 d . U
H217 H 0.8336 -0.1702 0.4427 0.089 Uiso 1 1 calc R U
C218 C 0.9588(9) -0.2203(11) 0.4037(5) 0.046(3) Uani 1 1 d . U
C219 C 1.0536(10) -0.2822(11) 0.4048(5) 0.043(3) Uani 1 1 d . U
C220 C 0.9193(9) -0.1643(10) 0.3666(5) 0.042(3) Uani 1 1 d . U
H220 H 0.8564 -0.1205 0.3712 0.051 Uiso 1 1 calc R U
C221 C 0.8513(15) -0.2400(18) 0.5214(7) 0.134(7) Uani 1 1 d D U
C222 C 0.823(2) -0.145(2) 0.5276(10) 0.176(9) Uani 1 1 d D U
H22D H 0.8023 -0.1053 0.5015 0.264 Uiso 1 1 calc R U
H22E H 0.7717 -0.1265 0.5513 0.264 Uiso 1 1 calc R U
H22F H 0.8753 -0.1384 0.5343 0.264 Uiso 1 1 calc R U
C223 C 0.7677(16) -0.246(2) 0.5151(9) 0.157(9) Uani 1 1 d D U
H22G H 0.7463 -0.2084 0.4886 0.236 Uiso 1 1 calc R U
H22H H 0.7821 -0.3093 0.5132 0.236 Uiso 1 1 calc R U
H22I H 0.7189 -0.2225 0.5392 0.236 Uiso 1 1 calc R U
C224 C 0.8808(17) -0.295(2) 0.5607(8) 0.166(10) Uani 1 1 d D U
H22J H 0.9004 -0.3598 0.5575 0.249 Uiso 1 1 calc R U
H22K H 0.9329 -0.2880 0.5671 0.249 Uiso 1 1 calc R U
H22L H 0.8292 -0.2760 0.5841 0.249 Uiso 1 1 calc R U
C225 C 1.4076(10) -0.3329(11) 0.3374(5) 0.049(3) Uani 1 1 d . U
H225 H 1.4648 -0.3433 0.3451 0.059 Uiso 1 1 calc R U
C226 C 1.3647(9) -0.2515(11) 0.3073(5) 0.045(3) Uani 1 1 d . U
C227 C 1.4094(10) -0.1921(11) 0.2915(5) 0.046(3) Uani 1 1 d . U
H227 H 1.4634 -0.2052 0.3031 0.055 Uiso 1 1 calc R U
C228 C 1.3831(10) -0.1227(11) 0.2628(6) 0.052(3) Uani 1 1 d . U
C229 C 1.2994(9) -0.0994(11) 0.2474(5) 0.047(3) Uani 1 1 d . U
H229 H 1.2791 -0.0501 0.2257 0.056 Uiso 1 1 calc R U
C230 C 1.2480(9) -0.1458(10) 0.2630(5) 0.043(3) Uani 1 1 d . U
C231 C 1.2783(9) -0.2239(10) 0.2931(4) 0.037(2) Uani 1 1 d . U
C232 C 1.1571(9) -0.1108(10) 0.2478(5) 0.044(3) Uani 1 1 d . U
H232 H 1.1442 -0.0622 0.2254 0.052 Uiso 1 1 calc R U
C233 C 1.4446(9) -0.0722(10) 0.2431(6) 0.072(4) Uani 1 1 d D U
C234 C 1.5432(10) -0.1393(12) 0.2279(6) 0.076(5) Uani 1 1 d D U
H23D H 1.5672 -0.1875 0.2510 0.114 Uiso 1 1 calc R U
H23E H 1.5434 -0.1668 0.2034 0.114 Uiso 1 1 calc R U
H23F H 1.5826 -0.1069 0.2194 0.114 Uiso 1 1 calc R U
C235 C 1.4480(14) -0.0277(14) 0.2798(7) 0.098(6) Uani 1 1 d D U
H23G H 1.4705 -0.0745 0.3036 0.146 Uiso 1 1 calc R U
H23H H 1.4900 0.0017 0.2702 0.146 Uiso 1 1 calc R U
H23I H 1.3857 0.0184 0.2892 0.146 Uiso 1 1 calc R U
C236 C 1.4100(11) 0.0006(12) 0.2069(7) 0.086(5) Uani 1 1 d D U
H23J H 1.3465 0.0446 0.2160 0.130 Uiso 1 1 calc R U
H23K H 1.4501 0.0322 0.1985 0.130 Uiso 1 1 calc R U
H23L H 1.4109 -0.0277 0.1825 0.130 Uiso 1 1 calc R U
C237 C 1.4944(7) -0.6027(9) 0.4288(5) 0.079(4) Uani 1 1 d G U
C238 C 1.5748(8) -0.5905(9) 0.4232(5) 0.092(4) Uani 1 1 d G U
H238 H 1.5790 -0.5397 0.4051 0.110 Uiso 1 1 calc R U
C239 C 1.6491(7) -0.6527(11) 0.4441(6) 0.115(5) Uani 1 1 d G U
H239 H 1.7041 -0.6444 0.4402 0.138 Uiso 1 1 calc R U
C240 C 1.6430(9) -0.7271(11) 0.4705(6) 0.133(5) Uani 1 1 d DG U
C241 C 1.5625(11) -0.7393(10) 0.4762(6) 0.132(6) Uani 1 1 d G U
H241 H 1.5583 -0.7901 0.4943 0.158 Uiso 1 1 calc R U
C242 C 1.4882(8) -0.6771(10) 0.4553(6) 0.108(5) Uani 1 1 d G U
H242 H 1.4333 -0.6854 0.4592 0.130 Uiso 1 1 calc R U
C243 C 1.7225(18) -0.8015(17) 0.4908(12) 0.159(7) Uani 1 1 d D U
C244 C 0.8583(9) -0.0420(9) 0.2276(5) 0.038(3) Uani 1 1 d . U
C245 C 0.7747(9) -0.0530(10) 0.2353(5) 0.047(3) Uani 1 1 d . U
H245 H 0.7721 -0.1037 0.2542 0.057 Uiso 1 1 calc R U
C246 C 0.6965(10) 0.0075(10) 0.2164(5) 0.046(3) Uani 1 1 d . U
H246 H 0.6422 -0.0023 0.2220 0.056 Uiso 1 1 calc R U
C247 C 0.6991(8) 0.0828(9) 0.1890(4) 0.032(2) Uani 1 1 d D U
C248 C 0.7804(8) 0.0950(9) 0.1809(4) 0.033(3) Uani 1 1 d . U
H248 H 0.7833 0.1449 0.1615 0.040 Uiso 1 1 calc R U
C249 C 0.8568(8) 0.0353(9) 0.2007(5) 0.037(3) Uani 1 1 d . U
H249 H 0.9098 0.0472 0.1957 0.044 Uiso 1 1 calc R U
C250 C 0.6162(8) 0.1450(8) 0.1683(4) 0.030(2) Uani 1 1 d D U
C251 C 0.231(2) 0.641(2) -0.2112(10) 0.201(9) Uani 1 1 d D U
H25A H 0.2728 0.6348 -0.1916 0.241 Uiso 1 1 calc R U
H25B H 0.1871 0.6160 -0.1950 0.241 Uiso 1 1 calc R U
C252 C 0.286(3) 0.584(2) -0.2453(13) 0.235(15) Uani 1 1 d D U
H25C H 0.3182 0.5209 -0.2333 0.353 Uiso 1 1 calc R U
H25D H 0.2450 0.5876 -0.2646 0.353 Uiso 1 1 calc R U
H25E H 0.3309 0.6064 -0.2612 0.353 Uiso 1 1 calc R U
C253 C 0.1048(19) 0.748(2) -0.2469(9) 0.157(7) Uani 1 1 d D U
H25F H 0.0684 0.8136 -0.2552 0.188 Uiso 1 1 calc R U
H25G H 0.1364 0.7185 -0.2736 0.188 Uiso 1 1 calc R U
C254 C 0.0407(18) 0.711(2) -0.2266(9) 0.136(9) Uani 1 1 d D U
H25H H -0.0027 0.7218 -0.2462 0.204 Uiso 1 1 calc R U
H25I H 0.0746 0.6448 -0.2191 0.204 Uiso 1 1 calc R U
H25J H 0.0063 0.7404 -0.2007 0.204 Uiso 1 1 calc R U
C255 C 0.130(2) 0.773(3) -0.1820(9) 0.181(8) Uani 1 1 d D U
H25K H 0.0814 0.7512 -0.1716 0.218 Uiso 1 1 calc R U
H25L H 0.1759 0.7446 -0.1618 0.218 Uiso 1 1 calc R U
C256 C 0.088(3) 0.870(3) -0.1799(12) 0.197(12) Uani 1 1 d D U
H25M H 0.0592 0.8830 -0.1505 0.295 Uiso 1 1 calc R U
H25N H 0.1348 0.8930 -0.1890 0.295 Uiso 1 1 calc R U
H25O H 0.0399 0.8997 -0.1988 0.295 Uiso 1 1 calc R U
C257 C 0.243(2) 0.778(2) -0.2414(11) 0.188(8) Uani 1 1 d D U
H25P H 0.2446 0.7878 -0.2728 0.225 Uiso 1 1 calc R U
H25Q H 0.2177 0.8389 -0.2312 0.225 Uiso 1 1 calc R U
C258 C 0.338(2) 0.727(3) -0.2324(13) 0.218(13) Uani 1 1 d D U
H25R H 0.3741 0.7607 -0.2464 0.327 Uiso 1 1 calc R U
H25S H 0.3384 0.7183 -0.2016 0.327 Uiso 1 1 calc R U
H25T H 0.3654 0.6669 -0.2433 0.327 Uiso 1 1 calc R U
C301 C 0.5094(9) 0.2063(9) 0.8404(5) 0.041(3) Uani 1 1 d . U
H301 H 0.4586 0.2190 0.8627 0.049 Uiso 1 1 calc R U
C302 C 0.5478(9) 0.1143(10) 0.8248(5) 0.044(3) Uani 1 1 d . U
C303 C 0.4972(10) 0.0615(10) 0.8409(6) 0.050(3) Uani 1 1 d . U
H303 H 0.4451 0.0840 0.8623 0.059 Uiso 1 1 calc R U
C304 C 0.5217(11) -0.0229(11) 0.8264(6) 0.058(3) Uani 1 1 d . U
C305 C 0.6008(11) -0.0511(11) 0.7934(6) 0.059(3) Uani 1 1 d . U
H305 H 0.6212 -0.1080 0.7826 0.071 Uiso 1 1 calc R U
C306 C 0.6471(10) 0.0011(10) 0.7774(6) 0.052(3) Uani 1 1 d . U
C307 C 0.6256(10) 0.0817(10) 0.7936(5) 0.050(3) Uani 1 1 d . U
C308 C 0.7311(12) -0.0430(12) 0.7460(6) 0.064(3) Uani 1 1 d . U
H308 H 0.7438 -0.1011 0.7386 0.077 Uiso 1 1 calc R U
C309 C 0.4733(13) -0.0827(12) 0.8431(8) 0.074(4) Uani 1 1 d . U
C310 C 0.4002(13) -0.0454(14) 0.8828(8) 0.086(5) Uani 1 1 d . U
H31A H 0.3564 0.0178 0.8753 0.128 Uiso 1 1 calc R U
H31B H 0.3666 -0.0833 0.8923 0.128 Uiso 1 1 calc R U
H31C H 0.4318 -0.0472 0.9059 0.128 Uiso 1 1 calc R U
C311 C 0.4182(16) -0.0818(14) 0.8106(8) 0.095(6) Uani 1 1 d . U
H31D H 0.3749 -0.0187 0.8025 0.142 Uiso 1 1 calc R U
H31E H 0.4606 -0.1083 0.7852 0.142 Uiso 1 1 calc R U
H31F H 0.3834 -0.1179 0.8229 0.142 Uiso 1 1 calc R U
C312 C 0.5390(15) -0.1787(13) 0.8553(8) 0.091(6) Uani 1 1 d . U
H31G H 0.5045 -0.2155 0.8661 0.136 Uiso 1 1 calc R U
H31H H 0.5836 -0.2040 0.8303 0.136 Uiso 1 1 calc R U
H31I H 0.5722 -0.1797 0.8776 0.136 Uiso 1 1 calc R U
C313 C 0.5611(10) 0.4388(11) 0.7252(5) 0.045(3) Uani 1 1 d . U
H313 H 0.5202 0.5021 0.7235 0.054 Uiso 1 1 calc R U
C314 C 0.6094(12) 0.4044(14) 0.6847(5) 0.066(4) Uani 1 1 d . U
C315 C 0.5982(16) 0.4625(17) 0.6489(7) 0.097(5) Uani 1 1 d . U
H315 H 0.5586 0.5251 0.6523 0.117 Uiso 1 1 calc R U
C316 C 0.6383(19) 0.4413(19) 0.6073(8) 0.119(6) Uani 1 1 d . U
C317 C 0.7036(17) 0.3401(17) 0.6059(7) 0.105(6) Uani 1 1 d . U
H317 H 0.7335 0.3179 0.5790 0.126 Uiso 1 1 calc R U
C318 C 0.7208(12) 0.2792(14) 0.6424(6) 0.071(4) Uani 1 1 d . U
C319 C 0.6766(11) 0.3078(13) 0.6831(5) 0.061(3) Uani 1 1 d . U
C320 C 0.7953(12) 0.1857(13) 0.6375(6) 0.070(4) Uani 1 1 d . U
H320 H 0.8268 0.1727 0.6095 0.084 Uiso 1 1 calc R U
C321 C 0.6242(18) 0.508(2) 0.5674(9) 0.156(7) Uani 1 1 d D U
C322 C 0.663(2) 0.473(2) 0.5281(9) 0.182(11) Uani 1 1 d D U
H32A H 0.7307 0.4461 0.5255 0.272 Uiso 1 1 calc R U
H32B H 0.6437 0.4257 0.5262 0.272 Uiso 1 1 calc R U
H32C H 0.6418 0.5221 0.5050 0.272 Uiso 1 1 calc R U
C323 C 0.644(2) 0.582(2) 0.5664(10) 0.165(9) Uani 1 1 d D U
H32D H 0.6179 0.6092 0.5936 0.248 Uiso 1 1 calc R U
H32E H 0.7116 0.5616 0.5619 0.248 Uiso 1 1 calc R U
H32F H 0.6173 0.6287 0.5431 0.248 Uiso 1 1 calc R U
C324 C 0.528(2) 0.545(2) 0.5690(10) 0.181(10) Uani 1 1 d D U
H32G H 0.4976 0.5711 0.5962 0.272 Uiso 1 1 calc R U
H32H H 0.5086 0.5936 0.5454 0.272 Uiso 1 1 calc R U
H32I H 0.5105 0.4971 0.5666 0.272 Uiso 1 1 calc R U
C325 C 0.7524(9) 0.3092(9) 0.8402(5) 0.038(3) Uani 1 1 d . U
H325 H 0.7480 0.3435 0.8619 0.046 Uiso 1 1 calc R U
C326 C 0.8457(9) 0.2441(9) 0.8237(4) 0.035(2) Uani 1 1 d . U
C327 C 0.9236(10) 0.2399(10) 0.8390(5) 0.048(3) Uani 1 1 d . U
H327 H 0.9109 0.2795 0.8598 0.057 Uiso 1 1 calc R U
C328 C 1.0130(10) 0.1853(10) 0.8268(5) 0.048(3) Uani 1 1 d . U
C329 C 1.0291(10) 0.1263(10) 0.7982(5) 0.047(3) Uani 1 1 d . U
H329 H 1.0913 0.0838 0.7903 0.056 Uiso 1 1 calc R U
C330 C 0.9586(9) 0.1246(10) 0.7799(5) 0.041(3) Uani 1 1 d . U
C331 C 0.8623(9) 0.1880(9) 0.7924(4) 0.036(2) Uani 1 1 d . U
C332 C 0.9880(10) 0.0560(10) 0.7517(5) 0.049(3) Uani 1 1 d . U
H332 H 1.0517 0.0145 0.7470 0.059 Uiso 1 1 calc R U
C333 C 1.0952(11) 0.1794(12) 0.8472(6) 0.062(3) Uani 1 1 d . U
C334 C 1.0602(12) 0.2590(14) 0.8738(7) 0.080(5) Uani 1 1 d . U
H33A H 1.0367 0.3168 0.8554 0.121 Uiso 1 1 calc R U
H33B H 1.0103 0.2568 0.8962 0.121 Uiso 1 1 calc R U
H33C H 1.1112 0.2547 0.8869 0.121 Uiso 1 1 calc R U
C335 C 1.1703(13) 0.1884(14) 0.8117(7) 0.076(5) Uani 1 1 d . U
H33D H 1.1441 0.2477 0.7947 0.115 Uiso 1 1 calc R U
H33E H 1.2218 0.1839 0.8244 0.115 Uiso 1 1 calc R U
H33F H 1.1929 0.1393 0.7933 0.115 Uiso 1 1 calc R U
C336 C 1.1309(14) 0.0919(14) 0.8735(8) 0.085(5) Uani 1 1 d . U
H33G H 1.1529 0.0420 0.8556 0.127 Uiso 1 1 calc R U
H33H H 1.1824 0.0864 0.8866 0.127 Uiso 1 1 calc R U
H33I H 1.0814 0.0886 0.8959 0.127 Uiso 1 1 calc R U
C337 C 0.4407(8) 0.5043(9) 0.8642(4) 0.035(2) Uani 1 1 d . U
C338 C 0.4530(9) 0.5858(9) 0.8549(5) 0.045(3) Uani 1 1 d . U
H338 H 0.5045 0.5865 0.8351 0.055 Uiso 1 1 calc R U
C339 C 0.3916(10) 0.6652(10) 0.8742(5) 0.050(3) Uani 1 1 d . U
H339 H 0.4023 0.7184 0.8689 0.060 Uiso 1 1 calc R U
C340 C 0.3135(9) 0.6630(9) 0.9016(5) 0.041(3) Uani 1 1 d D U
C341 C 0.2955(8) 0.5902(9) 0.9083(4) 0.031(2) Uani 1 1 d . U
H341 H 0.2391 0.5937 0.9251 0.038 Uiso 1 1 calc R U
C342 C 0.3580(8) 0.5092(8) 0.8911(4) 0.027(2) Uani 1 1 d . U
H342 H 0.3455 0.4570 0.8974 0.033 Uiso 1 1 calc R U
C343 C 0.2475(9) 0.7514(9) 0.9199(5) 0.041(3) Uani 1 1 d D U
C344 C 1.0037(9) -0.1173(10) 0.6475(5) 0.110(4) Uani 1 1 d G U
C345 C 0.9881(10) -0.1914(12) 0.6436(6) 0.128(5) Uani 1 1 d G U
H345 H 0.9332 -0.1959 0.6582 0.153 Uiso 1 1 calc R U
C346 C 1.0527(12) -0.2590(11) 0.6184(6) 0.140(6) Uani 1 1 d G U
H346 H 1.0420 -0.3097 0.6157 0.168 Uiso 1 1 calc R U
C347 C 1.1329(11) -0.2525(11) 0.5970(6) 0.138(5) Uani 1 1 d DG U
C348 C 1.1485(9) -0.1783(12) 0.6009(6) 0.131(6) Uani 1 1 d G U
H348 H 1.2033 -0.1739 0.5863 0.158 Uiso 1 1 calc R U
C349 C 1.0839(10) -0.1108(10) 0.6262(6) 0.121(5) Uani 1 1 d G U
H349 H 1.0945 -0.0601 0.6288 0.146 Uiso 1 1 calc R U
C350 C 1.1957(18) -0.315(2) 0.5620(10) 0.151(6) Uani 1 1 d D U
C351 C 0.9315(19) 0.266(2) -0.3213(10) 0.134(6) Uani 1 1 d D U
H35D H 0.8680 0.2698 -0.3142 0.161 Uiso 1 1 calc R U
H35Z H 0.9657 0.2259 -0.2978 0.161 Uiso 1 1 calc R U
C352 C 0.978(2) 0.213(2) -0.3624(10) 0.162(10) Uani 1 1 d D U
H35E H 0.9765 0.1531 -0.3567 0.242 Uiso 1 1 calc R U
H35F H 0.9439 0.2485 -0.3863 0.242 Uiso 1 1 calc R U
H35G H 1.0425 0.2043 -0.3697 0.242 Uiso 1 1 calc R U
C353 C 0.866(2) 0.418(2) -0.3560(12) 0.153(7) Uani 1 1 d . U
H35H H 0.8996 0.3952 -0.3838 0.183 Uiso 1 1 calc R U
H35I H 0.8053 0.4148 -0.3511 0.183 Uiso 1 1 calc R U
C354 C 0.851(3) 0.515(3) -0.3554(13) 0.178(10) Uani 1 1 d . U
H35J H 0.8150 0.5552 -0.3779 0.267 Uiso 1 1 calc R U
H35K H 0.8178 0.5366 -0.3276 0.267 Uiso 1 1 calc R U
H35L H 0.9115 0.5172 -0.3601 0.267 Uiso 1 1 calc R U
C355 C 0.8865(15) 0.400(2) -0.2802(10) 0.128(6) Uani 1 1 d D U
H35M H 0.8930 0.4576 -0.2831 0.153 Uiso 1 1 calc R U
H35N H 0.9244 0.3573 -0.2583 0.153 Uiso 1 1 calc R U
C356 C 0.7808(13) 0.4209(18) -0.2640(9) 0.108(7) Uani 1 1 d D U
H35V H 0.7612 0.4471 -0.2367 0.162 Uiso 1 1 calc R U
H35O H 0.7423 0.4646 -0.2850 0.162 Uiso 1 1 calc R U
H35P H 0.7737 0.3641 -0.2602 0.162 Uiso 1 1 calc R U
C357 C 1.018(2) 0.355(3) -0.3306(11) 0.150(7) Uani 1 1 d . U
H35Q H 1.0170 0.4149 -0.3284 0.180 Uiso 1 1 calc R U
H35R H 1.0430 0.3403 -0.3604 0.180 Uiso 1 1 calc R U
C358 C 1.080(2) 0.283(3) -0.3008(13) 0.184(12) Uani 1 1 d . U
H35S H 1.1425 0.2785 -0.3081 0.276 Uiso 1 1 calc R U
H35T H 1.0553 0.2980 -0.2714 0.276 Uiso 1 1 calc R U
H35U H 1.0813 0.2236 -0.3033 0.276 Uiso 1 1 calc R U

loop_
_atom_site_aniso_label
_atom_site_aniso_U_11
_atom_site_aniso_U_22
_atom_site_aniso_U_33
_atom_site_aniso_U_23
_atom_site_aniso_U_13
_atom_site_aniso_U_12
Co1 0.0202(8) 0.0301(10) 0.0350(10) -0.0074(8) -0.0085(7) -0.0083(8)
Co2 0.0271(9) 0.0387(11) 0.0331(10) -0.0075(8) -0.0110(7) -0.0109(8)
Co3 0.0248(8) 0.0228(9) 0.0317(9) -0.0132(7) -0.0011(7) -0.0070(7)
Co4 0.0250(8) 0.0319(10) 0.0393(10) -0.0180(8) -0.0028(7) -0.0076(8)
Co5 0.0285(9) 0.0479(12) 0.0419(11) -0.0142(9) -0.0080(8) -0.0116(9)
Co6 0.0221(8) 0.0378(11) 0.0436(11) -0.0100(8) -0.0069(7) -0.0094(8)
Co7 0.0283(9) 0.0346(11) 0.0493(12) -0.0235(9) -0.0001(8) -0.0075(8)
Co8 0.0370(11) 0.0509(13) 0.0636(14) -0.0383(11) -0.0011(10) -0.0061(10)
O1 0.024(4) 0.041(5) 0.039(4) 0.002(4) -0.018(3) -0.008(3)
O2 0.036(4) 0.021(4) 0.047(5) -0.006(3) -0.022(4) -0.003(3)
O3 0.024(4) 0.052(5) 0.036(4) -0.012(3) -0.013(3) -0.011(4)
O4 0.042(4) 0.061(5) 0.050(4) 0.005(4) -0.030(4) -0.022(4)
O5 0.047(5) 0.052(5) 0.049(5) -0.003(4) -0.035(4) -0.015(4)
O6 0.036(4) 0.078(6) 0.041(5) -0.009(4) -0.025(3) -0.002(4)
O7 0.024(4) 0.031(4) 0.040(4) 0.004(3) -0.019(3) -0.011(3)
O8 0.038(4) 0.036(4) 0.041(5) -0.009(3) -0.016(4) -0.010(4)
O9 0.029(4) 0.054(5) 0.040(4) -0.016(4) -0.009(3) -0.008(4)
O10 0.021(4) 0.037(5) 0.051(5) 0.017(4) -0.021(4) -0.009(4)
O11 0.036(5) 0.050(6) 0.057(6) 0.001(5) -0.029(4) -0.021(5)
O12 0.114(10) 0.212(16) 0.104(11) -0.040(11) -0.044(9) -0.059(11)
O13 0.127(12) 0.144(13) 0.097(9) -0.001(9) -0.034(9) -0.040(10)
O101 0.040(4) 0.029(4) 0.032(4) -0.015(3) 0.000(3) -0.010(4)
O102 0.018(3) 0.044(5) 0.051(5) -0.032(4) -0.005(3) -0.002(3)
O103 0.037(4) 0.029(4) 0.046(4) -0.021(3) 0.009(4) -0.017(3)
O104 0.072(6) 0.049(5) 0.059(5) -0.041(4) -0.016(4) -0.001(4)
O105 0.044(4) 0.059(5) 0.060(5) -0.048(4) 0.000(4) -0.019(4)
O106 0.061(5) 0.054(5) 0.069(5) -0.038(4) 0.010(4) -0.020(4)
O107 0.038(4) 0.031(4) 0.034(4) -0.014(3) -0.006(3) -0.012(4)
O108 0.021(3) 0.039(5) 0.051(5) -0.027(4) -0.002(3) -0.006(3)
O109 0.033(4) 0.028(4) 0.041(4) -0.017(3) 0.004(3) -0.015(3)
O110 0.036(5) 0.038(5) 0.059(6) -0.029(4) 0.008(4) -0.019(4)
O111 0.048(5) 0.030(5) 0.060(6) -0.023(5) 0.021(4) -0.020(4)
O112 0.166(14) 0.205(16) 0.131(11) -0.116(11) -0.025(10) -0.029(12)
O113 0.181(15) 0.139(13) 0.160(14) -0.084(11) -0.059(11) -0.022(11)
O201 0.049(5) 0.052(5) 0.070(6) -0.027(4) -0.036(4) 0.016(4)
O202 0.040(4) 0.071(6) 0.062(5) -0.018(5) -0.018(4) 0.003(4)
O203 0.029(4) 0.079(6) 0.095(6) 0.001(5) -0.037(4) -0.006(4)
O204 0.044(4) 0.040(4) 0.074(6) -0.003(4) -0.037(4) -0.012(4)
O205 0.020(4) 0.051(5) 0.065(5) 0.003(4) -0.018(3) 0.000(4)
O206 0.028(4) 0.041(5) 0.069(5) 0.000(4) -0.012(4) -0.014(4)
O207 0.032(4) 0.039(4) 0.065(5) -0.013(4) -0.017(4) -0.012(4)
O208 0.033(4) 0.054(5) 0.045(4) -0.011(4) -0.007(3) -0.004(4)
O209 0.030(4) 0.051(5) 0.049(5) -0.013(4) -0.006(3) -0.018(4)
O210 0.139(14) 0.145(13) 0.27(2) 0.038(13) -0.097(14) 0.007(11)
O211 0.116(11) 0.146(14) 0.221(18) -0.010(13) -0.104(12) 0.008(10)
O212 0.034(5) 0.063(7) 0.060(6) 0.009(5) -0.023(4) -0.024(5)
O213 0.033(5) 0.038(5) 0.059(6) 0.009(4) -0.021(4) -0.019(4)
O301 0.036(4) 0.029(4) 0.063(5) -0.031(4) 0.014(4) -0.012(3)
O302 0.046(5) 0.040(5) 0.052(4) -0.023(4) 0.008(4) -0.010(4)
O303 0.034(4) 0.031(4) 0.056(5) -0.033(4) 0.005(3) -0.007(3)
O304 0.068(6) 0.070(6) 0.120(7) -0.065(5) 0.005(5) -0.004(5)
O305 0.079(6) 0.078(6) 0.091(6) -0.066(5) 0.004(5) 0.000(5)
O306 0.055(5) 0.073(6) 0.100(7) -0.071(5) 0.004(5) 0.000(5)
O307 0.033(4) 0.043(5) 0.075(6) -0.036(4) 0.003(4) -0.008(4)
O308 0.039(5) 0.071(6) 0.046(5) -0.026(4) 0.005(4) -0.004(4)
O309 0.032(4) 0.052(5) 0.056(5) -0.032(4) -0.001(3) -0.013(4)
O310 0.031(4) 0.042(5) 0.052(5) -0.016(4) 0.004(4) -0.020(4)
O311 0.067(7) 0.041(5) 0.087(8) -0.043(5) 0.041(6) -0.036(5)
O312 0.118(12) 0.169(14) 0.247(19) -0.155(13) 0.015(13) -0.016(11)
O313 0.107(10) 0.155(14) 0.157(14) -0.090(12) -0.017(10) 0.004(10)
N1 0.024(4) 0.034(5) 0.035(4) -0.004(4) -0.012(3) -0.008(4)
N2 0.016(4) 0.030(4) 0.028(4) -0.001(3) -0.008(3) -0.005(3)
N3 0.026(4) 0.046(5) 0.035(4) -0.010(4) -0.011(3) -0.018(4)
N4 0.033(4) 0.041(5) 0.038(5) -0.005(4) -0.016(4) -0.014(4)
N5 0.029(5) 0.047(5) 0.042(5) -0.001(4) -0.020(4) -0.012(4)
N6 0.033(4) 0.079(7) 0.039(5) -0.016(4) -0.013(4) -0.011(4)
N7 0.070(7) 0.081(8) 0.133(9) -0.025(6) -0.004(6) -0.034(6)
N101 0.036(5) 0.033(4) 0.027(4) -0.017(3) -0.002(3) -0.012(4)
N102 0.021(4) 0.022(4) 0.036(5) -0.015(4) -0.002(3) -0.002(3)
N103 0.034(5) 0.028(4) 0.029(4) -0.016(3) -0.001(4) -0.015(4)
N104 0.052(6) 0.043(5) 0.045(5) -0.025(4) -0.012(4) -0.008(4)
N105 0.035(4) 0.043(5) 0.049(5) -0.029(4) 0.000(4) -0.019(4)
N106 0.030(5) 0.035(5) 0.049(5) -0.020(4) 0.001(4) -0.013(4)
N107 0.075(7) 0.081(7) 0.101(8) -0.022(6) 0.025(6) -0.035(6)
N201 0.031(5) 0.047(5) 0.044(5) -0.015(4) -0.013(4) 0.004(4)
N202 0.043(5) 0.057(6) 0.039(5) -0.013(4) -0.007(4) -0.006(4)
N203 0.032(5) 0.054(6) 0.072(6) -0.012(5) -0.026(4) -0.007(4)
N204 0.027(4) 0.038(5) 0.053(5) -0.002(4) -0.013(4) -0.009(4)
N205 0.022(4) 0.042(5) 0.049(5) -0.007(4) -0.013(3) -0.009(4)
N206 0.026(4) 0.040(5) 0.052(5) -0.010(4) -0.006(4) -0.011(4)
N207 0.148(13) 0.242(17) 0.132(12) -0.035(13) 0.011(10) -0.099(13)
N301 0.031(5) 0.029(4) 0.061(6) -0.027(4) 0.008(4) -0.013(4)
N302 0.032(5) 0.043(5) 0.045(4) -0.023(4) -0.007(4) -0.007(4)
N303 0.022(4) 0.034(5) 0.053(5) -0.026(4) 0.005(4) -0.003(4)
N304 0.057(6) 0.061(6) 0.096(7) -0.053(5) -0.002(5) -0.015(5)
N305 0.051(6) 0.073(6) 0.070(6) -0.043(5) 0.003(5) -0.004(5)
N306 0.040(5) 0.057(6) 0.073(6) -0.047(5) 0.003(4) -0.006(4)
N307 0.096(8) 0.165(12) 0.159(12) -0.052(10) -0.024(8) -0.045(9)
B1 0.024(4) 0.026(4) 0.037(5) -0.003(4) -0.014(4) -0.006(4)
B2 0.039(5) 0.051(5) 0.040(5) 0.000(4) -0.026(4) -0.015(4)
B3 0.019(4) 0.022(4) 0.037(4) -0.015(4) -0.004(3) -0.006(3)
B4 0.045(5) 0.048(5) 0.055(5) -0.035(4) -0.004(4) -0.015(4)
B5 0.034(5) 0.059(6) 0.071(6) -0.025(5) -0.022(4) 0.005(4)
B6 0.023(4) 0.035(5) 0.059(5) 0.004(4) -0.018(4) -0.016(4)
B7 0.026(4) 0.028(4) 0.049(5) -0.022(4) 0.009(4) -0.007(4)
B8 0.060(6) 0.076(6) 0.109(7) -0.069(5) -0.003(5) -0.002(5)
C1 0.027(4) 0.024(5) 0.041(5) -0.003(5) -0.013(4) -0.008(4)
C2 0.024(4) 0.030(5) 0.040(5) -0.001(4) -0.011(4) -0.011(4)
C3 0.024(4) 0.035(6) 0.033(5) -0.006(4) -0.009(4) -0.016(4)
C4 0.034(5) 0.035(5) 0.037(5) -0.011(4) -0.005(4) -0.024(4)
C5 0.021(5) 0.029(5) 0.036(5) -0.012(4) -0.008(4) -0.007(4)
C6 0.027(4) 0.031(5) 0.038(5) -0.012(4) -0.010(4) -0.011(4)
C7 0.027(4) 0.030(5) 0.035(4) -0.002(4) -0.012(4) -0.013(4)
C8 0.021(5) 0.029(6) 0.044(5) -0.008(4) -0.013(4) -0.002(4)
C9 0.045(6) 0.062(6) 0.052(6) -0.001(5) -0.006(5) -0.044(5)
C10 0.073(9) 0.065(8) 0.067(9) 0.009(7) -0.018(7) -0.056(7)
C11 0.072(9) 0.091(10) 0.074(9) -0.012(8) 0.007(7) -0.046(8)
C12 0.099(11) 0.101(12) 0.069(9) 0.011(8) -0.027(8) -0.085(10)
C13 0.024(5) 0.029(4) 0.029(5) -0.001(4) -0.011(4) -0.011(4)
C14 0.025(4) 0.033(4) 0.035(5) -0.002(4) -0.009(4) -0.011(4)
C15 0.033(5) 0.031(5) 0.043(6) 0.001(4) -0.015(5) -0.017(4)
C16 0.042(5) 0.030(5) 0.045(5) 0.002(4) -0.018(4) -0.017(4)
C17 0.031(5) 0.035(5) 0.041(6) -0.002(4) -0.016(5) -0.010(4)
C18 0.026(5) 0.036(5) 0.040(5) -0.004(4) -0.011(4) -0.012(4)
C19 0.026(5) 0.037(4) 0.037(5) -0.008(4) -0.012(4) -0.009(4)
C20 0.031(5) 0.043(5) 0.049(6) -0.004(5) -0.019(5) -0.008(5)
C21 0.057(6) 0.033(5) 0.061(6) -0.003(5) -0.024(5) -0.018(5)
C22 0.054(7) 0.032(8) 0.089(10) -0.006(7) -0.024(7) -0.017(6)
C23 0.081(10) 0.034(8) 0.066(7) -0.010(6) -0.024(6) -0.023(7)
C24 0.049(7) 0.034(7) 0.066(9) -0.002(6) -0.019(6) -0.012(6)
C25 0.025(5) 0.062(7) 0.041(5) -0.016(5) -0.005(4) -0.018(5)
C26 0.030(5) 0.064(7) 0.046(5) -0.029(5) -0.005(4) -0.010(5)
C27 0.023(5) 0.088(8) 0.057(6) -0.038(5) -0.002(4) -0.008(5)
C28 0.034(5) 0.118(9) 0.061(6) -0.050(6) 0.001(4) -0.014(5)
C29 0.037(5) 0.104(9) 0.051(6) -0.040(6) -0.006(4) -0.019(5)
C30 0.036(5) 0.089(7) 0.046(5) -0.028(5) -0.006(4) -0.009(5)
C31 0.026(4) 0.061(6) 0.038(5) -0.023(4) -0.002(3) -0.016(4)
C32 0.033(5) 0.092(8) 0.035(6) -0.023(6) -0.007(4) -0.011(5)
C33 0.040(6) 0.162(11) 0.075(8) -0.065(7) 0.009(6) -0.015(7)
C34 0.048(8) 0.189(17) 0.114(13) -0.073(12) 0.015(8) -0.014(9)
C35 0.087(13) 0.192(15) 0.118(13) -0.053(11) 0.027(11) -0.026(11)
C36 0.048(10) 0.185(16) 0.118(13) -0.095(12) 0.007(9) -0.015(10)
C37 0.013(4) 0.031(5) 0.036(5) -0.006(4) -0.009(4) 0.002(4)
C38 0.023(5) 0.035(6) 0.041(6) 0.002(5) -0.014(4) -0.008(4)
C39 0.025(5) 0.036(6) 0.045(6) 0.002(5) -0.016(4) -0.009(5)
C40 0.023(4) 0.040(5) 0.037(5) 0.001(4) -0.013(4) -0.011(4)
C41 0.029(5) 0.051(6) 0.045(6) 0.004(5) -0.012(4) -0.018(5)
C42 0.020(5) 0.037(6) 0.048(6) 0.005(5) -0.018(4) -0.011(4)
C43 0.031(5) 0.045(6) 0.039(6) 0.009(5) -0.021(5) -0.016(5)
C44 0.034(5) 0.060(6) 0.045(5) -0.005(5) -0.022(4) -0.010(5)
C45 0.040(6) 0.089(8) 0.063(7) -0.003(6) -0.029(5) -0.021(6)
C46 0.046(6) 0.104(9) 0.072(7) -0.008(7) -0.033(6) -0.016(6)
C47 0.069(7) 0.103(9) 0.072(7) -0.010(6) -0.031(6) -0.017(6)
C48 0.067(7) 0.087(9) 0.061(7) -0.010(6) -0.028(6) -0.011(6)
C49 0.045(6) 0.062(7) 0.051(6) -0.003(5) -0.024(5) -0.011(6)
C50 0.087(8) 0.136(11) 0.081(8) -0.013(8) -0.039(7) -0.021(8)
C51 0.093(10) 0.094(10) 0.154(11) -0.039(9) 0.007(8) -0.037(9)
C52 0.112(15) 0.088(14) 0.136(13) -0.051(10) 0.027(10) -0.041(12)
C53 0.067(8) 0.099(10) 0.134(12) -0.018(9) -0.001(8) -0.039(8)
C54 0.096(13) 0.114(13) 0.138(18) -0.004(12) -0.029(13) -0.066(11)
C55 0.072(10) 0.102(11) 0.144(11) -0.014(8) -0.013(8) -0.014(9)
C56 0.088(14) 0.116(16) 0.121(13) -0.003(11) -0.020(10) -0.006(13)
C57 0.090(9) 0.082(9) 0.126(12) -0.027(8) 0.006(9) -0.043(8)
C58 0.110(13) 0.115(15) 0.149(18) -0.074(13) 0.032(12) -0.071(12)
C59 0.112(9) 0.081(9) 0.115(11) -0.046(8) 0.011(8) -0.046(8)
C60 0.113(10) 0.081(9) 0.118(11) -0.041(8) 0.013(8) -0.044(8)
C61 0.112(10) 0.080(9) 0.121(11) -0.038(8) 0.013(9) -0.043(8)
C62 0.109(10) 0.078(9) 0.114(11) -0.050(8) 0.021(8) -0.042(8)
C63 0.104(9) 0.080(9) 0.106(11) -0.054(8) 0.021(8) -0.046(8)
C64 0.108(9) 0.084(9) 0.110(11) -0.051(8) 0.019(8) -0.046(8)
C65 0.103(11) 0.093(14) 0.118(14) -0.051(11) 0.019(10) -0.037(10)
C66 0.095(10) 0.115(10) 0.117(11) -0.028(8) -0.029(8) -0.047(8)
C67 0.098(10) 0.121(11) 0.126(12) -0.023(9) -0.025(9) -0.046(8)
C68 0.089(10) 0.115(11) 0.117(12) -0.021(9) -0.024(8) -0.044(9)
C69 0.087(10) 0.113(11) 0.120(12) -0.021(9) -0.023(8) -0.042(8)
C70 0.098(10) 0.112(11) 0.125(12) -0.029(9) -0.011(9) -0.043(9)
C71 0.099(10) 0.114(11) 0.126(12) -0.031(9) -0.018(8) -0.045(9)
C72 0.111(15) 0.110(13) 0.119(15) -0.023(11) -0.045(12) -0.030(11)
C101 0.033(5) 0.028(5) 0.035(4) -0.013(4) -0.001(4) -0.016(4)
C102 0.038(5) 0.035(5) 0.039(5) -0.011(4) -0.004(4) -0.018(4)
C103 0.064(7) 0.041(6) 0.045(5) -0.009(4) -0.012(5) -0.020(5)
C104 0.089(7) 0.044(5) 0.048(5) -0.008(4) -0.017(5) -0.020(5)
C105 0.088(8) 0.043(6) 0.046(6) -0.014(5) -0.017(6) -0.016(6)
C106 0.057(6) 0.045(5) 0.043(5) -0.013(4) -0.013(4) -0.009(5)
C107 0.037(5) 0.033(5) 0.035(4) -0.007(4) -0.006(4) -0.013(4)
C108 0.060(7) 0.042(5) 0.040(6) -0.021(4) -0.017(5) -0.007(5)
C109 0.133(10) 0.061(7) 0.068(7) -0.001(6) -0.040(7) -0.015(8)
C110 0.162(13) 0.129(16) 0.164(17) 0.014(14) -0.070(11) -0.042(12)
C111 0.175(17) 0.063(9) 0.094(13) 0.003(8) -0.044(13) -0.024(10)
C112 0.182(16) 0.088(13) 0.077(9) 0.018(9) -0.042(10) 0.019(12)
C113 0.017(4) 0.023(5) 0.040(6) -0.006(4) -0.002(4) -0.004(4)
C114 0.019(4) 0.024(5) 0.040(5) -0.012(4) -0.004(4) -0.005(4)
C115 0.021(4) 0.034(5) 0.033(5) -0.011(5) -0.008(4) -0.008(4)
C116 0.019(4) 0.037(5) 0.042(5) -0.013(4) -0.005(4) -0.013(4)
C117 0.018(4) 0.030(5) 0.040(5) -0.011(5) -0.001(4) -0.007(4)
C118 0.014(4) 0.024(5) 0.049(5) -0.017(4) -0.004(4) -0.004(4)
C119 0.019(4) 0.023(5) 0.045(5) -0.013(4) -0.004(4) -0.005(4)
C120 0.025(5) 0.027(5) 0.058(6) -0.025(5) -0.004(4) -0.004(4)
C121 0.027(5) 0.052(6) 0.053(6) -0.018(5) -0.009(4) -0.013(4)
C122 0.031(7) 0.055(7) 0.069(9) -0.032(6) 0.008(6) -0.020(6)
C123 0.024(6) 0.076(10) 0.055(6) -0.020(6) -0.014(5) -0.011(7)
C124 0.026(6) 0.049(7) 0.061(8) -0.014(6) -0.015(5) -0.014(5)
C125 0.027(5) 0.031(5) 0.037(5) -0.014(4) -0.001(4) -0.016(4)
C126 0.029(5) 0.028(5) 0.036(5) -0.008(4) -0.010(4) -0.012(4)
C127 0.033(5) 0.029(5) 0.038(5) -0.004(4) -0.010(4) -0.015(4)
C128 0.042(5) 0.039(5) 0.046(5) -0.007(4) -0.008(4) -0.024(4)
C129 0.034(5) 0.031(5) 0.045(5) -0.004(4) -0.015(4) -0.016(4)
C130 0.024(5) 0.034(5) 0.043(5) -0.006(4) -0.015(4) -0.014(4)
C131 0.025(4) 0.031(5) 0.034(4) -0.006(4) -0.015(4) -0.016(4)
C132 0.028(5) 0.034(6) 0.050(5) -0.012(4) -0.004(4) -0.016(4)
C133 0.062(6) 0.044(6) 0.061(6) -0.018(5) 0.005(5) -0.038(5)
C134 0.074(8) 0.063(9) 0.076(10) -0.031(7) 0.019(7) -0.049(7)
C135 0.074(9) 0.050(8) 0.058(8) -0.006(7) 0.008(7) -0.030(7)
C136 0.074(10) 0.080(10) 0.069(9) -0.033(8) 0.011(7) -0.062(9)
C137 0.030(5) 0.022(4) 0.033(5) -0.012(4) 0.002(4) -0.009(4)
C138 0.047(6) 0.042(6) 0.052(6) -0.025(5) 0.017(5) -0.027(5)
C139 0.047(6) 0.041(6) 0.052(6) -0.028(5) 0.019(5) -0.025(5)
C140 0.031(5) 0.025(5) 0.036(5) -0.016(4) 0.006(4) -0.011(4)
C141 0.030(5) 0.024(5) 0.044(5) -0.020(4) 0.007(4) -0.011(4)
C142 0.026(5) 0.019(5) 0.042(6) -0.017(4) 0.004(4) -0.002(4)
C143 0.031(5) 0.019(5) 0.033(5) -0.008(4) 0.006(4) -0.010(4)
C144 0.049(6) 0.062(6) 0.072(6) -0.047(5) -0.010(5) -0.014(5)
C145 0.071(8) 0.091(8) 0.082(7) -0.059(6) -0.001(6) -0.021(7)
C146 0.083(9) 0.106(9) 0.095(8) -0.070(7) -0.016(7) -0.008(7)
C147 0.098(9) 0.108(9) 0.107(8) -0.074(7) -0.020(7) -0.015(7)
C148 0.088(9) 0.083(8) 0.112(9) -0.068(7) -0.020(7) -0.015(7)
C149 0.065(8) 0.068(7) 0.100(8) -0.053(6) -0.007(7) -0.019(6)
C150 0.130(11) 0.131(11) 0.122(10) -0.094(9) -0.039(8) -0.003(8)
C151 0.086(9) 0.106(11) 0.149(12) -0.037(9) 0.020(8) -0.027(8)
C152 0.135(16) 0.095(15) 0.186(16) -0.034(13) -0.022(13) -0.045(13)
C153 0.064(9) 0.083(9) 0.107(10) -0.020(7) 0.019(8) -0.024(7)
C154 0.056(10) 0.077(11) 0.110(14) -0.006(10) 0.002(10) -0.026(9)
C155 0.104(10) 0.106(11) 0.100(9) -0.027(8) 0.024(8) -0.035(9)
C156 0.119(12) 0.150(18) 0.091(14) -0.018(13) 0.010(11) -0.037(12)
C157 0.086(9) 0.093(10) 0.114(10) -0.013(8) 0.016(8) -0.041(8)
C158 0.130(17) 0.109(13) 0.143(17) -0.015(12) 0.013(14) -0.069(13)
C201 0.030(5) 0.036(6) 0.041(6) -0.012(5) -0.012(5) 0.006(5)
C202 0.035(5) 0.044(5) 0.044(5) -0.009(4) -0.005(4) -0.012(4)
C203 0.038(6) 0.046(6) 0.050(6) -0.008(5) -0.001(5) -0.019(5)
C204 0.033(5) 0.050(5) 0.064(6) -0.013(5) -0.009(5) -0.016(4)
C205 0.028(5) 0.043(5) 0.054(6) -0.014(5) -0.010(5) -0.015(4)
C206 0.024(5) 0.042(5) 0.056(6) -0.014(4) -0.007(4) -0.013(4)
C207 0.028(5) 0.037(5) 0.051(5) -0.011(4) -0.005(4) -0.013(4)
C208 0.027(5) 0.044(5) 0.052(6) -0.011(4) -0.012(5) -0.015(4)
C209 0.041(6) 0.055(6) 0.084(7) -0.020(5) -0.014(5) -0.020(5)
C210 0.045(7) 0.086(11) 0.104(11) -0.042(9) -0.011(7) -0.025(7)
C211 0.041(8) 0.056(9) 0.113(10) -0.015(7) -0.022(8) -0.013(7)
C212 0.059(8) 0.047(9) 0.109(11) -0.013(8) -0.035(8) -0.020(7)
C213 0.047(5) 0.065(7) 0.044(6) -0.017(5) -0.006(4) -0.014(5)
C214 0.042(5) 0.071(7) 0.046(5) -0.016(5) -0.005(4) -0.016(5)
C215 0.043(6) 0.102(9) 0.054(6) -0.012(6) -0.004(5) -0.014(6)
C216 0.050(6) 0.124(9) 0.065(6) -0.006(6) 0.007(5) -0.006(6)
C217 0.044(6) 0.086(9) 0.059(6) -0.014(6) 0.008(5) -0.004(6)
C218 0.032(5) 0.054(6) 0.049(5) -0.016(5) -0.002(4) -0.014(4)
C219 0.036(5) 0.052(6) 0.044(5) -0.019(4) -0.002(4) -0.016(4)
C220 0.023(5) 0.047(6) 0.053(5) -0.008(5) -0.008(4) -0.009(5)
C221 0.069(8) 0.172(12) 0.087(8) -0.009(8) 0.022(7) -0.002(9)
C222 0.140(17) 0.186(15) 0.117(16) -0.026(12) 0.012(14) -0.006(12)
C223 0.067(10) 0.199(19) 0.127(15) -0.018(14) 0.024(10) -0.005(11)
C224 0.074(12) 0.226(19) 0.102(11) 0.002(12) 0.028(9) -0.006(13)
C225 0.034(6) 0.059(6) 0.059(6) -0.023(5) -0.015(5) -0.014(5)
C226 0.029(5) 0.056(5) 0.056(6) -0.027(4) -0.003(4) -0.016(4)
C227 0.028(5) 0.052(6) 0.066(7) -0.034(5) 0.000(5) -0.017(5)
C228 0.029(5) 0.042(6) 0.088(7) -0.031(5) -0.002(5) -0.013(4)
C229 0.031(5) 0.045(6) 0.068(7) -0.016(5) 0.003(5) -0.019(5)
C230 0.030(5) 0.044(5) 0.055(6) -0.016(5) 0.001(4) -0.014(4)
C231 0.023(4) 0.043(5) 0.047(5) -0.024(4) 0.003(4) -0.012(4)
C232 0.031(5) 0.043(6) 0.051(6) -0.008(5) -0.001(4) -0.012(4)
C233 0.035(6) 0.052(7) 0.137(9) -0.030(6) -0.005(6) -0.023(5)
C234 0.034(6) 0.071(10) 0.132(13) -0.026(9) -0.009(7) -0.027(7)
C235 0.077(11) 0.084(11) 0.163(13) -0.057(10) -0.012(9) -0.048(10)
C236 0.034(8) 0.071(10) 0.158(12) -0.013(9) -0.017(8) -0.023(8)
C237 0.044(5) 0.066(7) 0.103(8) -0.030(6) -0.037(6) 0.015(5)
C238 0.046(6) 0.076(8) 0.128(10) -0.030(8) -0.049(7) 0.017(6)
C239 0.064(7) 0.092(9) 0.149(11) -0.027(8) -0.054(8) 0.022(7)
C240 0.077(7) 0.099(9) 0.170(11) -0.009(8) -0.057(8) 0.022(7)
C241 0.079(8) 0.092(9) 0.165(11) -0.010(9) -0.048(8) 0.024(7)
C242 0.066(7) 0.073(8) 0.138(10) -0.010(8) -0.037(7) 0.020(6)
C243 0.094(9) 0.119(11) 0.202(13) -0.003(10) -0.074(10) 0.025(9)
C244 0.025(4) 0.034(5) 0.061(6) 0.000(4) -0.015(4) -0.015(4)
C245 0.031(5) 0.045(6) 0.074(7) 0.006(6) -0.022(5) -0.021(5)
C246 0.034(5) 0.042(6) 0.062(7) 0.012(5) -0.017(5) -0.018(5)
C247 0.024(4) 0.034(5) 0.040(5) 0.006(4) -0.014(4) -0.015(4)
C248 0.028(5) 0.034(6) 0.046(6) -0.005(5) -0.008(4) -0.018(4)
C249 0.021(5) 0.040(5) 0.053(6) -0.002(5) -0.009(4) -0.016(4)
C250 0.028(5) 0.031(5) 0.035(6) 0.003(4) -0.016(4) -0.013(4)
C251 0.186(17) 0.251(18) 0.139(15) -0.040(14) 0.004(12) -0.077(14)
C252 0.22(3) 0.28(2) 0.13(2) -0.039(18) -0.004(19) -0.05(2)
C253 0.136(14) 0.217(17) 0.125(14) -0.024(13) 0.024(10) -0.099(13)
C254 0.107(15) 0.16(2) 0.127(18) -0.022(16) 0.024(13) -0.065(15)
C255 0.155(16) 0.249(19) 0.144(13) -0.041(14) 0.009(11) -0.095(15)
C256 0.18(2) 0.25(2) 0.16(2) -0.051(17) -0.003(19) -0.084(18)
C257 0.155(15) 0.264(19) 0.149(15) -0.043(15) 0.018(12) -0.103(14)
C258 0.167(18) 0.32(3) 0.16(2) -0.06(2) 0.002(16) -0.100(18)
C301 0.030(5) 0.033(5) 0.067(7) -0.020(5) -0.002(5) -0.017(4)
C302 0.034(5) 0.030(5) 0.071(6) -0.018(4) -0.010(5) -0.011(4)
C303 0.042(6) 0.029(5) 0.082(7) -0.011(5) -0.016(5) -0.014(5)
C304 0.048(5) 0.033(5) 0.101(7) -0.016(5) -0.023(5) -0.017(5)
C305 0.053(6) 0.044(6) 0.090(7) -0.018(6) -0.027(5) -0.019(5)
C306 0.044(5) 0.042(5) 0.079(6) -0.025(5) -0.028(5) -0.013(4)
C307 0.040(5) 0.040(5) 0.076(6) -0.028(5) -0.009(5) -0.014(4)
C308 0.059(6) 0.052(7) 0.086(7) -0.042(6) -0.015(5) -0.013(5)
C309 0.060(7) 0.042(6) 0.130(9) -0.010(6) -0.024(6) -0.026(5)
C310 0.061(9) 0.063(10) 0.146(12) -0.007(9) -0.023(8) -0.036(8)
C311 0.090(11) 0.061(11) 0.158(13) -0.007(9) -0.050(10) -0.042(9)
C312 0.080(10) 0.049(8) 0.142(15) -0.002(8) -0.017(10) -0.030(7)
C313 0.037(6) 0.053(6) 0.046(5) -0.018(4) -0.008(4) -0.014(5)
C314 0.058(6) 0.076(6) 0.049(5) -0.027(5) -0.015(5) -0.006(5)
C315 0.092(9) 0.094(8) 0.063(6) -0.015(6) -0.016(6) 0.000(7)
C316 0.115(9) 0.113(8) 0.069(7) -0.018(6) -0.019(7) 0.008(8)
C317 0.099(9) 0.102(8) 0.061(7) -0.026(6) -0.008(7) 0.007(7)
C318 0.059(7) 0.079(6) 0.049(6) -0.041(5) -0.006(5) 0.003(6)
C319 0.046(6) 0.073(6) 0.047(5) -0.032(4) -0.004(4) -0.003(5)
C320 0.054(7) 0.074(7) 0.060(7) -0.047(5) 0.003(6) 0.001(6)
C321 0.148(11) 0.143(11) 0.090(9) -0.003(8) -0.020(9) 0.009(10)
C322 0.180(19) 0.175(18) 0.109(12) -0.013(12) -0.018(12) -0.009(15)
C323 0.149(16) 0.139(14) 0.114(16) -0.002(12) -0.021(14) 0.015(13)
C324 0.157(13) 0.189(19) 0.100(15) 0.011(14) -0.036(11) 0.006(12)
C325 0.031(4) 0.027(5) 0.062(6) -0.019(5) -0.007(4) -0.010(4)
C326 0.029(4) 0.026(5) 0.049(5) -0.018(4) -0.004(4) -0.006(4)
C327 0.039(5) 0.041(6) 0.063(7) -0.022(5) -0.010(5) -0.009(4)
C328 0.037(5) 0.041(6) 0.066(6) -0.023(5) -0.009(4) -0.010(4)
C329 0.033(5) 0.040(6) 0.060(6) -0.021(5) -0.006(5) -0.005(5)
C330 0.031(5) 0.035(5) 0.051(6) -0.018(5) -0.002(4) -0.005(4)
C331 0.028(4) 0.035(5) 0.044(5) -0.018(4) -0.001(4) -0.008(4)
C332 0.031(5) 0.038(6) 0.064(7) -0.028(5) -0.003(5) 0.003(5)
C333 0.044(6) 0.057(7) 0.090(8) -0.026(6) -0.019(5) -0.015(5)
C334 0.052(9) 0.079(10) 0.123(12) -0.046(9) -0.027(8) -0.020(8)
C335 0.058(8) 0.074(11) 0.106(11) -0.035(9) -0.011(7) -0.026(8)
C336 0.069(10) 0.076(9) 0.120(12) -0.016(8) -0.043(9) -0.026(8)
C337 0.023(4) 0.026(4) 0.048(5) -0.016(4) 0.004(4) -0.004(4)
C338 0.033(5) 0.029(5) 0.069(7) -0.027(5) 0.014(5) -0.010(4)
C339 0.042(5) 0.028(5) 0.074(7) -0.026(5) 0.023(5) -0.014(5)
C340 0.041(5) 0.027(5) 0.057(6) -0.023(4) 0.014(5) -0.018(4)
C341 0.023(5) 0.029(5) 0.045(6) -0.015(4) 0.005(4) -0.013(4)
C342 0.022(4) 0.018(5) 0.047(6) -0.013(4) 0.002(4) -0.012(4)
C343 0.039(5) 0.033(5) 0.057(7) -0.025(5) 0.012(5) -0.022(4)
C344 0.068(7) 0.102(8) 0.137(8) -0.090(7) -0.008(6) 0.008(6)
C345 0.080(8) 0.117(9) 0.170(11) -0.103(8) -0.011(8) 0.000(7)
C346 0.090(9) 0.132(10) 0.181(11) -0.116(9) -0.009(9) -0.002(8)
C347 0.091(8) 0.134(10) 0.174(11) -0.113(8) -0.009(8) -0.004(7)
C348 0.083(8) 0.123(10) 0.161(11) -0.099(9) -0.008(8) 0.007(8)
C349 0.075(8) 0.112(10) 0.147(10) -0.096(8) 0.010(8) 0.006(7)
C350 0.105(9) 0.146(11) 0.178(12) -0.120(10) -0.011(9) 0.000(9)
C351 0.092(11) 0.164(13) 0.157(14) -0.054(11) -0.031(10) -0.044(10)
C352 0.127(19) 0.168(19) 0.169(18) -0.053(15) -0.031(15) -0.029(16)
C353 0.119(12) 0.165(14) 0.166(14) -0.056(11) -0.034(10) -0.034(11)
C354 0.17(2) 0.169(17) 0.19(2) -0.060(15) -0.040(18) -0.048(15)
C355 0.074(9) 0.151(14) 0.162(13) -0.053(11) -0.035(9) -0.031(9)
C356 0.063(10) 0.112(16) 0.145(16) -0.012(13) -0.055(10) -0.020(10)
C357 0.103(10) 0.188(15) 0.163(14) -0.054(12) -0.024(9) -0.050(10)
C358 0.111(15) 0.23(2) 0.18(2) -0.043(18) -0.034(14) -0.035(15)

loop_
_atom_type_symbol
_atom_type_description
_atom_type_scat_dispersion_real
_atom_type_scat_dispersion_imag
_atom_type_scat_source
C C 0.0033 0.0016 'International Tables Vol C Tables 4.2.6.8 and 6.1.1.4'
H H 0.0000 0.0000 'International Tables Vol C Tables 4.2.6.8 and 6.1.1.4'
B B 0.0013 0.0007 'International Tables Vol C Tables 4.2.6.8 and 6.1.1.4'
N N 0.0061 0.0033 'International Tables Vol C Tables 4.2.6.8 and 6.1.1.4'
O O 0.0106 0.0060 'International Tables Vol C Tables 4.2.6.8 and 6.1.1.4'
Co Co 0.3494 0.9721 'International Tables Vol C Tables 4.2.6.8 and 6.1.1.4'

loop_
_geom_angle_atom_site_label_1
_geom_angle_atom_site_label_2
_geom_angle_atom_site_label_3
_geom_angle
N1 Co1 O7 82.5(3)
N1 Co1 N2 86.0(4)
O7 Co1 N2 135.4(4)
N1 Co1 O8 133.9(4)
O7 Co1 O8 75.3(3)
N2 Co1 O8 82.5(4)
N1 Co1 N3 87.2(4)
O7 Co1 N3 135.6(4)
N2 Co1 N3 86.3(4)
O8 Co1 N3 136.0(4)
N1 Co1 O9 138.6(4)
O7 Co1 O9 77.3(3)
N2 Co1 O9 132.9(4)
O8 Co1 O9 74.5(4)
N3 Co1 O9 82.8(4)
N1 Co1 Co2 127.6(3)
O7 Co1 Co2 45.1(2)
N2 Co1 Co2 127.6(3)
O8 Co1 Co2 45.1(2)
N3 Co1 Co2 127.9(3)
O9 Co1 Co2 45.2(2)
N5 Co2 N4 84.9(4)
N5 Co2 N6 86.7(5)
N4 Co2 N6 87.6(5)
N5 Co2 O8 82.8(4)
N4 Co2 O8 134.0(4)
N6 Co2 O8 135.4(5)
N5 Co2 O7 134.9(4)
N4 Co2 O7 83.5(4)
N6 Co2 O7 135.9(5)
O8 Co2 O7 74.9(3)
N5 Co2 O9 133.7(4)
N4 Co2 O9 138.8(4)
N6 Co2 O9 81.9(4)
O8 Co2 O9 74.9(4)
O7 Co2 O9 77.1(3)
N5 Co2 Co1 127.9(3)
N4 Co2 Co1 128.0(3)
N6 Co2 Co1 127.5(3)
O8 Co2 Co1 45.1(2)
O7 Co2 Co1 44.5(2)
O9 Co2 Co1 45.6(3)
N102 Co3 O107 134.2(4)
N102 Co3 O108 81.9(4)
O107 Co3 O108 75.1(4)
N102 Co3 N103 85.4(4)
O107 Co3 N103 137.7(4)
O108 Co3 N103 135.2(4)
N102 Co3 N101 86.2(4)
O107 Co3 N101 82.6(4)
O108 Co3 N101 134.2(4)
N103 Co3 N101 87.1(4)
N102 Co3 O109 134.0(4)
O107 Co3 O109 77.4(3)
O108 Co3 O109 75.7(3)
N103 Co3 O109 83.1(3)
N101 Co3 O109 137.1(4)
N102 Co3 Co4 127.4(3)
O107 Co3 Co4 45.4(2)
O108 Co3 Co4 45.5(2)
N103 Co3 Co4 128.2(3)
N101 Co3 Co4 128.0(3)
O109 Co3 Co4 45.1(2)
O109 Co4 N105 134.9(4)
O109 Co4 O107 77.3(3)
N105 Co4 O107 133.7(4)
O109 Co4 O108 75.6(3)
N105 Co4 O108 82.7(4)
O107 Co4 O108 74.6(3)
O109 Co4 N104 136.7(4)
N105 Co4 N104 85.9(5)
O107 Co4 N104 82.0(4)
O108 Co4 N104 133.9(4)
O109 Co4 N106 82.4(4)
N105 Co4 N106 85.1(4)
O107 Co4 N106 138.7(4)
O108 Co4 N106 133.8(4)
N104 Co4 N106 89.1(5)
O109 Co4 Co3 45.3(2)
N105 Co4 Co3 127.8(3)
O107 Co4 Co3 45.2(2)
O108 Co4 Co3 45.2(2)
N104 Co4 Co3 127.1(3)
N106 Co4 Co3 127.7(3)
N201 Co5 O207 82.3(4)
N201 Co5 N203 87.2(5)
O207 Co5 N203 139.2(5)
N201 Co5 O208 136.8(5)
O207 Co5 O208 76.2(4)
N203 Co5 O208 132.5(5)
N201 Co5 O209 134.4(4)
O207 Co5 O209 76.5(4)
N203 Co5 O209 83.4(4)
O208 Co5 O209 75.8(4)
N201 Co5 N202 84.6(5)
O207 Co5 N202 131.7(5)
N203 Co5 N202 85.9(5)
O208 Co5 N202 82.6(4)
O209 Co5 N202 138.6(5)
N201 Co5 Co6 128.1(3)
O207 Co5 Co6 45.9(3)
N203 Co5 Co6 127.6(4)
O208 Co5 Co6 46.2(3)
O209 Co5 Co6 44.2(2)
N202 Co5 Co6 128.7(3)
O209 Co6 N204 134.3(4)
O209 Co6 N206 83.9(4)
N204 Co6 N206 86.3(4)
O209 Co6 N205 138.2(4)
N204 Co6 N205 85.4(4)
N206 Co6 N205 87.0(4)
O209 Co6 O207 76.1(4)
N204 Co6 O207 83.0(4)
N206 Co6 O207 139.2(4)
N205 Co6 O207 131.0(4)
O209 Co6 O208 75.3(4)
N204 Co6 O208 136.6(4)
N206 Co6 O208 134.2(4)
N205 Co6 O208 82.5(4)
O207 Co6 O208 74.2(4)
O209 Co6 Co5 44.9(3)
N204 Co6 Co5 127.6(3)
N206 Co6 Co5 128.7(3)
N205 Co6 Co5 127.3(3)
O207 Co6 Co5 44.7(2)
O208 Co6 Co5 44.8(3)
O307 Co7 N303 135.2(5)
O307 Co7 N301 84.6(4)
N303 Co7 N301 86.4(4)
O307 Co7 N302 137.5(4)
N303 Co7 N302 85.2(4)
N301 Co7 N302 85.9(5)
O307 Co7 O308 77.1(5)
N303 Co7 O308 133.8(5)
N301 Co7 O308 136.0(4)
N302 Co7 O308 81.5(4)
O307 Co7 O309 75.9(4)
N303 Co7 O309 82.8(4)
N301 Co7 O309 138.8(4)
N302 Co7 O309 132.2(4)
O308 Co7 O309 74.4(4)
O307 Co7 Co8 44.9(3)
N303 Co7 Co8 127.9(3)
N301 Co7 Co8 129.5(3)
N302 Co7 Co8 127.0(3)
O308 Co7 Co8 45.5(3)
O309 Co7 Co8 45.1(3)
N305 Co8 N306 83.1(6)
N305 Co8 N304 85.2(7)
N306 Co8 N304 87.7(6)
N305 Co8 O307 139.9(5)
N306 Co8 O307 134.6(5)
N304 Co8 O307 83.7(5)
N305 Co8 O309 132.0(6)
N306 Co8 O309 82.5(4)
N304 Co8 O309 139.3(6)
O307 Co8 O309 75.9(4)
N305 Co8 O308 83.8(5)
N306 Co8 O308 134.9(5)
N304 Co8 O308 133.7(5)
O307 Co8 O308 76.6(4)
O309 Co8 O308 75.1(4)
N305 Co8 Co7 129.4(5)
N306 Co8 Co7 128.3(4)
N304 Co8 Co7 127.8(4)
O307 Co8 Co7 44.2(3)
O309 Co8 Co7 45.9(3)
O308 Co8 Co7 45.7(3)
N1 O1 B1 116.0(9)
N2 O2 B1 115.0(9)
N3 O3 B1 115.2(9)
N4 O4 B2 117.3(9)
N5 O5 B2 115.2(10)
N6 O6 B2 116.1(10)
C7 O7 Co1 133.9(7)
C7 O7 Co2 135.6(7)
Co1 O7 Co2 90.3(3)
C19 O8 Co2 134.1(8)
C19 O8 Co1 136.1(8)
Co2 O8 Co1 89.8(4)
C31 O9 Co2 137.3(8)
C31 O9 Co1 133.1(9)
Co2 O9 Co1 89.3(4)
N101 O101 B3 114.7(9)
N102 O102 B3 114.6(8)
N103 O103 B3 116.2(9)
N104 O104 B4 115.5(11)
N105 O105 B4 114.0(10)
N106 O106 B4 119.1(11)
C107 O107 Co3 137.0(8)
C107 O107 Co4 133.6(8)
Co3 O107 Co4 89.4(3)
C119 O108 Co3 135.2(8)
C119 O108 Co4 135.2(8)
Co3 O108 Co4 89.3(3)
C131 O109 Co4 135.3(8)
C131 O109 Co3 135.2(8)
Co4 O109 Co3 89.6(3)
N201 O201 B5 114.0(11)
N202 O202 B5 113.0(11)
N203 O203 B5 117.2(12)
N204 O204 B6 117.5(10)
N205 O205 B6 118.5(10)
N206 O206 B6 117.1(10)
C207 O207 Co5 135.9(9)
C207 O207 Co6 134.6(9)
Co5 O207 Co6 89.5(4)
C219 O208 Co5 134.0(9)
C219 O208 Co6 134.1(9)
Co5 O208 Co6 89.0(4)
C231 O209 Co6 133.2(9)
C231 O209 Co5 135.0(8)
Co6 O209 Co5 90.9(4)
N301 O301 B7 116.4(9)
N302 O302 B7 117.7(10)
N303 O303 B7 115.2(9)
N304 O304 B8 115.2(14)
N305 O305 B8 111.0(14)
B8 O306 N306 114.1(13)
C307 O307 Co7 135.7(9)
C307 O307 Co8 132.9(9)
Co7 O307 Co8 91.0(4)
C319 O308 Co8 133.7(9)
C319 O308 Co7 137.2(10)
Co8 O308 Co7 88.8(4)
C331 O309 Co8 137.1(9)
C331 O309 Co7 133.9(9)
Co8 O309 Co7 89.0(4)
C1 N1 O1 109.3(10)
C1 N1 Co1 132.6(8)
O1 N1 Co1 118.2(7)
C13 N2 O2 110.0(9)
C13 N2 Co1 131.2(8)
O2 N2 Co1 118.6(7)
C25 N3 O3 110.9(10)
C25 N3 Co1 130.6(9)
O3 N3 Co1 118.5(7)
C8 N4 O4 111.3(10)
C8 N4 Co2 129.6(9)
O4 N4 Co2 118.9(8)
C20 N5 O5 109.0(11)
C20 N5 Co2 131.8(9)
O5 N5 Co2 119.2(8)
C32 N6 O6 110.1(11)
C32 N6 Co2 131.8(10)
O6 N6 Co2 118.0(8)
C53 N7 C51 110.0(19)
C53 N7 C57 105.0(17)
C51 N7 C57 110.8(18)
C53 N7 C55 110.1(19)
C51 N7 C55 106.0(18)
C57 N7 C55 115(2)
C101 N101 O101 110.1(10)
C101 N101 Co3 131.3(8)
O101 N101 Co3 118.7(7)
C113 N102 O102 108.7(9)
C113 N102 Co3 132.7(9)
O102 N102 Co3 118.3(6)
C125 N103 O103 111.4(9)
C125 N103 Co3 130.5(8)
O103 N103 Co3 118.0(7)
C108 N104 O104 110.9(12)
C108 N104 Co4 132.5(10)
O104 N104 Co4 116.6(9)
C120 N105 O105 111.1(10)
C120 N105 Co4 130.0(9)
O105 N105 Co4 118.6(7)
C132 N106 O106 114.3(11)
C132 N106 Co4 130.7(10)
O106 N106 Co4 115.0(8)
C157 N107 C151 114.8(19)
C157 N107 C153 105.0(17)
C151 N107 C153 109.4(18)
C157 N107 C155 115(2)
C151 N107 C155 99.0(17)
C153 N107 C155 113.9(17)
C201 N201 O201 106.7(11)
C201 N201 Co5 132.9(9)
O201 N201 Co5 119.9(9)
C213 N202 O202 111.1(13)
C213 N202 Co5 129.1(11)
O202 N202 Co5 119.6(9)
C225 N203 O203 109.9(12)
C225 N203 Co5 131.2(11)
O203 N203 Co5 118.8(10)
C208 N204 O204 111.7(11)
C208 N204 Co6 130.5(10)
O204 N204 Co6 117.8(8)
C220 N205 O205 114.1(11)
C220 N205 Co6 129.8(10)
O205 N205 Co6 116.0(8)
C232 N206 O206 111.3(11)
C232 N206 Co6 130.5(10)
O206 N206 Co6 118.0(7)
C253 N207 C255 107.1(14)
C253 N207 C257 122(3)
C255 N207 C257 108.7(15)
C253 N207 C251 107.4(16)
C255 N207 C251 102(3)
C257 N207 C251 107.4(15)
C301 N301 O301 113.6(11)
C301 N301 Co7 127.7(10)
O301 N301 Co7 118.6(7)
C313 N302 O302 112.8(12)
C313 N302 Co7 130.1(10)
O302 N302 Co7 116.8(9)
C325 N303 O303 110.4(11)
C325 N303 Co7 130.9(9)
O303 N303 Co7 118.7(7)
C308 N304 O304 107.8(14)
C308 N304 Co8 132.3(12)
O304 N304 Co8 119.8(12)
C320 N305 O305 104.8(14)
C320 N305 Co8 132.0(12)
O305 N305 Co8 123.1(12)
C332 N306 O306 106.2(11)
C332 N306 Co8 133.7(10)
O306 N306 Co8 120.0(9)
C355 N307 C357 106(2)
C355 N307 C351 118(3)
C357 N307 C351 106(2)
C355 N307 C353 114(3)
C357 N307 C353 110(3)
C351 N307 C353 102(2)
O1 B1 O2 113.0(10)
O1 B1 O3 114.7(11)
O2 B1 O3 109.8(11)
O1 B1 C37 107.3(10)
O2 B1 C37 106.8(10)
O3 B1 C37 104.6(10)
O4 B2 O5 114.4(13)
O4 B2 O6 111.7(13)
O5 B2 O6 108.7(12)
O4 B2 C44 109.3(12)
O5 B2 C44 107.9(12)
O6 B2 C44 104.2(12)
O103 B3 O101 114.3(10)
O103 B3 O102 112.3(10)
O101 B3 O102 112.3(10)
O103 B3 C137 105.7(10)
O101 B3 C137 106.7(10)
O102 B3 C137 104.6(9)
O106 B4 O104 112.8(13)
O106 B4 O105 112.6(14)
O104 B4 O105 113.9(14)
O106 B4 C144 105.2(12)
O104 B4 C144 104.8(12)
O105 B4 C144 106.5(12)
O203 B5 O201 116.6(16)
O203 B5 O202 113.5(15)
O201 B5 O202 107.6(14)
O203 B5 C237 108.9(13)
O201 B5 C237 105.3(14)
O202 B5 C237 103.9(14)
O206 B6 O204 111.3(12)
O206 B6 O205 111.9(12)
O204 B6 O205 111.8(11)
O206 B6 C244 108.8(11)
O204 B6 C244 107.5(11)
O205 B6 C244 105.2(11)
O301 B7 O303 113.5(12)
O301 B7 O302 113.9(12)
O303 B7 O302 109.7(10)
O301 B7 C337 111.7(11)
O303 B7 C337 103.9(11)
O302 B7 C337 103.2(11)
O306 B8 O304 117(2)
O306 B8 O305 111(2)
O304 B8 O305 110.1(18)
O306 B8 C344 107.7(16)
O304 B8 C344 110.4(17)
O305 B8 C344 99.5(18)
N1 C1 C2 125.4(12)
N1 C1 H1 117.3
C2 C1 H1 117.3
C3 C2 C7 122.6(11)
C3 C2 C1 116.8(11)
C7 C2 C1 120.6(11)
C2 C3 C4 123.2(12)
C2 C3 H3 118.4
C4 C3 H3 118.4
C5 C4 C3 115.6(11)
C5 C4 C9 125.1(11)
C3 C4 C9 119.3(12)
C6 C5 C4 124.5(11)
C6 C5 H5 117.7
C4 C5 H5 117.7
C5 C6 C8 119.4(11)
C5 C6 C7 118.9(11)
C8 C6 C7 121.7(11)
O7 C7 C2 125.0(10)
O7 C7 C6 119.8(11)
C2 C7 C6 115.2(11)
N4 C8 C6 129.3(11)
N4 C8 H8 115.3
C6 C8 H8 115.3
C10 C9 C4 115.1(12)
C10 C9 C12 110.7(13)
C4 C9 C12 108.1(12)
C10 C9 C11 108.4(14)
C4 C9 C11 106.5(12)
C12 C9 C11 107.7(14)
C9 C10 H10A 109.5
C9 C10 H10B 109.5
H10A C10 H10B 109.5
C9 C10 H10C 109.5
H10A C10 H10C 109.5
H10B C10 H10C 109.5
C9 C11 H11A 109.5
C9 C11 H11B 109.5
H11A C11 H11B 109.5
C9 C11 H11C 109.5
H11A C11 H11C 109.5
H11B C11 H11C 109.5
C9 C12 H12A 109.5
C9 C12 H12B 109.5
H12A C12 H12B 109.5
C9 C12 H12C 109.5
H12A C12 H12C 109.5
H12B C12 H12C 109.5
N2 C13 C14 125.6(11)
N2 C13 H13 117.2
C14 C13 H13 117.2
C15 C14 C19 120.3(12)
C15 C14 C13 116.2(11)
C19 C14 C13 123.4(12)
C14 C15 C16 123.3(12)
C14 C15 H15 118.4
C16 C15 H15 118.4
C17 C16 C15 115.4(12)
C17 C16 C21 125.2(12)
C15 C16 C21 119.3(12)
C16 C17 C18 123.2(12)
C16 C17 H17 118.4
C18 C17 H17 118.4
C17 C18 C19 121.1(12)
C17 C18 C20 116.2(12)
C19 C18 C20 122.7(13)
O8 C19 C18 122.4(11)
O8 C19 C14 120.9(11)
C18 C19 C14 116.7(12)
N5 C20 C18 126.1(13)
N5 C20 H20 117.0
C18 C20 H20 117.0
C23 C21 C22 110.2(13)
C23 C21 C16 112.5(12)
C22 C21 C16 106.8(13)
C23 C21 C24 110.1(14)
C22 C21 C24 109.6(12)
C16 C21 C24 107.4(12)
C21 C22 H22A 109.5
C21 C22 H22B 109.5
H22A C22 H22B 109.5
C21 C22 H22C 109.5
H22A C22 H22C 109.5
H22B C22 H22C 109.5
C21 C23 H23A 109.5
C21 C23 H23B 109.5
H23A C23 H23B 109.5
C21 C23 H23C 109.5
H23A C23 H23C 109.5
H23B C23 H23C 109.5
C21 C24 H24A 109.5
C21 C24 H24B 109.5
H24A C24 H24B 109.5
C21 C24 H24C 109.5
H24A C24 H24C 109.5
H24B C24 H24C 109.5
N3 C25 C26 125.9(12)
N3 C25 H25 117.0
C26 C25 H25 117.0
C27 C26 C25 118.6(13)
C27 C26 C31 117.4(13)
C25 C26 C31 123.8(13)
C28 C27 C26 128.3(15)
C28 C27 H27 115.9
C26 C27 H27 115.9
C27 C28 C29 114.4(14)
C27 C28 C33 126.1(15)
C29 C28 C33 119.4(15)
C30 C29 C28 119.2(15)
C30 C29 H29 120.4
C28 C29 H29 120.4
C29 C30 C31 124.2(14)
C29 C30 C32 111.8(13)
C31 C30 C32 123.6(13)
O9 C31 C30 120.2(12)
O9 C31 C26 123.4(12)
C30 C31 C26 116.3(13)
N6 C32 C30 124.7(13)
N6 C32 H32 117.6
C30 C32 H32 117.6
C28 C33 C36 113.4(16)
C28 C33 C34 114.9(16)
C36 C33 C34 108.9(14)
C28 C33 C35 109.3(18)
C36 C33 C35 105.5(14)
C34 C33 C35 104.0(14)
C33 C34 H34A 109.5
C33 C34 H34B 109.5
H34A C34 H34B 109.5
C33 C34 H34C 109.5
H34A C34 H34C 109.5
H34B C34 H34C 109.5
C33 C35 H35A 109.5
C33 C35 H35B 109.5
H35A C35 H35B 109.5
C33 C35 H35C 109.5
H35A C35 H35C 109.5
H35B C35 H35C 109.5
C33 C36 H36A 109.5
C33 C36 H36B 109.5
H36A C36 H36B 109.5
C33 C36 H36C 109.5
H36A C36 H36C 109.5
H36B C36 H36C 109.5
C38 C37 C42 119.5(11)
C38 C37 B1 119.7(11)
C42 C37 B1 120.8(11)
C37 C38 C39 121.1(12)
C37 C38 H38 119.5
C39 C38 H38 119.5
C40 C39 C38 119.1(12)
C40 C39 H39 120.5
C38 C39 H39 120.5
C39 C40 C41 120.7(12)
C39 C40 C43 121.8(11)
C41 C40 C43 117.2(11)
C42 C41 C40 118.7(13)
C42 C41 H41 120.6
C40 C41 H41 120.6
C41 C42 C37 120.9(12)
C41 C42 H42 119.6
C37 C42 H42 119.6
O10 C43 O11 126.0(11)
O10 C43 C40 116.2(11)
O11 C43 C40 117.8(11)
C45 C44 C49 120.1(14)
C45 C44 B2 119.6(14)
C49 C44 B2 120.3(13)
C44 C45 C46 121.7(18)
C44 C45 H45 119.2
C46 C45 H45 119.2
C47 C46 C45 119.5(19)
C47 C46 H46 120.2
C45 C46 H46 120.2
C46 C47 C50 123(2)
C46 C47 C48 120.3(17)
C50 C47 C48 116(2)
C49 C48 C47 117.4(19)
C49 C48 H48 121.3
C47 C48 H48 121.3
C48 C49 C44 120.9(17)
C48 C49 H49 119.6
C44 C49 H49 119.5
O12 C50 O13 123(2)
O12 C50 C47 118(3)
O13 C50 C47 118(2)
N7 C51 C52 111(2)
N7 C51 H51A 109.4
C52 C51 H51A 109.4
N7 C51 H51B 109.4
C52 C51 H51B 109.4
H51A C51 H51B 108.0
C51 C52 H52A 109.5
C51 C52 H52B 109.5
H52A C52 H52B 109.5
C51 C52 H52C 109.5
H52A C52 H52C 109.5
H52B C52 H52C 109.5
N7 C53 C54 117.9(19)
N7 C53 H53A 107.8
C54 C53 H53A 107.8
N7 C53 H53B 107.8
C54 C53 H53B 107.8
H53A C53 H53B 107.2
C53 C54 H54A 109.5
C53 C54 H54B 109.5
H54A C54 H54B 109.5
C53 C54 H54C 109.5
H54A C54 H54C 109.5
H54B C54 H54C 109.5
C56 C55 N7 114(2)
C56 C55 H55A 108.8
N7 C55 H55A 108.8
C56 C55 H55B 108.8
N7 C55 H55B 108.8
H55A C55 H55B 107.7
C55 C56 H56A 109.5
C55 C56 H56B 109.5
H56A C56 H56B 109.5
C55 C56 H56C 109.5
H56A C56 H56C 109.5
H56B C56 H56C 109.5
C58 C57 N7 117(2)
C58 C57 H57A 107.9
N7 C57 H57A 108.0
C58 C57 H57B 107.9
N7 C57 H57B 107.9
H57A C57 H57B 107.2
C57 C58 H58A 109.5
C57 C58 H58B 109.5
H58A C58 H58B 109.5
C57 C58 H58C 109.5
H58A C58 H58C 109.5
H58B C58 H58C 109.5
C60 C59 C64 120.0
C60 C59 C65 122.2(14)
C64 C59 C65 117.8(14)
C59 C60 C61 120.0
C59 C60 H60 120.0
C61 C60 H60 120.0
C62 C61 C60 120.0
C62 C61 H61 120.0
C60 C61 H61 120.0
C61 C62 C63 120.0
C61 C62 H62 120.0
C63 C62 H62 120.0
C64 C63 C62 120.0
C64 C63 H63 120.0
C62 C63 H63 120.0
C63 C64 C59 120.0
C63 C64 H64 120.0
C59 C64 H64 120.0
C59 C65 H65A 109.5
C59 C65 H65B 109.5
H65A C65 H65B 109.5
C59 C65 H65C 109.5
H65A C65 H65C 109.5
H65B C65 H65C 109.5
C67 C66 C71 120.0
C67 C66 C72 117.7(16)
C71 C66 C72 122.2(16)
C68 C67 C66 120.0
C68 C67 H67 120.0
C66 C67 H67 120.0
C69 C68 C67 120.0
C69 C68 H68 120.0
C67 C68 H68 120.0
C68 C69 C70 120.0
C68 C69 H69 120.0
C70 C69 H69 120.0
C71 C70 C69 120.0
C71 C70 H70 120.0
C69 C70 H70 120.0
C70 C71 C66 120.0
C70 C71 H71 120.0
C66 C71 H71 120.0
C66 C72 H72A 109.5
C66 C72 H72B 109.5
H72A C72 H72B 109.5
C66 C72 H72C 109.5
H72A C72 H72C 109.5
H72B C72 H72C 109.5
N101 C101 C102 126.6(12)
N101 C101 H101 116.7
C102 C101 H101 116.7
C103 C102 C101 118.7(13)
C103 C102 C107 117.6(13)
C101 C102 C107 123.6(12)
C102 C103 C104 128.2(15)
C102 C103 H103 115.9
C104 C103 H103 115.9
C103 C104 C105 110.7(15)
C103 C104 C109 127.6(16)
C105 C104 C109 121.7(15)
C106 C105 C104 125.1(16)
C106 C105 H105 117.4
C104 C105 H105 117.4
C105 C106 C107 121.9(15)
C105 C106 C108 117.4(14)
C107 C106 C108 120.7(14)
O107 C107 C106 124.5(13)
O107 C107 C102 118.8(12)
C106 C107 C102 116.5(13)
N104 C108 C106 126.6(14)
N104 C108 H108 116.7
C106 C108 H108 116.7
C110 C109 C104 111(2)
C110 C109 C111 105.9(16)
C104 C109 C111 116.2(17)
C110 C109 C112 103.6(16)
C104 C109 C112 114.9(17)
C111 C109 C112 103.9(15)
C109 C110 H11D 109.5
C109 C110 H11E 109.5
H11D C110 H11E 109.5
C109 C110 H11F 109.5
H11D C110 H11F 109.5
H11E C110 H11F 109.5
C109 C111 H11G 109.5
C109 C111 H11H 109.5
H11G C111 H11H 109.5
C109 C111 H11I 109.5
H11G C111 H11I 109.5
H11H C111 H11I 109.5
C109 C112 H11J 109.5
C109 C112 H11K 109.5
H11J C112 H11K 109.5
C109 C112 H11L 109.5
H11J C112 H11L 109.5
H11K C112 H11L 109.5
N102 C113 C114 123.0(11)
N102 C113 H113 118.5
C114 C113 H113 118.5
C119 C114 C115 122.5(11)
C119 C114 C113 124.0(11)
C115 C114 C113 113.4(10)
C114 C115 C116 122.2(11)
C114 C115 H115 118.9
C116 C115 H115 118.9
C117 C116 C115 114.2(10)
C117 C116 C121 124.5(11)
C115 C116 C121 121.3(11)
C116 C117 C118 123.7(11)
C116 C117 H117 118.1
C118 C117 H117 118.1
C119 C118 C117 119.1(11)
C119 C118 C120 124.7(11)
C117 C118 C120 116.1(11)
O108 C119 C114 122.3(11)
O108 C119 C118 119.5(11)
C114 C119 C118 118.1(11)
N105 C120 C118 127.3(12)
N105 C120 H120 116.3
C118 C120 H120 116.3
C123 C121 C122 108.9(13)
C123 C121 C116 108.9(11)
C122 C121 C116 108.5(12)
C123 C121 C124 110.8(12)
C122 C121 C124 109.5(11)
C116 C121 C124 110.2(11)
C121 C122 H12D 109.5
C121 C122 H12E 109.5
H12D C122 H12E 109.5
C121 C122 H12F 109.5
H12D C122 H12F 109.5
H12E C122 H12F 109.5
C121 C123 H12G 109.5
C121 C123 H12H 109.5
H12G C123 H12H 109.5
C121 C123 H12I 109.5
H12G C123 H12I 109.5
H12H C123 H12I 109.5
C121 C124 H12J 109.5
C121 C124 H12K 109.5
H12J C124 H12K 109.5
C121 C124 H12L 109.5
H12J C124 H12L 109.5
H12K C124 H12L 109.5
N103 C125 C126 125.8(11)
N103 C125 H125 117.1
C126 C125 H125 117.1
C127 C126 C131 121.7(12)
C127 C126 C125 115.6(11)
C131 C126 C125 122.7(11)
C128 C127 C126 123.7(13)
C128 C127 H127 118.1
C126 C127 H127 118.1
C127 C128 C129 114.7(12)
C127 C128 C133 126.0(13)
C129 C128 C133 119.2(12)
C130 C129 C128 124.2(13)
C130 C129 H129 117.9
C128 C129 H129 117.9
C129 C130 C132 117.7(12)
C129 C130 C131 119.5(12)
C132 C130 C131 122.8(11)
O109 C131 C126 122.6(11)
O109 C131 C130 121.3(11)
C126 C131 C130 116.0(11)
N106 C132 C130 127.5(12)
N106 C132 H132 116.2
C130 C132 H132 116.2
C136 C133 C128 111.4(13)
C136 C133 C134 107.6(13)
C128 C133 C134 109.3(12)
C136 C133 C135 112.0(14)
C128 C133 C135 109.9(12)
C134 C133 C135 106.5(14)
C133 C134 H13A 109.5
C133 C134 H13B 109.5
H13A C134 H13B 109.5
C133 C134 H13C 109.5
H13A C134 H13C 109.5
H13B C134 H13C 109.5
C133 C135 H13D 109.5
C133 C135 H13E 109.5
H13D C135 H13E 109.5
C133 C135 H13F 109.5
H13D C135 H13F 109.5
H13E C135 H13F 109.5
C133 C136 H13G 109.5
C133 C136 H13H 109.5
H13G C136 H13H 109.5
C133 C136 H13I 109.5
H13G C136 H13I 109.5
H13H C136 H13I 109.5
C138 C137 C142 115.7(11)
C138 C137 B3 120.8(11)
C142 C137 B3 122.9(10)
C139 C138 C137 122.0(13)
C139 C138 H138 119.0
C137 C138 H138 119.0
C140 C139 C138 119.5(12)
C140 C139 H139 120.3
C138 C139 H139 120.3
C141 C140 C139 121.1(12)
C141 C140 C143 118.4(11)
C139 C140 C143 120.2(11)
C140 C141 C142 119.8(12)
C140 C141 H141 120.1
C142 C141 H141 120.1
C137 C142 C141 121.7(11)
C137 C142 H142 119.1
C141 C142 H142 119.1
O110 C143 O111 120.5(11)
O110 C143 C140 123.7(11)
O111 C143 C140 115.7(10)
C145 C144 C149 120.0
C145 C144 B4 121.6(10)
C149 C144 B4 118.3(10)
C146 C145 C144 120.0
C146 C145 H145 120.0
C144 C145 H145 120.0
C145 C146 C147 120.0
C145 C146 H146 120.0
C147 C146 H146 120.0
C148 C147 C146 120.0
C148 C147 C150 109.3(19)
C146 C147 C150 130.4(19)
C149 C148 C147 120.0
C149 C148 H148 120.0
C147 C148 H148 120.0
C148 C149 C144 120.0
C148 C149 H149 120.0
C144 C149 H149 120.0
O113 C150 O112 122(3)
O113 C150 C147 128(3)
O112 C150 C147 108(3)
N107 C151 C152 101(2)
N107 C151 H15A 111.5
C152 C151 H15A 111.5
N107 C151 H15B 111.5
C152 C151 H15B 111.5
H15A C151 H15B 109.3
C151 C152 H15C 109.5
C151 C152 H15D 109.5
H15C C152 H15D 109.5
C151 C152 H15E 109.5
H15C C152 H15E 109.5
H15D C152 H15E 109.5
C154 C153 N107 111.8(18)
C154 C153 H15F 109.2
N107 C153 H15F 109.2
C154 C153 H15G 109.2
N107 C153 H15G 109.2
H15F C153 H15G 107.9
C153 C154 H15H 109.5
C153 C154 H15I 109.5
H15H C154 H15I 109.5
C153 C154 H15J 109.5
H15H C154 H15J 109.5
H15I C154 H15J 109.5
C156 C155 N107 115.8(19)
C156 C155 H15K 108.3
N107 C155 H15K 108.3
C156 C155 H15Z 108.3
N107 C155 H15Z 108.3
H15K C155 H15Z 107.4
C155 C156 H15L 109.5
C155 C156 H15M 109.5
H15L C156 H15M 109.5
C155 C156 H15N 109.5
H15L C156 H15N 109.5
H15M C156 H15N 109.5
N107 C157 C158 111(2)
N107 C157 H15O 109.5
C158 C157 H15O 109.5
N107 C157 H15P 109.5
C158 C157 H15P 109.5
H15O C157 H15P 108.1
C157 C158 H15Q 109.5
C157 C158 H15R 109.5
H15Q C158 H15R 109.5
C157 C158 H15S 109.5
H15Q C158 H15S 109.5
H15R C158 H15S 109.5
N201 C201 C202 123.9(13)
N201 C201 H201 118.1
C202 C201 H201 118.1
C207 C202 C203 123.1(13)
C207 C202 C201 122.9(13)
C203 C202 C201 114.0(13)
C202 C203 C204 120.0(14)
C202 C203 H203 120.0
C204 C203 H203 120.0
C205 C204 C203 115.9(14)
C205 C204 C209 124.1(14)
C203 C204 C209 119.9(14)
C204 C205 C206 124.2(13)
C204 C205 H205 117.9
C206 C205 H205 117.9
C207 C206 C205 119.2(12)
C207 C206 C208 123.4(13)
C205 C206 C208 116.9(12)
O207 C207 C202 121.6(13)
O207 C207 C206 120.9(13)
C202 C207 C206 117.5(13)
N204 C208 C206 127.0(13)
N204 C208 H208 116.5
C206 C208 H208 116.5
C210 C209 C212 107.2(16)
C210 C209 C204 106.5(13)
C212 C209 C204 112.2(14)
C210 C209 C211 112.3(15)
C212 C209 C211 109.6(13)
C204 C209 C211 109.0(15)
C209 C210 H21A 109.5
C209 C210 H21B 109.5
H21A C210 H21B 109.5
C209 C210 H21C 109.5
H21A C210 H21C 109.5
H21B C210 H21C 109.5
C209 C211 H21D 109.5
C209 C211 H21E 109.5
H21D C211 H21E 109.5
C209 C211 H21F 109.5
H21D C211 H21F 109.5
H21E C211 H21F 109.5
C209 C212 H21G 109.5
C209 C212 H21H 109.5
H21G C212 H21H 109.5
C209 C212 H21I 109.5
H21G C212 H21I 109.5
H21H C212 H21I 109.5
N202 C213 C214 125.8(15)
N202 C213 H213 117.1
C214 C213 H213 117.1
C219 C214 C215 126.4(15)
C219 C214 C213 123.0(14)
C215 C214 C213 110.3(15)
C216 C215 C214 121.2(18)
C216 C215 H215 119.4
C214 C215 H215 119.4
C215 C216 C217 113.8(17)
C215 C216 C221 129.6(19)
C217 C216 C221 116.5(17)
C218 C217 C216 124.1(16)
C218 C217 H217 117.9
C216 C217 H217 117.9
C219 C218 C217 117.3(14)
C219 C218 C220 125.9(13)
C217 C218 C220 116.8(13)
O208 C219 C214 123.8(14)
O208 C219 C218 119.5(14)
C214 C219 C218 116.6(14)
N205 C220 C218 126.5(13)
N205 C220 H220 116.8
C218 C220 H220 116.8
C224 C221 C222 107.5(17)
C224 C221 C223 108.0(16)
C222 C221 C223 106.4(16)
C224 C221 C216 114.9(19)
C222 C221 C216 106(2)
C223 C221 C216 114(2)
C221 C222 H22D 109.5
C221 C222 H22E 109.5
H22D C222 H22E 109.5
C221 C222 H22F 109.5
H22D C222 H22F 109.5
H22E C222 H22F 109.5
C221 C223 H22G 109.5
C221 C223 H22H 109.5
H22G C223 H22H 109.5
C221 C223 H22I 109.5
H22G C223 H22I 109.5
H22H C223 H22I 109.5
C221 C224 H22J 109.5
C221 C224 H22K 109.5
H22J C224 H22K 109.5
C221 C224 H22L 109.5
H22J C224 H22L 109.5
H22K C224 H22L 109.5
N203 C225 C226 126.0(13)
N203 C225 H225 117.0
C226 C225 H225 117.0
C231 C226 C227 115.5(14)
C231 C226 C225 124.7(13)
C227 C226 C225 119.8(12)
C228 C227 C226 126.2(14)
C228 C227 H227 116.9
C226 C227 H227 116.9
C227 C228 C229 117.1(14)
C227 C228 C233 121.7(13)
C229 C228 C233 120.9(15)
C230 C229 C228 121.2(16)
C230 C229 H229 119.4
C228 C229 H229 119.4
C229 C230 C231 121.8(13)
C229 C230 C232 117.2(14)
C231 C230 C232 121.0(12)
O209 C231 C230 123.2(12)
O209 C231 C226 118.9(13)
C230 C231 C226 117.8(13)
N206 C232 C230 127.1(14)
N206 C232 H232 116.4
C230 C232 H232 116.4
C236 C233 C234 108.1(12)
C236 C233 C235 108.8(13)
C234 C233 C235 107.8(12)
C236 C233 C228 115.8(13)
C234 C233 C228 111.2(13)
C235 C233 C228 104.9(14)
C233 C234 H23D 109.5
C233 C234 H23E 109.5
H23D C234 H23E 109.5
C233 C234 H23F 109.5
H23D C234 H23F 109.5
H23E C234 H23F 109.5
C233 C235 H23G 109.5
C233 C235 H23H 109.5
H23G C235 H23H 109.5
C233 C235 H23I 109.5
H23G C235 H23I 109.5
H23H C235 H23I 109.5
C233 C236 H23J 109.5
C233 C236 H23K 109.5
H23J C236 H23K 109.5
C233 C236 H23L 109.5
H23J C236 H23L 109.5
H23K C236 H23L 109.5
C238 C237 C242 120.0
C238 C237 B5 116.5(11)
C242 C237 B5 123.5(11)
C237 C238 C239 120.0
C237 C238 H238 120.0
C239 C238 H238 120.0
C238 C239 C240 120.0
C238 C239 H239 120.0
C240 C239 H239 120.0
C241 C240 C239 120.0
C241 C240 C243 116.5(15)
C239 C240 C243 123.2(15)
C242 C241 C240 120.0
C242 C241 H241 120.0
C240 C241 H241 120.0
C241 C242 C237 120.0
C241 C242 H242 120.0
C237 C242 H242 120.0
O211 C243 O210 118(3)
O211 C243 C240 116(2)
O210 C243 C240 124(2)
C249 C244 C245 115.9(12)
C249 C244 B6 125.4(11)
C245 C244 B6 118.6(12)
C246 C245 C244 122.8(13)
C246 C245 H245 118.6
C244 C245 H245 118.6
C245 C246 C247 119.1(12)
C245 C246 H246 120.5
C247 C246 H246 120.5
C246 C247 C248 119.2(11)
C246 C247 C250 118.2(10)
C248 C247 C250 122.5(11)
C249 C248 C247 120.9(12)
C249 C248 H248 119.6
C247 C248 H248 119.6
C248 C249 C244 122.1(11)
C248 C249 H249 119.0
C244 C249 H249 119.0
O212 C250 O213 122.9(11)
O212 C250 C247 120.5(10)
O213 C250 C247 116.6(9)
C252 C251 N207 117(2)
C252 C251 H25A 108.0
N207 C251 H25A 108.0
C252 C251 H25B 108.0
N207 C251 H25B 108.0
H25A C251 H25B 107.3
C251 C252 H25C 109.5
C251 C252 H25D 109.5
H25C C252 H25D 109.5
C251 C252 H25E 109.5
H25C C252 H25E 109.5
H25D C252 H25E 109.5
C254 C253 N207 119(2)
C254 C253 H25F 107.6
N207 C253 H25F 107.6
C254 C253 H25G 107.6
N207 C253 H25G 107.6
H25F C253 H25G 107.0
C253 C254 H25H 109.5
C253 C254 H25I 109.5
H25H C254 H25I 109.5
C253 C254 H25J 109.5
H25H C254 H25J 109.5
H25I C254 H25J 109.5
C256 C255 N207 118(2)
C256 C255 H25K 107.8
N207 C255 H25K 107.8
C256 C255 H25L 107.8
N207 C255 H25L 107.8
H25K C255 H25L 107.1
C255 C256 H25M 109.5
C255 C256 H25N 109.5
H25M C256 H25N 109.5
C255 C256 H25O 109.5
H25M C256 H25O 109.5
H25N C256 H25O 109.5
C258 C257 N207 118(2)
C258 C257 H25P 107.7
N207 C257 H25P 107.7
C258 C257 H25Q 107.7
N207 C257 H25Q 107.7
H25P C257 H25Q 107.1
C257 C258 H25R 109.5
C257 C258 H25S 109.5
H25R C258 H25S 109.5
C257 C258 H25T 109.5
H25R C258 H25T 109.5
H25S C258 H25T 109.5
N301 C301 C302 129.2(13)
N301 C301 H301 115.4
C302 C301 H301 115.4
C307 C302 C303 119.7(13)
C307 C302 C301 123.5(13)
C303 C302 C301 116.7(13)
C304 C303 C302 122.3(15)
C304 C303 H303 118.8
C302 C303 H303 118.8
C303 C304 C305 115.1(14)
C303 C304 C309 124.7(17)
C305 C304 C309 120.2(15)
C306 C305 C304 122.1(15)
C306 C305 H305 118.9
C304 C305 H305 118.9
C305 C306 C307 122.2(16)
C305 C306 C308 113.9(15)
C307 C306 C308 123.2(15)
O307 C307 C306 122.6(15)
O307 C307 C302 118.9(13)
C306 C307 C302 118.3(14)
N304 C308 C306 124.5(15)
N304 C308 H308 117.7
C306 C308 H308 117.7
C312 C309 C304 112.1(15)
C312 C309 C311 109.4(17)
C304 C309 C311 110.7(18)
C312 C309 C310 108.6(19)
C304 C309 C310 110.7(16)
C311 C309 C310 105.1(17)
C309 C310 H31A 109.5
C309 C310 H31B 109.5
H31A C310 H31B 109.5
C309 C310 H31C 109.5
H31A C310 H31C 109.5
H31B C310 H31C 109.5
C309 C311 H31D 109.5
C309 C311 H31E 109.5
H31D C311 H31E 109.5
C309 C311 H31F 109.5
H31D C311 H31F 109.5
H31E C311 H31F 109.5
C309 C312 H31G 109.5
C309 C312 H31H 109.5
H31G C312 H31H 109.5
C309 C312 H31I 109.5
H31G C312 H31I 109.5
H31H C312 H31I 109.5
N302 C313 C314 130.6(16)
N302 C313 H313 114.7
C314 C313 H313 114.7
C315 C314 C313 119.6(18)
C315 C314 C319 120.0(17)
C313 C314 C319 120.1(16)
C314 C315 C316 127(2)
C314 C315 H315 116.3
C316 C315 H315 116.3
C315 C316 C321 126(2)
C315 C316 C317 112(2)
C321 C316 C317 122(2)
C318 C317 C316 122.5(19)
C318 C317 H317 118.8
C316 C317 H317 118.8
C317 C318 C319 121.2(18)
C317 C318 C320 117.2(16)
C319 C318 C320 121.2(17)
O308 C319 C318 123.0(16)
O308 C319 C314 120.1(14)
C318 C319 C314 116.9(17)
N305 C320 C318 125.9(16)
N305 C320 H320 117.1
C318 C320 H320 117.1
C322 C321 C324 107(2)
C322 C321 C323 107(2)
C324 C321 C323 106(2)
C322 C321 C316 118(3)
C324 C321 C316 101(2)
C323 C321 C316 117(3)
C321 C322 H32A 109.5
C321 C322 H32B 109.5
H32A C322 H32B 109.5
C321 C322 H32C 109.5
H32A C322 H32C 109.5
H32B C322 H32C 109.5
C321 C323 H32D 109.5
C321 C323 H32E 109.5
H32D C323 H32E 109.5
C321 C323 H32F 109.5
H32D C323 H32F 109.5
H32E C323 H32F 109.5
C321 C324 H32G 109.5
C321 C324 H32H 109.5
H32G C324 H32H 109.5
C321 C324 H32I 109.5
H32G C324 H32I 109.5
H32H C324 H32I 109.5
N303 C325 C326 126.3(12)
N303 C325 H325 116.8
C326 C325 H325 116.8
C331 C326 C327 118.2(12)
C331 C326 C325 123.0(12)
C327 C326 C325 118.8(12)
C328 C327 C326 126.2(14)
C328 C327 H327 116.9
C326 C327 H327 116.9
C327 C328 C329 115.7(14)
C327 C328 C333 123.5(14)
C329 C328 C333 120.4(13)
C328 C329 C330 123.8(13)
C328 C329 H329 118.1
C330 C329 H329 118.1
C329 C330 C332 116.1(12)
C329 C330 C331 119.0(13)
C332 C330 C331 124.8(13)
O309 C331 C326 123.1(12)
O309 C331 C330 120.0(12)
C326 C331 C330 116.9(12)
N306 C332 C330 121.8(12)
N306 C332 H332 119.1
C330 C332 H332 119.1
C336 C333 C334 111.2(18)
C336 C333 C335 111.6(16)
C334 C333 C335 107.2(15)
C336 C333 C328 107.8(14)
C334 C333 C328 109.5(13)
C335 C333 C328 109.5(15)
C333 C334 H33A 109.5
C333 C334 H33B 109.5
H33A C334 H33B 109.5
C333 C334 H33C 109.5
H33A C334 H33C 109.5
H33B C334 H33C 109.5
C333 C335 H33D 109.5
C333 C335 H33E 109.5
H33D C335 H33E 109.5
C333 C335 H33F 109.5
H33D C335 H33F 109.5
H33E C335 H33F 109.5
C333 C336 H33G 109.5
C333 C336 H33H 109.5
H33G C336 H33H 109.5
C333 C336 H33I 109.5
H33G C336 H33I 109.5
H33H C336 H33I 109.5
C338 C337 C342 116.7(11)
C338 C337 B7 120.0(11)
C342 C337 B7 122.5(11)
C339 C338 C337 122.1(13)
C339 C338 H338 118.9
C337 C338 H338 118.9
C338 C339 C340 117.2(12)
C338 C339 H339 121.4
C340 C339 H339 121.4
C341 C340 C339 122.4(12)
C341 C340 C343 122.3(11)
C339 C340 C343 115.1(11)
C340 C341 C342 121.1(11)
C340 C341 H341 119.5
C342 C341 H341 119.5
C341 C342 C337 120.1(11)
C341 C342 H342 119.9
C337 C342 H342 119.9
O311 C343 O310 121.8(12)
O311 C343 C340 121.1(11)
O310 C343 C340 117.1(10)
C345 C344 C349 120.0
C345 C344 B8 118.6(14)
C349 C344 B8 121.3(14)
C344 C345 C346 120.0
C344 C345 H345 120.0
C346 C345 H345 120.0
C347 C346 C345 120.0
C347 C346 H346 120.0
C345 C346 H346 120.0
C346 C347 C348 120.0
C346 C347 C350 120.8(14)
C348 C347 C350 118.0(15)
C349 C348 C347 120.0
C349 C348 H348 120.0
C347 C348 H348 120.0
C348 C349 C344 120.0
C348 C349 H349 120.0
C344 C349 H349 120.0
O312 C350 O313 120(2)
O312 C350 C347 120(2)
O313 C350 C347 117(2)
N307 C351 C352 123(3)
N307 C351 H35D 106.7
C352 C351 H35D 106.7
N307 C351 H35Z 106.7
C352 C351 H35Z 106.7
H35D C351 H35Z 106.6
C351 C352 H35E 109.5
C351 C352 H35F 109.5
H35E C352 H35F 109.5
C351 C352 H35G 109.5
H35E C352 H35G 109.5
H35F C352 H35G 109.5
C354 C353 N307 105(3)
C354 C353 H35H 110.7
N307 C353 H35H 110.7
C354 C353 H35I 110.7
N307 C353 H35I 110.7
H35H C353 H35I 108.8
C353 C354 H35J 109.5
C353 C354 H35K 109.5
H35J C354 H35K 109.5
C353 C354 H35L 109.5
H35J C354 H35L 109.5
H35K C354 H35L 109.5
N307 C355 C356 115(2)
N307 C355 H35M 108.6
C356 C355 H35M 108.6
N307 C355 H35N 108.6
C356 C355 H35N 108.6
H35M C355 H35N 107.6
C355 C356 H35V 109.5
C355 C356 H35O 109.5
H35V C356 H35O 109.5
C355 C356 H35P 109.5
H35V C356 H35P 109.5
H35O C356 H35P 109.5
N307 C357 C358 110(3)
N307 C357 H35Q 109.7
C358 C357 H35Q 109.7
N307 C357 H35R 109.7
C358 C357 H35R 109.7
H35Q C357 H35R 108.2
C357 C358 H35S 109.5
C357 C358 H35T 109.5
H35S C358 H35T 109.5
C357 C358 H35U 109.5
H35S C358 H35U 109.5
H35T C358 H35U 109.5

loop_
_geom_bond_atom_site_label_1
_geom_bond_atom_site_label_2
_geom_bond_distance
Co1 N1 2.074(11)
Co1 O7 2.081(8)
Co1 N2 2.092(10)
Co1 O8 2.102(9)
Co1 N3 2.111(10)
Co1 O9 2.118(9)
Co1 Co2 2.967(2)
Co2 N5 2.079(12)
Co2 N4 2.085(10)
Co2 N6 2.085(12)
Co2 O8 2.101(9)
Co2 O7 2.103(8)
Co2 O9 2.105(9)
Co3 N102 2.088(10)
Co3 O107 2.098(9)
Co3 O108 2.098(8)
Co3 N103 2.103(10)
Co3 N101 2.103(11)
Co3 O109 2.103(8)
Co3 Co4 2.958(2)
Co4 O109 2.096(9)
Co4 N105 2.104(11)
Co4 O107 2.107(9)
Co4 O108 2.111(9)
Co4 N104 2.115(12)
Co4 N106 2.115(11)
Co5 N201 2.061(12)
Co5 O207 2.082(9)
Co5 N203 2.086(12)
Co5 O208 2.089(9)
Co5 O209 2.092(10)
Co5 N202 2.105(12)
Co5 Co6 2.963(3)
Co6 O209 2.066(9)
Co6 N204 2.102(12)
Co6 N206 2.110(12)
Co6 N205 2.124(11)
Co6 O207 2.127(10)
Co6 O208 2.138(10)
Co7 O307 2.061(10)
Co7 N303 2.096(11)
Co7 N301 2.111(11)
Co7 N302 2.115(12)
Co7 O308 2.117(10)
Co7 O309 2.122(9)
Co7 Co8 2.957(3)
Co8 N305 2.012(15)
Co8 N306 2.029(13)
Co8 N304 2.071(15)
Co8 O307 2.087(10)
Co8 O309 2.096(9)
Co8 O308 2.111(12)
O1 N1 1.442(12)
O1 B1 1.459(17)
O2 N2 1.433(12)
O2 B1 1.485(17)
O3 N3 1.416(13)
O3 B1 1.512(17)
O4 N4 1.401(13)
O4 B2 1.44(2)
O5 N5 1.430(13)
O5 B2 1.48(2)
O6 N6 1.424(14)
O6 B2 1.55(2)
O7 C7 1.303(14)
O8 C19 1.306(16)
O9 C31 1.300(16)
O10 C43 1.237(15)
O11 C43 1.274(15)
O12 C50 1.29(3)
O13 C50 1.42(3)
O101 N101 1.393(13)
O101 B3 1.479(17)
O102 N102 1.411(12)
O102 B3 1.491(15)
O103 N103 1.376(12)
O103 B3 1.473(16)
O104 N104 1.433(15)
O104 B4 1.48(2)
O105 N105 1.422(13)
O105 B4 1.487(19)
O106 N106 1.412(15)
O106 B4 1.42(2)
O107 C107 1.302(16)
O108 C119 1.312(14)
O109 C131 1.287(14)
O110 C143 1.203(14)
O111 C143 1.314(15)
O112 C150 1.23(4)
O113 C150 1.21(4)
O201 N201 1.414(15)
O201 B5 1.50(2)
O202 N202 1.401(16)
O202 B5 1.57(2)
O203 N203 1.376(16)
O203 B5 1.40(3)
O204 N204 1.379(14)
O204 B6 1.477(19)
O205 N205 1.383(14)
O205 B6 1.52(2)
O206 N206 1.394(14)
O206 B6 1.441(16)
O207 C207 1.303(16)
O208 C219 1.285(17)
O209 C231 1.338(16)
O210 C243 1.265(19)
O211 C243 1.251(19)
O212 C250 1.238(12)
O213 C250 1.268(12)
O301 N301 1.378(13)
O301 B7 1.412(18)
O302 N302 1.365(14)
O302 B7 1.52(2)
O303 N303 1.388(13)
O303 B7 1.501(18)
O304 N304 1.401(18)
O304 B8 1.44(3)
O305 N305 1.416(17)
O305 B8 1.57(3)
O306 B8 1.40(3)
O306 N306 1.455(16)
O307 C307 1.348(18)
O308 C319 1.29(2)
O309 C331 1.276(16)
O310 C343 1.274(13)
O311 C343 1.247(13)
O312 C350 1.263(19)
O313 C350 1.268(19)
N1 C1 1.308(15)
N2 C13 1.316(15)
N3 C25 1.319(17)
N4 C8 1.270(17)
N5 C20 1.281(18)
N6 C32 1.306(19)
N7 C53 1.50(3)
N7 C51 1.50(3)
N7 C57 1.51(3)
N7 C55 1.57(3)
N101 C101 1.288(16)
N102 C113 1.292(15)
N103 C125 1.301(15)
N104 C108 1.242(19)
N105 C120 1.250(16)
N106 C132 1.263(16)
N107 C157 1.42(3)
N107 C151 1.55(3)
N107 C153 1.57(3)
N107 C155 1.64(3)
N201 C201 1.284(18)
N202 C213 1.287(19)
N203 C225 1.248(19)
N204 C208 1.246(18)
N205 C220 1.252(18)
N206 C232 1.255(17)
N207 C253 1.46(2)
N207 C255 1.47(2)
N207 C257 1.47(2)
N207 C251 1.47(2)
N301 C301 1.236(17)
N302 C313 1.239(18)
N303 C325 1.264(16)
N304 C308 1.28(2)
N305 C320 1.30(2)
N306 C332 1.38(2)
N307 C355 1.42(3)
N307 C357 1.49(4)
N307 C351 1.53(4)
N307 C353 1.54(4)
B1 C37 1.634(18)
B2 C44 1.61(2)
B3 C137 1.625(18)
B4 C144 1.636(18)
B5 C237 1.69(2)
B6 C244 1.596(19)
B7 C337 1.620(19)
B8 C344 1.64(2)
C1 C2 1.459(16)
C1 H1 0.9500
C2 C3 1.365(17)
C2 C7 1.406(17)
C3 C4 1.397(16)
C3 H3 0.9500
C4 C5 1.388(18)
C4 C9 1.537(18)
C5 C6 1.381(18)
C5 H5 0.9500
C6 C8 1.432(18)
C6 C7 1.480(16)
C8 H8 0.9500
C9 C10 1.48(2)
C9 C12 1.56(2)
C9 C11 1.56(2)
C10 H10A 0.9800
C10 H10B 0.9800
C10 H10C 0.9800
C11 H11A 0.9800
C11 H11B 0.9800
C11 H11C 0.9800
C12 H12A 0.9800
C12 H12B 0.9800
C12 H12C 0.9800
C13 C14 1.449(17)
C13 H13 0.9500
C14 C15 1.401(18)
C14 C19 1.430(17)
C15 C16 1.417(18)
C15 H15 0.9500
C16 C17 1.393(19)
C16 C21 1.54(2)
C17 C18 1.408(19)
C17 H17 0.9500
C18 C19 1.414(18)
C18 C20 1.447(19)
C20 H20 0.9500
C21 C23 1.49(2)
C21 C22 1.53(2)
C21 C24 1.58(2)
C22 H22A 0.9800
C22 H22B 0.9800
C22 H22C 0.9800
C23 H23A 0.9800
C23 H23B 0.9800
C23 H23C 0.9800
C24 H24A 0.9800
C24 H24B 0.9800
C24 H24C 0.9800
C25 C26 1.41(2)
C25 H25 0.9500
C26 C27 1.39(2)
C26 C31 1.411(19)
C27 C28 1.36(2)
C27 H27 0.9500
C28 C29 1.43(2)
C28 C33 1.49(2)
C29 C30 1.40(2)
C29 H29 0.9500
C30 C31 1.40(2)
C30 C32 1.49(2)
C32 H32 0.9500
C33 C36 1.50(2)
C33 C34 1.52(2)
C33 C35 1.55(2)
C34 H34A 0.9800
C34 H34B 0.9800
C34 H34C 0.9800
C35 H35A 0.9800
C35 H35B 0.9800
C35 H35C 0.9800
C36 H36A 0.9800
C36 H36B 0.9800
C36 H36C 0.9800
C37 C38 1.354(18)
C37 C42 1.377(18)
C38 C39 1.403(17)
C38 H38 0.9500
C39 C40 1.350(18)
C39 H39 0.9500
C40 C41 1.405(18)
C40 C43 1.552(17)
C41 C42 1.377(18)
C41 H41 0.9500
C42 H42 0.9500
C44 C45 1.36(2)
C44 C49 1.42(2)
C45 C46 1.41(2)
C45 H45 0.9500
C46 C47 1.33(3)
C46 H46 0.9500
C47 C50 1.42(3)
C47 C48 1.51(3)
C48 C49 1.35(2)
C48 H48 0.9500
C49 H49 0.9500
C51 C52 1.56(2)
C51 H51A 0.9900
C51 H51B 0.9900
C52 H52A 0.9800
C52 H52B 0.9800
C52 H52C 0.9800
C53 C54 1.61(3)
C53 H53A 0.9900
C53 H53B 0.9900
C54 H54A 0.9800
C54 H54B 0.9800
C54 H54C 0.9800
C55 C56 1.46(4)
C55 H55A 0.9900
C55 H55B 0.9900
C56 H56A 0.9800
C56 H56B 0.9800
C56 H56C 0.9800
C57 C58 1.44(3)
C57 H57A 0.9900
C57 H57B 0.9900
C58 H58A 0.9800
C58 H58B 0.9800
C58 H58C 0.9800
C59 C60 1.3900
C59 C64 1.3900
C59 C65 1.59(3)
C60 C61 1.3900
C60 H60 0.9500
C61 C62 1.3900
C61 H61 0.9500
C62 C63 1.3900
C62 H62 0.9500
C63 C64 1.3900
C63 H63 0.9500
C64 H64 0.9500
C65 H65A 0.9800
C65 H65B 0.9800
C65 H65C 0.9800
C66 C67 1.3900
C66 C71 1.3900
C66 C72 1.57(3)
C67 C68 1.3900
C67 H67 0.9500
C68 C69 1.3900
C68 H68 0.9500
C69 C70 1.3900
C69 H69 0.9500
C70 C71 1.3900
C70 H70 0.9500
C71 H71 0.9500
C72 H72A 0.9800
C72 H72B 0.9800
C72 H72C 0.9800
C101 C102 1.429(18)
C101 H101 0.9500
C102 C103 1.34(2)
C102 C107 1.481(19)
C103 C104 1.42(2)
C103 H103 0.9500
C104 C105 1.45(2)
C104 C109 1.48(3)
C105 C106 1.33(2)
C105 H105 0.9500
C106 C107 1.41(2)
C106 C108 1.48(2)
C108 H108 0.9500
C109 C110 1.47(2)
C109 C111 1.48(2)
C109 C112 1.51(2)
C110 H11D 0.9800
C110 H11E 0.9800
C110 H11F 0.9800
C111 H11G 0.9800
C111 H11H 0.9800
C111 H11I 0.9800
C112 H11J 0.9800
C112 H11K 0.9800
C112 H11L 0.9800
C113 C114 1.500(17)
C113 H113 0.9500
C114 C119 1.355(17)
C114 C115 1.404(16)
C115 C116 1.427(17)
C115 H115 0.9500
C116 C117 1.396(17)
C116 C121 1.546(17)
C117 C118 1.429(16)
C117 H117 0.9500
C118 C119 1.413(17)
C118 C120 1.441(17)
C120 H120 0.9500
C121 C123 1.48(2)
C121 C122 1.53(2)
C121 C124 1.57(2)
C122 H12D 0.9800
C122 H12E 0.9800
C122 H12F 0.9800
C123 H12G 0.9800
C123 H12H 0.9800
C123 H12I 0.9800
C124 H12J 0.9800
C124 H12K 0.9800
C124 H12L 0.9800
C125 C126 1.476(17)
C125 H125 0.9500
C126 C127 1.385(18)
C126 C131 1.416(17)
C127 C128 1.369(18)
C127 H127 0.9500
C128 C129 1.441(19)
C128 C133 1.53(2)
C129 C130 1.367(18)
C129 H129 0.9500
C130 C132 1.417(19)
C130 C131 1.448(17)
C132 H132 0.9500
C133 C136 1.52(2)
C133 C134 1.53(2)
C133 C135 1.57(2)
C134 H13A 0.9800
C134 H13B 0.9800
C134 H13C 0.9800
C135 H13D 0.9800
C135 H13E 0.9800
C135 H13F 0.9800
C136 H13G 0.9800
C136 H13H 0.9800
C136 H13I 0.9800
C137 C138 1.399(18)
C137 C142 1.402(17)
C138 C139 1.387(19)
C138 H138 0.9500
C139 C140 1.374(18)
C139 H139 0.9500
C140 C141 1.335(17)
C140 C143 1.496(17)
C141 C142 1.404(17)
C141 H141 0.9500
C142 H142 0.9500
C144 C145 1.3900
C144 C149 1.3900
C145 C146 1.3900
C145 H145 0.9500
C146 C147 1.3900
C146 H146 0.9500
C147 C148 1.3900
C147 C150 1.56(3)
C148 C149 1.3900
C148 H148 0.9500
C149 H149 0.9500
C151 C152 1.58(2)
C151 H15A 0.9900
C151 H15B 0.9900
C152 H15C 0.9800
C152 H15D 0.9800
C152 H15E 0.9800
C153 C154 1.52(3)
C153 H15F 0.9900
C153 H15G 0.9900
C154 H15H 0.9800
C154 H15I 0.9800
C154 H15J 0.9800
C155 C156 1.53(4)
C155 H15K 0.9900
C155 H15Z 0.9900
C156 H15L 0.9800
C156 H15M 0.9800
C156 H15N 0.9800
C157 C158 1.52(4)
C157 H15O 0.9900
C157 H15P 0.9900
C158 H15Q 0.9800
C158 H15R 0.9800
C158 H15S 0.9800
C201 C202 1.492(19)
C201 H201 0.9500
C202 C207 1.39(2)
C202 C203 1.41(2)
C203 C204 1.45(2)
C203 H203 0.9500
C204 C205 1.36(2)
C204 C209 1.50(2)
C205 C206 1.45(2)
C205 H205 0.9500
C206 C207 1.403(19)
C206 C208 1.49(2)
C208 H208 0.9500
C209 C210 1.46(2)
C209 C212 1.50(2)
C209 C211 1.62(3)
C210 H21A 0.9800
C210 H21B 0.9800
C210 H21C 0.9800
C211 H21D 0.9800
C211 H21E 0.9800
C211 H21F 0.9800
C212 H21G 0.9800
C212 H21H 0.9800
C212 H21I 0.9800
C213 C214 1.49(2)
C213 H213 0.9500
C214 C219 1.33(2)
C214 C215 1.38(2)
C215 C216 1.37(3)
C215 H215 0.9500
C216 C217 1.44(3)
C216 C221 1.50(3)
C217 C218 1.43(2)
C217 H217 0.9500
C218 C219 1.42(2)
C218 C220 1.44(2)
C220 H220 0.9500
C221 C224 1.45(2)
C221 C222 1.46(2)
C221 C223 1.47(2)
C222 H22D 0.9800
C222 H22E 0.9800
C222 H22F 0.9800
C223 H22G 0.9800
C223 H22H 0.9800
C223 H22I 0.9800
C224 H22J 0.9800
C224 H22K 0.9800
C224 H22L 0.9800
C225 C226 1.48(2)
C225 H225 0.9500
C226 C231 1.422(19)
C226 C227 1.44(2)
C227 C228 1.29(2)
C227 H227 0.9500
C228 C229 1.42(2)
C228 C233 1.55(2)
C229 C230 1.346(19)
C229 H229 0.9500
C230 C231 1.42(2)
C230 C232 1.48(2)
C232 H232 0.9500
C233 C236 1.503(18)
C233 C234 1.523(17)
C233 C235 1.529(18)
C234 H23D 0.9800
C234 H23E 0.9800
C234 H23F 0.9800
C235 H23G 0.9800
C235 H23H 0.9800
C235 H23I 0.9800
C236 H23J 0.9800
C236 H23K 0.9800
C236 H23L 0.9800
C237 C238 1.3900
C237 C242 1.3900
C238 C239 1.3900
C238 H238 0.9500
C239 C240 1.3900
C239 H239 0.9500
C240 C241 1.3900
C240 C243 1.49(2)
C241 C242 1.3900
C241 H241 0.9500
C242 H242 0.9500
C244 C249 1.396(19)
C244 C245 1.426(18)
C245 C246 1.395(19)
C245 H245 0.9500
C246 C247 1.396(18)
C246 H246 0.9500
C247 C248 1.399(16)
C247 C250 1.483(15)
C248 C249 1.385(18)
C248 H248 0.9500
C249 H249 0.9500
C251 C252 1.45(3)
C251 H25A 0.9900
C251 H25B 0.9900
C252 H25C 0.9800
C252 H25D 0.9800
C252 H25E 0.9800
C253 C254 1.43(3)
C253 H25F 0.9900
C253 H25G 0.9900
C254 H25H 0.9800
C254 H25I 0.9800
C254 H25J 0.9800
C255 C256 1.43(3)
C255 H25K 0.9900
C255 H25L 0.9900
C256 H25M 0.9800
C256 H25N 0.9800
C256 H25O 0.9800
C257 C258 1.46(3)
C257 H25P 0.9900
C257 H25Q 0.9900
C258 H25R 0.9800
C258 H25S 0.9800
C258 H25T 0.9800
C301 C302 1.496(19)
C301 H301 0.9500
C302 C307 1.40(2)
C302 C303 1.42(2)
C303 C304 1.41(2)
C303 H303 0.9500
C304 C305 1.44(2)
C304 C309 1.49(2)
C305 C306 1.36(2)
C305 H305 0.9500
C306 C307 1.39(2)
C306 C308 1.49(2)
C308 H308 0.9500
C309 C312 1.49(3)
C309 C311 1.51(3)
C309 C310 1.56(3)
C310 H31A 0.9800
C310 H31B 0.9800
C310 H31C 0.9800
C311 H31D 0.9800
C311 H31E 0.9800
C311 H31F 0.9800
C312 H31G 0.9800
C312 H31H 0.9800
C312 H31I 0.9800
C313 C314 1.45(2)
C313 H313 0.9500
C314 C315 1.34(3)
C314 C319 1.47(3)
C315 C316 1.40(3)
C315 H315 0.9500
C316 C321 1.51(4)
C316 C317 1.52(3)
C317 C318 1.38(3)
C317 H317 0.9500
C318 C319 1.41(2)
C318 C320 1.48(2)
C320 H320 0.9500
C321 C322 1.40(2)
C321 C324 1.40(2)
C321 C323 1.40(2)
C322 H32A 0.9800
C322 H32B 0.9800
C322 H32C 0.9800
C323 H32D 0.9800
C323 H32E 0.9800
C323 H32F 0.9800
C324 H32G 0.9800
C324 H32H 0.9800
C324 H32I 0.9800
C325 C326 1.467(18)
C325 H325 0.9500
C326 C331 1.396(18)
C326 C327 1.430(19)
C327 C328 1.34(2)
C327 H327 0.9500
C328 C329 1.36(2)
C328 C333 1.57(2)
C329 C330 1.41(2)
C329 H329 0.9500
C330 C332 1.43(2)
C330 C331 1.461(18)
C332 H332 0.9500
C333 C336 1.46(3)
C333 C334 1.52(2)
C333 C335 1.53(3)
C334 H33A 0.9800
C334 H33B 0.9800
C334 H33C 0.9800
C335 H33D 0.9800
C335 H33E 0.9800
C335 H33F 0.9800
C336 H33G 0.9800
C336 H33H 0.9800
C336 H33I 0.9800
C337 C338 1.417(19)
C337 C342 1.424(17)
C338 C339 1.398(19)
C338 H338 0.9500
C339 C340 1.405(19)
C339 H339 0.9500
C340 C341 1.331(17)
C340 C343 1.505(17)
C341 C342 1.392(17)
C341 H341 0.9500
C342 H342 0.9500
C344 C345 1.3900
C344 C349 1.3900
C345 C346 1.3900
C345 H345 0.9500
C346 C347 1.3900
C346 H346 0.9500
C347 C348 1.3900
C347 C350 1.54(2)
C348 C349 1.3900
C348 H348 0.9500
C349 H349 0.9500
C351 C352 1.58(2)
C351 H35D 0.9900
C351 H35Z 0.9900
C352 H35E 0.9800
C352 H35F 0.9800
C352 H35G 0.9800
C353 C354 1.52(4)
C353 H35H 0.9900
C353 H35I 0.9900
C354 H35J 0.9800
C354 H35K 0.9800
C354 H35L 0.9800
C355 C356 1.59(2)
C355 H35M 0.9900
C355 H35N 0.9900
C356 H35V 0.9800
C356 H35O 0.9800
C356 H35P 0.9800
C357 C358 1.50(5)
C357 H35Q 0.9900
C357 H35R 0.9900
C358 H35S 0.9800
C358 H35T 0.9800
C358 H35U 0.9800

loop_
_geom_torsion_atom_site_label_1
_geom_torsion_atom_site_label_2
_geom_torsion_atom_site_label_3
_geom_torsion_atom_site_label_4
_geom_torsion
B1 O1 N1 C1 177.3(11)
B1 O1 N1 Co1 -4.2(13)
B1 O2 N2 C13 177.6(10)
B1 O2 N2 Co1 -6.9(12)
B1 O3 N3 C25 176.5(11)
B1 O3 N3 Co1 -1.0(13)
B2 O4 N4 C8 173.7(13)
B2 O4 N4 Co2 -1.4(15)
B2 O5 N5 C20 -174.6(12)
B2 O5 N5 Co2 6.5(15)
B2 O6 N6 C32 -177.3(15)
B2 O6 N6 Co2 1.5(16)
B3 O101 N101 C101 176.2(10)
B3 O101 N101 Co3 -2.7(12)
B3 O102 N102 C113 -177.9(10)
B3 O102 N102 Co3 -4.1(13)
B3 O103 N103 C125 -179.3(10)
B3 O103 N103 Co3 -1.4(13)
B4 O104 N104 C108 -174.9(14)
B4 O104 N104 Co4 6.3(16)
B4 O105 N105 C120 -172.8(13)
B4 O105 N105 Co4 1.7(16)
B4 O106 N106 C132 179.7(13)
B4 O106 N106 Co4 -2.2(16)
B5 O201 N201 C201 -175.7(14)
B5 O201 N201 Co5 -2.8(17)
B5 O202 N202 C213 176.2(15)
B5 O202 N202 Co5 -0.2(17)
B5 O203 N203 C225 174.4(15)
B5 O203 N203 Co5 -1.6(19)
B6 O204 N204 C208 176.0(12)
B6 O204 N204 Co6 -4.5(15)
B6 O205 N205 C220 -174.6(12)
B6 O205 N205 Co6 2.7(14)
B6 O206 N206 C232 176.6(13)
B6 O206 N206 Co6 0.8(15)
B7 O301 N301 C301 175.5(13)
B7 O301 N301 Co7 -1.2(15)
B7 O302 N302 C313 -177.7(12)
B7 O302 N302 Co7 -3.8(13)
B7 O303 N303 C325 177.5(12)
B7 O303 N303 Co7 -4.9(14)
B8 O304 N304 C308 -178.5(19)
B8 O304 N304 Co8 3(2)
B8 O305 N305 C320 178.2(17)
B8 O305 N305 Co8 0(2)
B8 O306 N306 C332 -175.4(19)
B8 O306 N306 Co8 7(2)
N1 O1 B1 O2 66.6(14)
N1 O1 B1 O3 -60.3(13)
N1 O1 B1 C37 -176.0(9)
N2 O2 B1 O1 -59.5(14)
N2 O2 B1 O3 70.0(12)
N2 O2 B1 C37 -177.2(9)
N3 O3 B1 O1 63.3(14)
N3 O3 B1 O2 -65.1(12)
N3 O3 B1 C37 -179.4(9)
N4 O4 B2 O5 -61.1(16)
N4 O4 B2 O6 63.0(15)
N4 O4 B2 C44 177.8(11)
N5 O5 B2 O4 57.7(15)
N5 O5 B2 O6 -68.0(14)
N5 O5 B2 C44 179.6(11)
N6 O6 B2 O4 -63.4(16)
N6 O6 B2 O5 63.8(16)
N6 O6 B2 C44 178.7(12)
N103 O103 B3 O101 -63.5(13)
N103 O103 B3 O102 66.0(13)
N103 O103 B3 C137 179.4(9)
N101 O101 B3 O103 65.5(13)
N101 O101 B3 O102 -63.9(12)
N101 O101 B3 C137 -178.0(9)
N102 O102 B3 O103 -62.2(14)
N102 O102 B3 O101 68.3(13)
N102 O102 B3 C137 -176.3(9)
N106 O106 B4 O104 66.5(16)
N106 O106 B4 O105 -64.2(17)
N106 O106 B4 C144 -179.8(11)
N104 O104 B4 O106 -68.4(16)
N104 O104 B4 O105 61.7(17)
N104 O104 B4 C144 177.6(11)
N105 O105 B4 O106 63.6(16)
N105 O105 B4 O104 -66.5(17)
N105 O105 B4 C144 178.5(11)
N203 O203 B5 O201 62.9(19)
N203 O203 B5 O202 -63.1(19)
N203 O203 B5 C237 -178.2(13)
N201 O201 B5 O203 -60.1(18)
N201 O201 B5 O202 68.8(18)
N201 O201 B5 C237 179.1(12)
N202 O202 B5 O203 63.9(18)
N202 O202 B5 O201 -66.7(18)
N202 O202 B5 C237 -178.0(12)
N206 O206 B6 O204 -63.9(16)
N206 O206 B6 O205 62.1(15)
N206 O206 B6 C244 177.9(11)
N204 O204 B6 O206 66.9(16)
N204 O204 B6 O205 -59.2(14)
N204 O204 B6 C244 -174.1(11)
N205 O205 B6 O206 -65.3(15)
N205 O205 B6 O204 60.5(14)
N205 O205 B6 C244 176.8(10)
N301 O301 B7 O303 -63.3(15)
N301 O301 B7 O302 63.1(15)
N301 O301 B7 C337 179.6(11)
N303 O303 B7 O301 67.7(15)
N303 O303 B7 O302 -60.9(14)
N303 O303 B7 C337 -170.7(10)
N302 O302 B7 O301 -61.2(15)
N302 O302 B7 O303 67.3(14)
N302 O302 B7 C337 177.5(10)
N306 O306 B8 O304 -67(2)
N306 O306 B8 O305 61(2)
N306 O306 B8 C344 168.6(16)
N304 O304 B8 O306 61(3)
N304 O304 B8 O305 -67(2)
N304 O304 B8 C344 -175.4(16)
N305 O305 B8 O306 -66(2)
N305 O305 B8 O304 65(2)
N305 O305 B8 C344 -178.8(14)
O1 N1 C1 C2 177.4(11)
Co1 N1 C1 C2 -1(2)
N1 C1 C2 C3 -177.5(13)
N1 C1 C2 C7 0(2)
C7 C2 C3 C4 1(2)
C1 C2 C3 C4 178.1(12)
C2 C3 C4 C5 -2.0(19)
C2 C3 C4 C9 179.0(13)
C3 C4 C5 C6 2.5(19)
C9 C4 C5 C6 -178.6(13)
C4 C5 C6 C8 179.1(12)
C4 C5 C6 C7 -1.6(19)
Co1 O7 C7 C2 -4(2)
Co2 O7 C7 C2 -179.0(9)
Co1 O7 C7 C6 175.2(8)
Co2 O7 C7 C6 0.6(19)
C3 C2 C7 O7 179.9(13)
C1 C2 C7 O7 3(2)
C3 C2 C7 C6 0.3(19)
C1 C2 C7 C6 -177.0(11)
C5 C6 C7 O7 -179.5(12)
C8 C6 C7 O7 -0.2(19)
C5 C6 C7 C2 0.1(17)
C8 C6 C7 C2 179.4(12)
O4 N4 C8 C6 176.4(12)
Co2 N4 C8 C6 -9(2)
C5 C6 C8 N4 -175.9(14)
C7 C6 C8 N4 5(2)
C5 C4 C9 C10 149.4(14)
C3 C4 C9 C10 -31.8(19)
C5 C4 C9 C12 25(2)
C3 C4 C9 C12 -156.2(14)
C5 C4 C9 C11 -90.5(16)
C3 C4 C9 C11 88.3(16)
O2 N2 C13 C14 -179.5(11)
Co1 N2 C13 C14 5.7(18)
N2 C13 C14 C15 175.5(12)
N2 C13 C14 C19 -4(2)
C19 C14 C15 C16 1(2)
C13 C14 C15 C16 -179.2(12)
C14 C15 C16 C17 -1(2)
C14 C15 C16 C21 175.5(13)
C15 C16 C17 C18 0(2)
C21 C16 C17 C18 -175.8(13)
C16 C17 C18 C19 0(2)
C16 C17 C18 C20 -176.2(13)
Co2 O8 C19 C18 2.5(19)
Co1 O8 C19 C18 -177.1(9)
Co2 O8 C19 C14 -178.4(9)
Co1 O8 C19 C14 2(2)
C17 C18 C19 O8 178.8(12)
C20 C18 C19 O8 -5(2)
C17 C18 C19 C14 -0.3(19)
C20 C18 C19 C14 176.0(12)
C15 C14 C19 O8 -179.3(12)
C13 C14 C19 O8 1(2)
C15 C14 C19 C18 -0.2(18)
C13 C14 C19 C18 179.7(11)
O5 N5 C20 C18 179.9(12)
Co2 N5 C20 C18 -1(2)
C17 C18 C20 N5 -179.0(14)
C19 C18 C20 N5 4(2)
C17 C16 C21 C23 121.1(16)
C15 C16 C21 C23 -54.6(18)
C17 C16 C21 C22 -117.8(16)
C15 C16 C21 C22 66.5(17)
C17 C16 C21 C24 0(2)
C15 C16 C21 C24 -176.0(12)
O3 N3 C25 C26 -178.1(14)
Co1 N3 C25 C26 -1(2)
N3 C25 C26 C27 -177.6(15)
N3 C25 C26 C31 -3(3)
C25 C26 C27 C28 177.8(19)
C31 C26 C27 C28 3(3)
C26 C27 C28 C29 -1(3)
C26 C27 C28 C33 175(2)
C27 C28 C29 C30 -3(3)
C33 C28 C29 C30 -179.4(19)
C28 C29 C30 C31 5(3)
C28 C29 C30 C32 178.4(18)
Co2 O9 C31 C30 4(2)
Co1 O9 C31 C30 175.4(12)
Co2 O9 C31 C26 -179.1(11)
Co1 O9 C31 C26 -8(2)
C29 C30 C31 O9 174.2(17)
C32 C30 C31 O9 2(3)
C29 C30 C31 C26 -3(3)
C32 C30 C31 C26 -175.5(16)
C27 C26 C31 O9 -178.1(15)
C25 C26 C31 O9 8(3)
C27 C26 C31 C30 -1(2)
C25 C26 C31 C30 -175.3(16)
O6 N6 C32 C30 -176.0(16)
Co2 N6 C32 C30 5(3)
C29 C30 C32 N6 -179.5(19)
C31 C30 C32 N6 -6(3)
C27 C28 C33 C36 129(2)
C29 C28 C33 C36 -55(3)
C27 C28 C33 C34 2(3)
C29 C28 C33 C34 178.4(18)
C27 C28 C33 C35 -114(2)
C29 C28 C33 C35 62(2)
O1 B1 C37 C38 -162.9(12)
O2 B1 C37 C38 -41.5(16)
O3 B1 C37 C38 74.8(15)
O1 B1 C37 C42 17.2(17)
O2 B1 C37 C42 138.7(12)
O3 B1 C37 C42 -105.0(14)
C42 C37 C38 C39 3(2)
B1 C37 C38 C39 -177.2(12)
C37 C38 C39 C40 -3(2)
C38 C39 C40 C41 3(2)
C38 C39 C40 C43 175.9(13)
C39 C40 C41 C42 -2(2)
C43 C40 C41 C42 -175.3(13)
C40 C41 C42 C37 1(2)
C38 C37 C42 C41 -2(2)
B1 C37 C42 C41 178.2(13)
C39 C40 C43 O10 -174.2(14)
C41 C40 C43 O10 -1.0(19)
C39 C40 C43 O11 7(2)
C41 C40 C43 O11 -179.4(13)
O4 B2 C44 C45 4(2)
O5 B2 C44 C45 -120.7(17)
O6 B2 C44 C45 123.8(16)
O4 B2 C44 C49 -177.8(14)
O5 B2 C44 C49 57.2(19)
O6 B2 C44 C49 -58.3(19)
C49 C44 C45 C46 3(3)
B2 C44 C45 C46 -179.3(17)
C44 C45 C46 C47 -3(3)
C45 C46 C47 C50 -179(2)
C45 C46 C47 C48 0(3)
C46 C47 C48 C49 3(3)
C50 C47 C48 C49 -177(2)
C47 C48 C49 C44 -4(3)
C45 C44 C49 C48 1(3)
B2 C44 C49 C48 -176.9(17)
C46 C47 C50 O12 2(4)
C48 C47 C50 O12 -178(2)
C46 C47 C50 O13 -176(2)
C48 C47 C50 O13 5(3)
C53 N7 C51 C52 53(3)
C57 N7 C51 C52 -63(3)
C55 N7 C51 C52 171(2)
C51 N7 C53 C54 60(3)
C57 N7 C53 C54 179(2)
C55 N7 C53 C54 -57(3)
C53 N7 C55 C56 -70(3)
C51 N7 C55 C56 171(2)
C57 N7 C55 C56 48(3)
C53 N7 C57 C58 -168(2)
C51 N7 C57 C58 -49(3)
C55 N7 C57 C58 71(3)
C64 C59 C60 C61 0.0
C65 C59 C60 C61 180.0(15)
C59 C60 C61 C62 0.0
C60 C61 C62 C63 0.0
C61 C62 C63 C64 0.0
C62 C63 C64 C59 0.0
C60 C59 C64 C63 0.0
C65 C59 C64 C63 -180.0(14)
C71 C66 C67 C68 0.0
C72 C66 C67 C68 -176.6(16)
C66 C67 C68 C69 0.0
C67 C68 C69 C70 0.0
C68 C69 C70 C71 0.0
C69 C70 C71 C66 0.0
C67 C66 C71 C70 0.0
C72 C66 C71 C70 176.5(17)
O101 N101 C101 C102 -179.9(11)
Co3 N101 C101 C102 -1.2(19)
N101 C101 C102 C103 179.3(13)
N101 C101 C102 C107 -3(2)
C101 C102 C103 C104 177.2(16)
C107 C102 C103 C104 0(2)
C102 C103 C104 C105 3(3)
C102 C103 C104 C109 -175.2(18)
C103 C104 C105 C106 -4(3)
C109 C104 C105 C106 174.3(19)
C104 C105 C106 C107 2(3)
C104 C105 C106 C108 -178.6(17)
Co3 O107 C107 C106 -179.0(11)
Co4 O107 C107 C106 3(2)
Co3 O107 C107 C102 -4.2(19)
Co4 O107 C107 C102 177.8(8)
C105 C106 C107 O107 175.7(15)
C108 C106 C107 O107 -3(2)
C105 C106 C107 C102 1(2)
C108 C106 C107 C102 -178.2(13)
C103 C102 C107 O107 -176.9(12)
C101 C102 C107 O107 5.6(19)
C103 C102 C107 C106 -1.7(19)
C101 C102 C107 C106 -179.2(13)
O104 N104 C108 C106 -177.2(15)
Co4 N104 C108 C106 1(3)
C105 C106 C108 N104 -177.8(17)
C107 C106 C108 N104 1(3)
C103 C104 C109 C110 92(2)
C105 C104 C109 C110 -86(2)
C103 C104 C109 C111 -29(3)
C105 C104 C109 C111 153.0(19)
C103 C104 C109 C112 -151(2)
C105 C104 C109 C112 31(3)
O102 N102 C113 C114 -177.3(11)
Co3 N102 C113 C114 10.1(19)
N102 C113 C114 C119 -6(2)
N102 C113 C114 C115 172.4(12)
C119 C114 C115 C116 1(2)
C113 C114 C115 C116 -178.1(11)
C114 C115 C116 C117 -3.1(19)
C114 C115 C116 C121 177.3(12)
C115 C116 C117 C118 1.2(19)
C121 C116 C117 C118 -179.3(13)
C116 C117 C118 C119 3(2)
C116 C117 C118 C120 179.8(13)
Co3 O108 C119 C114 9(2)
Co4 O108 C119 C114 -179.8(9)
Co3 O108 C119 C118 -176.5(9)
Co4 O108 C119 C118 -4.9(19)
C115 C114 C119 O108 178.7(12)
C113 C114 C119 O108 -3(2)
C115 C114 C119 C118 4(2)
C113 C114 C119 C118 -177.6(11)
C117 C118 C119 O108 179.4(12)
C120 C118 C119 O108 3(2)
C117 C118 C119 C114 -5.5(19)
C120 C118 C119 C114 178.1(13)
O105 N105 C120 C118 -176.9(13)
Co4 N105 C120 C118 9(2)
C119 C118 C120 N105 -6(2)
C117 C118 C120 N105 177.7(14)
C117 C116 C121 C123 122.9(15)
C115 C116 C121 C123 -57.6(17)
C117 C116 C121 C122 -118.8(15)
C115 C116 C121 C122 60.7(17)
C117 C116 C121 C124 1.1(19)
C115 C116 C121 C124 -179.4(12)
O103 N103 C125 C126 -178.7(11)
Co3 N103 C125 C126 3.7(19)
N103 C125 C126 C127 175.0(12)
N103 C125 C126 C131 -3(2)
C131 C126 C127 C128 -6(2)
C125 C126 C127 C128 175.8(12)
C126 C127 C128 C129 1.5(19)
C126 C127 C128 C133 -174.4(13)
C127 C128 C129 C130 2.8(19)
C133 C128 C129 C130 179.0(13)
C128 C129 C130 C132 176.0(12)
C128 C129 C130 C131 -2.7(19)
Co4 O109 C131 C126 179.9(8)
Co3 O109 C131 C126 0.2(18)
Co4 O109 C131 C130 -2.8(17)
Co3 O109 C131 C130 177.5(8)
C127 C126 C131 O109 -176.9(11)
C125 C126 C131 O109 1.4(18)
C127 C126 C131 C130 5.6(17)
C125 C126 C131 C130 -176.1(11)
C129 C130 C131 O109 -179.0(11)
C132 C130 C131 O109 2.4(18)
C129 C130 C131 C126 -1.5(16)
C132 C130 C131 C126 179.9(11)
O106 N106 C132 C130 177.7(12)
Co4 N106 C132 C130 0(2)
C129 C130 C132 N106 -179.7(13)
C131 C130 C132 N106 -1(2)
C127 C128 C133 C136 -148.0(15)
C129 C128 C133 C136 36(2)
C127 C128 C133 C134 -29(2)
C129 C128 C133 C134 155.0(14)
C127 C128 C133 C135 87.2(18)
C129 C128 C133 C135 -88.5(16)
O103 B3 C137 C138 24.4(16)
O101 B3 C137 C138 -97.7(14)
O102 B3 C137 C138 143.1(13)
O103 B3 C137 C142 -165.2(11)
O101 B3 C137 C142 72.7(14)
O102 B3 C137 C142 -46.5(16)
C142 C137 C138 C139 3(2)
B3 C137 C138 C139 174.2(14)
C137 C138 C139 C140 0(2)
C138 C139 C140 C141 -4(2)
C138 C139 C140 C143 -178.1(14)
C139 C140 C141 C142 4(2)
C143 C140 C141 C142 178.1(12)
C138 C137 C142 C141 -3.2(19)
B3 C137 C142 C141 -174.1(12)
C140 C141 C142 C137 0(2)
C141 C140 C143 O110 3(2)
C139 C140 C143 O110 177.4(14)
C141 C140 C143 O111 -174.8(13)
C139 C140 C143 O111 -0.3(19)
O106 B4 C144 C145 179.1(10)
O104 B4 C144 C145 -61.7(14)
O105 B4 C144 C145 59.3(16)
O106 B4 C144 C149 -4.5(16)
O104 B4 C144 C149 114.7(12)
O105 B4 C144 C149 -124.3(12)
C149 C144 C145 C146 0.0
B4 C144 C145 C146 176.4(13)
C144 C145 C146 C147 0.0
C145 C146 C147 C148 0.0
C145 C146 C147 C150 173(2)
C146 C147 C148 C149 0.0
C150 C147 C148 C149 -174.7(16)
C147 C148 C149 C144 0.0
C145 C144 C149 C148 0.0
B4 C144 C149 C148 -176.5(13)
C148 C147 C150 O113 -18(4)
C146 C147 C150 O113 168(3)
C148 C147 C150 O112 179(2)
C146 C147 C150 O112 5(3)
C157 N107 C151 C152 -50(3)
C153 N107 C151 C152 68(2)
C155 N107 C151 C152 -173(2)
C157 N107 C153 C154 -170.7(19)
C151 N107 C153 C154 66(2)
C155 N107 C153 C154 -44(2)
C157 N107 C155 C156 54(3)
C151 N107 C155 C156 177(2)
C153 N107 C155 C156 -67(3)
C151 N107 C157 C158 -59(3)
C153 N107 C157 C158 -179(2)
C155 N107 C157 C158 55(3)
O201 N201 C201 C202 -178.4(12)
Co5 N201 C201 C202 10(2)
N201 C201 C202 C207 -4(2)
N201 C201 C202 C203 174.9(13)
C207 C202 C203 C204 -1(2)
C201 C202 C203 C204 -179.8(12)
C202 C203 C204 C205 2(2)
C202 C203 C204 C209 179.0(14)
C203 C204 C205 C206 -3(2)
C209 C204 C205 C206 179.8(14)
C204 C205 C206 C207 4(2)
C204 C205 C206 C208 176.4(13)
Co5 O207 C207 C202 2(2)
Co6 O207 C207 C202 179.8(10)
Co5 O207 C207 C206 -179.6(9)
Co6 O207 C207 C206 -2(2)
C203 C202 C207 O207 179.4(13)
C201 C202 C207 O207 -2(2)
C203 C202 C207 C206 1(2)
C201 C202 C207 C206 179.6(13)
C205 C206 C207 O207 179.5(12)
C208 C206 C207 O207 7(2)
C205 C206 C207 C202 -2(2)
C208 C206 C207 C202 -174.5(13)
O204 N204 C208 C206 -175.4(12)
Co6 N204 C208 C206 5(2)
C207 C206 C208 N204 -9(2)
C205 C206 C208 N204 178.3(14)
C205 C204 C209 C210 109.5(18)
C203 C204 C209 C210 -67(2)
C205 C204 C209 C212 -8(2)
C203 C204 C209 C212 175.8(14)
C205 C204 C209 C211 -129.1(15)
C203 C204 C209 C211 54.2(18)
O202 N202 C213 C214 -179.8(15)
Co5 N202 C213 C214 -4(3)
N202 C213 C214 C219 -2(3)
N202 C213 C214 C215 172.0(18)
C219 C214 C215 C216 -9(3)
C213 C214 C215 C216 177(2)
C214 C215 C216 C217 6(3)
C214 C215 C216 C221 -175(2)
C215 C216 C217 C218 -3(4)
C221 C216 C217 C218 178(2)
C216 C217 C218 C219 0(3)
C216 C217 C218 C220 -178(2)
Co5 O208 C219 C214 15(2)
Co6 O208 C219 C214 169.3(12)
Co5 O208 C219 C218 -167.2(10)
Co6 O208 C219 C218 -13(2)
C215 C214 C219 O208 -176.1(18)
C213 C214 C219 O208 -3(3)
C215 C214 C219 C218 6(3)
C213 C214 C219 C218 178.9(15)
C217 C218 C219 O208 -179.7(15)
C220 C218 C219 O208 -1(2)
C217 C218 C219 C214 -2(2)
C220 C218 C219 C214 177.1(15)
O205 N205 C220 C218 176.6(13)
Co6 N205 C220 C218 0(2)
C219 C218 C220 N205 8(3)
C217 C218 C220 N205 -173.8(16)
C215 C216 C221 C224 -3(4)
C217 C216 C221 C224 176(2)
C215 C216 C221 C222 116(3)
C217 C216 C221 C222 -66(3)
C215 C216 C221 C223 -128(3)
C217 C216 C221 C223 51(3)
O203 N203 C225 C226 175.6(14)
Co5 N203 C225 C226 -9(3)
N203 C225 C226 C231 2(2)
N203 C225 C226 C227 179.7(15)
C231 C226 C227 C228 -7(2)
C225 C226 C227 C228 174.6(15)
C226 C227 C228 C229 4(2)
C226 C227 C228 C233 -170.6(13)
C227 C228 C229 C230 2(2)
C233 C228 C229 C230 176.8(14)
C228 C229 C230 C231 -5(2)
C228 C229 C230 C232 174.4(14)
Co6 O209 C231 C230 -11.4(19)
Co5 O209 C231 C230 -177.3(10)
Co6 O209 C231 C226 169.9(9)
Co5 O209 C231 C226 4.1(19)
C229 C230 C231 O209 -177.3(13)
C232 C230 C231 O209 4(2)
C229 C230 C231 C226 1(2)
C232 C230 C231 C226 -177.8(13)
C227 C226 C231 O209 -177.1(12)
C225 C226 C231 O209 1(2)
C227 C226 C231 C230 4.2(19)
C225 C226 C231 C230 -177.8(14)
O206 N206 C232 C230 176.1(13)
Co6 N206 C232 C230 -9(2)
C229 C230 C232 N206 -172.6(15)
C231 C230 C232 N206 7(2)
C227 C228 C233 C236 173.6(16)
C229 C228 C233 C236 -1(2)
C227 C228 C233 C234 50(2)
C229 C228 C233 C234 -124.7(15)
C227 C228 C233 C235 -66.5(18)
C229 C228 C233 C235 119.1(16)
O203 B5 C237 C238 -1.5(18)
O201 B5 C237 C238 124.2(13)
O202 B5 C237 C238 -122.8(13)
O203 B5 C237 C242 -179.6(12)
O201 B5 C237 C242 -53.9(18)
O202 B5 C237 C242 59.1(17)
C242 C237 C238 C239 0.0
B5 C237 C238 C239 -178.2(14)
C237 C238 C239 C240 0.0
C238 C239 C240 C241 0.0
C238 C239 C240 C243 174(2)
C239 C240 C241 C242 0.0
C243 C240 C241 C242 -174(2)
C240 C241 C242 C237 0.0
C238 C237 C242 C241 0.0
B5 C237 C242 C241 178.1(15)
C241 C240 C243 O211 -159(3)
C239 C240 C243 O211 27(4)
C241 C240 C243 O210 4(5)
C239 C240 C243 O210 -170(3)
O206 B6 C244 C249 -1(2)
O204 B6 C244 C249 -121.9(15)
O205 B6 C244 C249 118.8(15)
O206 B6 C244 C245 -176.7(14)
O204 B6 C244 C245 62.7(18)
O205 B6 C244 C245 -56.6(17)
C249 C244 C245 C246 2(2)
B6 C244 C245 C246 177.7(15)
C244 C245 C246 C247 -1(2)
C245 C246 C247 C248 1(2)
C245 C246 C247 C250 178.4(14)
C246 C247 C248 C249 -2(2)
C250 C247 C248 C249 -179.7(13)
C247 C248 C249 C244 4(2)
C245 C244 C249 C248 -3(2)
B6 C244 C249 C248 -178.8(14)
C246 C247 C250 O212 5(2)
C248 C247 C250 O212 -177.1(13)
C246 C247 C250 O213 -175.7(14)
C248 C247 C250 O213 2(2)
C253 N207 C251 C252 67(4)
C255 N207 C251 C252 179(3)
C257 N207 C251 C252 -67(4)
C255 N207 C253 C254 -51(3)
C257 N207 C253 C254 -178(3)
C251 N207 C253 C254 58(3)
C253 N207 C255 C256 -82(4)
C257 N207 C255 C256 52(4)
C251 N207 C255 C256 166(3)
C253 N207 C257 C258 -143(3)
C255 N207 C257 C258 92(4)
C251 N207 C257 C258 -18(4)
O301 N301 C301 C302 177.4(13)
Co7 N301 C301 C302 -6(2)
N301 C301 C302 C307 3(3)
N301 C301 C302 C303 -172.1(15)
C307 C302 C303 C304 -1(2)
C301 C302 C303 C304 174.9(14)
C302 C303 C304 C305 -1(2)
C302 C303 C304 C309 177.8(16)
C303 C304 C305 C306 -1(2)
C309 C304 C305 C306 -179.8(16)
C304 C305 C306 C307 5(3)
C304 C305 C306 C308 175.6(16)
Co7 O307 C307 C306 166.6(11)
Co8 O307 C307 C306 -4(2)
Co7 O307 C307 C302 -8(2)
Co8 O307 C307 C302 -178.3(11)
C305 C306 C307 O307 179.1(15)
C308 C306 C307 O307 9(3)
C305 C306 C307 C302 -6(2)
C308 C306 C307 C302 -176.3(15)
C303 C302 C307 O307 179.1(14)
C301 C302 C307 O307 4(2)
C303 C302 C307 C306 4(2)
C301 C302 C307 C306 -171.1(14)
O304 N304 C308 C306 178.5(16)
Co8 N304 C308 C306 -3(3)
C305 C306 C308 N304 -176.7(17)
C307 C306 C308 N304 -6(3)
C303 C304 C309 C312 -129(2)
C305 C304 C309 C312 50(3)
C303 C304 C309 C311 109(2)
C305 C304 C309 C311 -73(2)
C303 C304 C309 C310 -7(3)
C305 C304 C309 C310 171.3(16)
O302 N302 C313 C314 178.9(15)
Co7 N302 C313 C314 6(2)
N302 C313 C314 C315 -176.1(19)
N302 C313 C314 C319 -1(3)
C313 C314 C315 C316 -179(2)
C319 C314 C315 C316 6(4)
C314 C315 C316 C321 180(3)
C314 C315 C316 C317 -2(4)
C315 C316 C317 C318 -1(4)
C321 C316 C317 C318 177(3)
C316 C317 C318 C319 1(4)
C316 C317 C318 C320 -172(2)
Co8 O308 C319 C318 4(3)
Co7 O308 C319 C318 176.9(13)
Co8 O308 C319 C314 -175.4(12)
Co7 O308 C319 C314 -3(3)
C317 C318 C319 O308 -178(2)
C320 C318 C319 O308 -5(3)
C317 C318 C319 C314 2(3)
C320 C318 C319 C314 174.6(17)
C315 C314 C319 O308 174.1(19)
C313 C314 C319 O308 0(3)
C315 C314 C319 C318 -6(3)
C313 C314 C319 C318 179.9(17)
O305 N305 C320 C318 175.1(18)
Co8 N305 C320 C318 -7(3)
C317 C318 C320 N305 180(2)
C319 C318 C320 N305 7(3)
C315 C316 C321 C322 -174(3)
C317 C316 C321 C322 9(4)
C315 C316 C321 C324 -58(4)
C317 C316 C321 C324 124(3)
C315 C316 C321 C323 56(4)
C317 C316 C321 C323 -122(3)
O303 N303 C325 C326 179.7(12)
Co7 N303 C325 C326 3(2)
N303 C325 C326 C331 -1(2)
N303 C325 C326 C327 176.3(15)
C331 C326 C327 C328 -1(2)
C325 C326 C327 C328 -179.0(15)
C326 C327 C328 C329 -3(3)
C326 C327 C328 C333 -175.7(15)
C327 C328 C329 C330 4(2)
C333 C328 C329 C330 177.2(15)
C328 C329 C330 C332 -178.0(15)
C328 C329 C330 C331 -1(2)
Co8 O309 C331 C326 -178.1(10)
Co7 O309 C331 C326 4(2)
Co8 O309 C331 C330 -2(2)
Co7 O309 C331 C330 -179.9(10)
C327 C326 C331 O309 -179.4(14)
C325 C326 C331 O309 -2(2)
C327 C326 C331 C330 4(2)
C325 C326 C331 C330 -178.3(13)
C329 C330 C331 O309 -179.6(14)
C332 C330 C331 O309 -3(2)
C329 C330 C331 C326 -3(2)
C332 C330 C331 C326 173.4(14)
O306 N306 C332 C330 -179.1(14)
Co8 N306 C332 C330 -2(3)
C329 C330 C332 N306 -178.7(15)
C331 C330 C332 N306 5(3)
C327 C328 C333 C336 107(2)
C329 C328 C333 C336 -65(2)
C327 C328 C333 C334 -14(2)
C329 C328 C333 C334 173.8(17)
C327 C328 C333 C335 -131.0(17)
C329 C328 C333 C335 56(2)
O301 B7 C337 C338 -173.4(13)
O303 B7 C337 C338 63.8(17)
O302 B7 C337 C338 -50.6(16)
O301 B7 C337 C342 -3.7(19)
O303 B7 C337 C342 -126.5(13)
O302 B7 C337 C342 119.1(13)
C342 C337 C338 C339 6(2)
B7 C337 C338 C339 175.8(15)
C337 C338 C339 C340 -3(2)
C338 C339 C340 C341 -2(2)
C338 C339 C340 C343 -177.3(14)
C339 C340 C341 C342 6(2)
C343 C340 C341 C342 -179.8(13)
C340 C341 C342 C337 -3(2)
C338 C337 C342 C341 -2(2)
B7 C337 C342 C341 -172.3(13)
C341 C340 C343 O311 -173.9(15)
C339 C340 C343 O311 1(2)
C341 C340 C343 O310 6(2)
C339 C340 C343 O310 -179.4(14)
O306 B8 C344 C345 130.6(18)
O304 B8 C344 C345 2(3)
O305 B8 C344 C345 -113.5(16)
O306 B8 C344 C349 -45(3)
O304 B8 C344 C349 -173.4(15)
O305 B8 C344 C349 70.9(18)
C349 C344 C345 C346 0.0
B8 C344 C345 C346 -175.7(18)
C344 C345 C346 C347 0.0
C345 C346 C347 C348 0.0
C345 C346 C347 C350 -168(2)
C346 C347 C348 C349 0.0
C350 C347 C348 C349 168(2)
C347 C348 C349 C344 0.0
C345 C344 C349 C348 0.0
B8 C344 C349 C348 175.6(19)
C346 C347 C350 O312 -6(4)
C348 C347 C350 O312 -174(3)
C346 C347 C350 O313 -168(2)
C348 C347 C350 O313 24(4)
C355 N307 C351 C352 -175(2)
C357 N307 C351 C352 -57(4)
C353 N307 C351 C352 59(3)
C355 N307 C353 C354 50(4)
C357 N307 C353 C354 -69(4)
C351 N307 C353 C354 178(3)
C357 N307 C355 C356 175(3)
C351 N307 C355 C356 -66(3)
C353 N307 C355 C356 54(4)
C355 N307 C357 C358 70(4)
C351 N307 C357 C358 -56(4)
C353 N307 C357 C358 -166(3)

loop_
_publcif_info_datablock.id
_publcif_info_datablock.publ_exptl
_publcif_info_datablock.publ_geom
_publcif_info_datablock.structure
{7bec26c7-29ad-4b63-af73-8dbe3e520835} y y y

loop_
_publcif_info_exptl_table_extra_item
sin_theta_over_lambda_max

loop_
_publcif_info_tables.block_id
_publcif_info_tables.reference_item
{7bec26c7-29ad-4b63-af73-8dbe3e520835} '_publcif_info_datablock.publ_exptl'
